data_7038097
loop_
_publ_author_name
'Azizpoor Fard, M.'
'Rabiee Kenaree, A.'
'Boyle, P. D.'
'Ragogna, P. J.'
'Gilroy, J. B.'
'Corrigan, J. F.'

_publ_section_title
;
 Coinage metal coordination chemistry of stable primary, secondary and
 tertiary ferrocenylethyl-based phosphines.
;
_journal_issue 7
_journal_name_full 'Dalton transactions (Cambridge, England : 2003)'
_journal_page_first 2868
_journal_page_last 2880
_journal_paper_doi 10.1039/c5dt03962b
_journal_volume 45
_journal_year 2016
_chemical_formula_sum 'C147 H162 Ag4 Cl10 Fe12 P4'
_chemical_formula_weight 3508.82
_space_group_crystal_system triclinic
_space_group_IT_number 2
_space_group_name_Hall '-P 1'
_space_group_name_H-M_alt 'P -1'
_symmetry_space_group_name_Hall '-P 1'
_symmetry_space_group_name_H-M 'P -1'
_atom_sites_solution_hydrogens geom
_atom_sites_solution_primary dual
_atom_sites_solution_secondary difmap
_audit_creation_method SHELXL-2014/6
_audit_update_record
;
2015-10-06 deposited with the CCDC.
2016-01-06 downloaded from the CCDC.
;
_cell_angle_alpha 88.850(10)
_cell_angle_beta 83.595(6)
_cell_angle_gamma 65.477(7)
_cell_formula_units_Z 2
_cell_length_a 16.755(3)
_cell_length_b 16.972(3)
_cell_length_c 26.793(6)
_cell_measurement_reflns_used 9736
_cell_measurement_temperature 110
_cell_measurement_theta_max 40.39
_cell_measurement_theta_min 2.53
_cell_volume 6886(2)
_computing_cell_refinement SAINT
_computing_data_collection Apex2
_computing_data_reduction SAINT
_computing_molecular_graphics NRCVAX
_computing_publication_material cif2tables.py
_computing_structure_refinement SHELXL-2014
_computing_structure_solution SHELXT
_diffrn_ambient_temperature 110
_diffrn_detector 'CCD plate'
_diffrn_detector_type 'Bruker Apex2'
_diffrn_measured_fraction_theta_full 0.990
_diffrn_measured_fraction_theta_max 0.987
_diffrn_measurement_device '\k-geometry diffractometer'
_diffrn_measurement_device_type 'Bruker Kappa Axis Apex2'
_diffrn_measurement_method 'phi and omega scans'
_diffrn_radiation_type MoK\a
_diffrn_radiation_wavelength 0.71073
_diffrn_reflns_av_R_equivalents 0.0240
_diffrn_reflns_av_unetI/netI 0.0219
_diffrn_reflns_laue_measured_fraction_full 0.990
_diffrn_reflns_laue_measured_fraction_max 0.987
_diffrn_reflns_limit_h_max 26
_diffrn_reflns_limit_h_min -26
_diffrn_reflns_limit_k_max 27
_diffrn_reflns_limit_k_min -27
_diffrn_reflns_limit_l_max 42
_diffrn_reflns_limit_l_min -42
_diffrn_reflns_number 268846
_diffrn_reflns_point_group_measured_fraction_full 0.990
_diffrn_reflns_point_group_measured_fraction_max 0.987
_diffrn_reflns_theta_full 25.242
_diffrn_reflns_theta_max 34.500
_diffrn_reflns_theta_min 1.319
_diffrn_source 'sealed tube'
_exptl_absorpt_coefficient_mu 2.066
_exptl_absorpt_correction_T_max 0.748
_exptl_absorpt_correction_T_min 0.6531
_exptl_absorpt_correction_type multi-scan
_exptl_absorpt_process_details SADABS
_exptl_crystal_colour orange
_exptl_crystal_density_diffrn 1.692
_exptl_crystal_description block
_exptl_crystal_F_000 3548
_exptl_crystal_size_max 0.439
_exptl_crystal_size_mid 0.423
_exptl_crystal_size_min 0.340
_refine_diff_density_max 1.358
_refine_diff_density_min -1.386
_refine_diff_density_rms 0.184
_refine_ls_extinction_method none
_refine_ls_goodness_of_fit_ref 1.145
_refine_ls_hydrogen_treatment constr
_refine_ls_matrix_type full
_refine_ls_number_parameters 1946
_refine_ls_number_reflns 57583
_refine_ls_number_restraints 171
_refine_ls_restrained_S_all 1.151
_refine_ls_R_factor_all 0.0394
_refine_ls_R_factor_gt 0.0296
_refine_ls_shift/su_max 0.010
_refine_ls_shift/su_mean 0.000
_refine_ls_structure_factor_coef Fsqd
_refine_ls_weighting_details 'w=1/[\s^2^(Fo^2^)+(0.0510P)^2^+3.7172P] where P=(Fo^2^+2Fc^2^)/3'
_refine_ls_weighting_scheme calc
_refine_ls_wR_factor_gt 0.0848
_refine_ls_wR_factor_ref 0.0988
_reflns_Friedel_coverage 0.000
_reflns_number_gt 49363
_reflns_number_total 57583
_reflns_threshold_expression 'I > 2\s(I)'
_cod_data_source_file c5dt03962b2.cif
_cod_data_source_block b15207
_cod_depositor_comments 'Adding full bibliography for 7038091--7038098.cif.'
_cod_original_cell_volume 6885(2)
_cod_database_code 7038097
_shelx_space_group_comment
;
The symmetry employed for this shelxl refinement is uniquely defined
by the following loop, which should always be used as a source of
symmetry information in preference to the above space-group names.
They are only intended as comments.
;
_shelx_estimated_absorpt_t_min 0.464
_shelx_estimated_absorpt_t_max 0.540
_shelxl_version_number 2014/6

loop_
_space_group_symop_operation_xyz
'x, y, z'
'-x, -y, -z'

loop_
_atom_site_label
_atom_site_type_symbol
_atom_site_fract_x
_atom_site_fract_y
_atom_site_fract_z
_atom_site_U_iso_or_equiv
_atom_site_adp_type
_atom_site_occupancy
_atom_site_site_symmetry_order
_atom_site_calc_flag
_atom_site_refinement_flags_posn
_atom_site_refinement_flags_adp
_atom_site_refinement_flags_occupancy
_atom_site_disorder_assembly
_atom_site_disorder_group
Ag1 Ag 0.62718(2) 0.37297(2) 0.20362(2) 0.01901(3) Uani 1 1 d . . . . .
Ag2 Ag 0.71487(2) 0.34222(2) 0.32504(2) 0.02275(3) Uani 1 1 d . . . . .
Ag3 Ag 0.87161(2) 0.29835(2) 0.21878(2) 0.01998(3) Uani 1 1 d . . . . .
Ag4 Ag 0.74962(2) 0.16050(2) 0.23511(2) 0.01821(2) Uani 1 1 d . . . . .
Fe1 Fe 0.56393(2) 0.17971(2) 0.00141(2) 0.01953(5) Uani 1 1 d . . . . .
Fe2 Fe 0.23053(2) 0.54963(2) 0.10388(2) 0.01285(4) Uani 1 1 d . . . . .
Fe3 Fe 0.79287(2) 0.65555(2) 0.12131(2) 0.01529(4) Uani 1 1 d . . . . .
Fe5 Fe 0.44297(2) 0.71674(2) 0.25863(2) 0.01835(4) Uani 1 1 d . . . . .
Fe7 Fe 1.06697(2) 0.23556(2) 0.03133(2) 0.01293(4) Uani 1 1 d . . . . .
Fe8 Fe 1.11690(2) 0.07482(2) 0.35628(2) 0.02231(5) Uani 1 1 d . . . . .
Fe10 Fe 1.04819(2) -0.08886(2) 0.16002(2) 0.01722(4) Uani 1 1 d . . . . .
Fe11 Fe 0.40125(2) 0.08713(2) 0.17068(2) 0.01516(4) Uani 1 1 d . . . . .
Cl1 Cl 0.72507(2) 0.44171(3) 0.24497(2) 0.01765(6) Uani 1 1 d . . . . .
Cl2 Cl 0.59670(2) 0.30046(3) 0.27970(2) 0.01709(6) Uani 1 1 d . . . . .
Cl3 Cl 0.81275(2) 0.22473(3) 0.16153(2) 0.01762(6) Uani 1 1 d . . . . .
Cl4 Cl 0.84027(2) 0.19841(3) 0.29770(2) 0.01680(6) Uani 1 1 d . . . . .
P1 P 0.61853(2) 0.40872(2) 0.11763(2) 0.01132(6) Uani 1 1 d . . . . .
P2 P 0.64824(3) 0.43944(3) 0.39512(2) 0.01655(7) Uani 1 1 d . . . . .
P3 P 0.99594(2) 0.32957(3) 0.22446(2) 0.01343(6) Uani 1 1 d . . . . .
P4 P 0.71799(2) 0.03585(3) 0.23596(2) 0.01370(6) Uani 1 1 d . . . . .
C1 C 0.64956(10) 0.31520(10) 0.07473(6) 0.0157(3) Uani 1 1 d . . . . .
H1A H 0.6217 0.3356 0.0435 0.019 Uiso 1 1 calc R U . . .
H1B H 0.7144 0.2898 0.0657 0.019 Uiso 1 1 calc R U . . .
C2 C 0.62299(10) 0.24454(10) 0.09614(6) 0.0156(3) Uani 1 1 d . . . . .
H2A H 0.6569 0.2184 0.1247 0.019 Uiso 1 1 calc R U . . .
H2B H 0.5595 0.2710 0.1091 0.019 Uiso 1 1 calc R U . . .
C3 C 0.63904(10) 0.17440(10) 0.05781(6) 0.0149(2) Uani 1 1 d . . . . .
C4 C 0.60523(11) 0.10966(11) 0.06346(6) 0.0180(3) Uani 1 1 d . . . . .
H4A H 0.5660 0.1043 0.0931 0.022 Uiso 1 1 calc R U . . .
C5 C 0.63560(12) 0.05479(11) 0.01950(7) 0.0213(3) Uani 1 1 d . . . . .
H5A H 0.6219 0.0042 0.0130 0.026 Uiso 1 1 calc R U . . .
C6 C 0.68845(12) 0.08508(12) -0.01368(8) 0.0233(3) Uani 1 1 d . . . . .
H6A H 0.7184 0.0596 -0.0476 0.028 Uiso 1 1 calc R U . . .
C7 C 0.69108(12) 0.15841(12) 0.01004(7) 0.0227(3) Uani 1 1 d . . . . .
H7A H 0.7227 0.1936 -0.0047 0.027 Uiso 1 1 calc R U . . .
C8 C 0.4576(5) 0.2972(4) 0.0040(2) 0.037(2) Uani 0.5 1 d D . P A 1
H8A H 0.4469 0.3480 0.0263 0.045 Uiso 0.5 1 calc R U P A 1
C9 C 0.5069(5) 0.2777(4) -0.0445(3) 0.0331(15) Uani 0.5 1 d D . P A 1
H9A H 0.5354 0.3131 -0.0626 0.040 Uiso 0.5 1 calc R U P A 1
C10 C 0.5037(8) 0.2016(6) -0.0637(3) 0.0252(14) Uani 0.5 1 d D . P A 1
H10A H 0.5319 0.1728 -0.0973 0.030 Uiso 0.5 1 calc R U P A 1
C11 C 0.4548(5) 0.1726(4) -0.0266(2) 0.0253(10) Uani 0.5 1 d D . P A 1
H11A H 0.4437 0.1194 -0.0292 0.030 Uiso 0.5 1 calc R U P A 1
C12 C 0.4256(6) 0.2325(5) 0.0150(2) 0.0339(14) Uani 0.5 1 d D . P A 1
H12A H 0.3905 0.2286 0.0470 0.041 Uiso 0.5 1 calc R U P A 1
C8A C 0.4833(6) 0.3109(5) -0.0068(3) 0.051(2) Uani 0.5 1 d D . P A 2
H8AA H 0.4847 0.3606 0.0119 0.061 Uiso 0.5 1 calc R U P A 2
C9A C 0.5328(5) 0.2743(5) -0.0539(3) 0.0362(15) Uani 0.5 1 d D . P A 2
H9AA H 0.5752 0.2937 -0.0739 0.043 Uiso 0.5 1 calc R U P A 2
C10A C 0.5152(9) 0.2021(7) -0.0658(3) 0.045(3) Uani 0.5 1 d D . P A 2
H10B H 0.5406 0.1637 -0.0966 0.054 Uiso 0.5 1 calc R U P A 2
C11A C 0.4539(7) 0.1949(6) -0.0266(4) 0.061(3) Uani 0.5 1 d D . P A 2
H11B H 0.4272 0.1518 -0.0255 0.073 Uiso 0.5 1 calc R U P A 2
C12A C 0.4357(6) 0.2611(6) 0.0103(3) 0.061(3) Uani 0.5 1 d D . P A 2
H12B H 0.3947 0.2722 0.0421 0.073 Uiso 0.5 1 calc R U P A 2
C13 C 0.51798(9) 0.49088(10) 0.09583(6) 0.0143(2) Uani 1 1 d . . . . .
H13A H 0.5088 0.5485 0.1089 0.017 Uiso 1 1 calc R U . . .
H13B H 0.5263 0.4917 0.0587 0.017 Uiso 1 1 calc R U . . .
C14 C 0.43503(9) 0.47557(10) 0.11218(6) 0.0150(2) Uani 1 1 d . . . . .
H14A H 0.4431 0.4187 0.0985 0.018 Uiso 1 1 calc R U . . .
H14B H 0.4267 0.4740 0.1493 0.018 Uiso 1 1 calc R U . . .
C15 C 0.35417(9) 0.54527(10) 0.09433(6) 0.0136(2) Uani 1 1 d . . . . .
C16 C 0.29464(10) 0.62313(11) 0.12118(6) 0.0164(3) Uani 1 1 d . . . . .
H16A H 0.2991 0.6408 0.1558 0.020 Uiso 1 1 calc R U . . .
C17 C 0.22650(10) 0.67037(11) 0.09058(7) 0.0181(3) Uani 1 1 d . . . . .
H17A H 0.1749 0.7266 0.1002 0.022 Uiso 1 1 calc R U . . .
C18 C 0.24357(10) 0.62316(11) 0.04464(6) 0.0182(3) Uani 1 1 d . . . . .
H18A H 0.2065 0.6403 0.0161 0.022 Uiso 1 1 calc R U . . .
C19 C 0.32277(10) 0.54621(11) 0.04660(6) 0.0171(3) Uani 1 1 d . . . . .
H19A H 0.3508 0.5001 0.0195 0.021 Uiso 1 1 calc R U . . .
C20 C 0.23822(12) 0.44732(13) 0.14746(9) 0.0282(4) Uani 1 1 d . . . . .
H20A H 0.2911 0.4076 0.1634 0.034 Uiso 1 1 calc R U . . .
C21 C 0.17030(13) 0.52577(14) 0.16945(8) 0.0278(4) Uani 1 1 d . . . . .
H21A H 0.1673 0.5508 0.2034 0.033 Uiso 1 1 calc R U . . .
C22 C 0.10810(11) 0.56248(13) 0.13417(8) 0.0262(4) Uani 1 1 d . . . . .
H22A H 0.0538 0.6180 0.1390 0.031 Uiso 1 1 calc R U . . .
C23 C 0.13722(11) 0.50712(13) 0.09040(9) 0.0268(4) Uani 1 1 d . . . . .
H23A H 0.1068 0.5167 0.0593 0.032 Uiso 1 1 calc R U . . .
C24 C 0.21772(12) 0.43609(12) 0.09867(9) 0.0281(4) Uani 1 1 d . . . . .
H24A H 0.2538 0.3870 0.0744 0.034 Uiso 1 1 calc R U . . .
C25 C 0.70187(9) 0.44813(10) 0.09540(6) 0.0145(2) Uani 1 1 d . . . . .
H25A H 0.7596 0.4066 0.1049 0.017 Uiso 1 1 calc R U . . .
H25B H 0.7067 0.4492 0.0583 0.017 Uiso 1 1 calc R U . . .
C26 C 0.68350(9) 0.53869(10) 0.11582(6) 0.0145(2) Uani 1 1 d . . . . .
H26A H 0.6346 0.5833 0.0998 0.017 Uiso 1 1 calc R U . . .
H26B H 0.6663 0.5428 0.1526 0.017 Uiso 1 1 calc R U . . .
C27 C 0.76570(9) 0.55301(10) 0.10434(6) 0.0150(2) Uani 1 1 d . . . . .
C28 C 0.79177(11) 0.58718(11) 0.05959(7) 0.0188(3) Uani 1 1 d . . . . .
H28A H 0.7556 0.6113 0.0312 0.023 Uiso 1 1 calc R U . . .
C29 C 0.87859(11) 0.58172(11) 0.06274(8) 0.0239(3) Uani 1 1 d . . . . .
H29A H 0.9136 0.6015 0.0369 0.029 Uiso 1 1 calc R U . . .
C30 C 0.90630(10) 0.54388(11) 0.10922(8) 0.0246(4) Uani 1 1 d . . . . .
H30A H 0.9640 0.5324 0.1218 0.030 Uiso 1 1 calc R U . . .
C31 C 0.83656(10) 0.52584(11) 0.13488(7) 0.0193(3) Uani 1 1 d . . . . .
H31A H 0.8369 0.4997 0.1687 0.023 Uiso 1 1 calc R U . . .
C32 C 0.67926(12) 0.74464(13) 0.15909(8) 0.0266(4) Uani 1 1 d . . . . .
H32A H 0.6231 0.7375 0.1678 0.032 Uiso 1 1 calc R U . . .
C33 C 0.70259(12) 0.78014(12) 0.11424(8) 0.0246(3) Uani 1 1 d . . . . .
H33A H 0.6657 0.8023 0.0859 0.030 Uiso 1 1 calc R U . . .
C34 C 0.78776(12) 0.77832(11) 0.11666(7) 0.0213(3) Uani 1 1 d . . . . .
H34A H 0.8213 0.7988 0.0903 0.026 Uiso 1 1 calc R U . . .
C35 C 0.81709(12) 0.74122(11) 0.16314(7) 0.0215(3) Uani 1 1 d . . . . .
H35A H 0.8750 0.7311 0.1750 0.026 Uiso 1 1 calc R U . . .
C36 C 0.75027(13) 0.72036(13) 0.18952(8) 0.0250(3) Uani 1 1 d . . . . .
H36A H 0.7526 0.6935 0.2232 0.030 Uiso 1 1 calc R U . . .
C37 C 0.5484(3) 0.4314(3) 0.42561(18) 0.0214(7) Uani 0.5 1 d . . P B 1
H37A H 0.5310 0.4630 0.4585 0.026 Uiso 0.5 1 calc R U P B 1
H37B H 0.4997 0.4597 0.4046 0.026 Uiso 0.5 1 calc R U P B 1
C38 C 0.5610(2) 0.3381(2) 0.43382(15) 0.0223(6) Uani 0.5 1 d . . P B 1
H38A H 0.6082 0.3093 0.4558 0.027 Uiso 0.5 1 calc R U P B 1
H38B H 0.5782 0.3054 0.4013 0.027 Uiso 0.5 1 calc R U P B 1
Fe4 Fe 0.43786(9) 0.23836(9) 0.46404(3) 0.01608(15) Uani 0.5 1 d . . P B 1
C39 C 0.47085(11) 0.34010(13) 0.45928(8) 0.0281(4) Uani 0.5 1 d D . P B 1
C40 C 0.37546(17) 0.37000(19) 0.46564(12) 0.0202(6) Uani 0.5 1 d D . P B 1
H40A H 0.3336 0.4064 0.4420 0.024 Uiso 0.5 1 calc R U P B 1
C41 C 0.35437(15) 0.33008(17) 0.50898(11) 0.0565(9) Uani 0.5 1 d D . P B 1
H41A H 0.2935 0.3361 0.5213 0.068 Uiso 0.5 1 calc R U P B 1
C42 C 0.4287(2) 0.2864(2) 0.53411(11) 0.0248(7) Uani 0.5 1 d D . P B 1
H42A H 0.4311 0.2551 0.5663 0.030 Uiso 0.5 1 calc R U P B 1
C43 C 0.50063(19) 0.29235(19) 0.50361(11) 0.0216(6) Uani 0.5 1 d D . P B 1
H43A H 0.5638 0.2628 0.5102 0.026 Uiso 0.5 1 calc R U P B 1
C44 C 0.4866(3) 0.1747(3) 0.39496(16) 0.0296(9) Uani 0.5 1 d D . P B 1
H44A H 0.5152 0.1946 0.3657 0.035 Uiso 0.5 1 calc R U P B 1
C45 C 0.3948(3) 0.1955(3) 0.40531(17) 0.0303(9) Uani 0.5 1 d D . P B 1
H45A H 0.3477 0.2324 0.3845 0.036 Uiso 0.5 1 calc R U P B 1
C46 C 0.3815(3) 0.1556(3) 0.45098(19) 0.0308(10) Uani 0.5 1 d D . P B 1
H46A H 0.3236 0.1589 0.4675 0.037 Uiso 0.5 1 calc R U P B 1
C47 C 0.4653(3) 0.1100(3) 0.46868(16) 0.0329(9) Uani 0.5 1 d D . P B 1
H47A H 0.4767 0.0754 0.4998 0.040 Uiso 0.5 1 calc R U P B 1
C48 C 0.5303(2) 0.1219(3) 0.4340(2) 0.0284(8) Uani 0.5 1 d D . P B 1
H48A H 0.5951 0.0975 0.4368 0.034 Uiso 0.5 1 calc R U P B 1
C37A C 0.5723(3) 0.4131(3) 0.44154(15) 0.0205(7) Uani 0.5 1 d . . P B 2
H37C H 0.6075 0.3751 0.4669 0.025 Uiso 0.5 1 calc R U P B 2
H37D H 0.5299 0.4675 0.4592 0.025 Uiso 0.5 1 calc R U P B 2
C38A C 0.5204(2) 0.3692(2) 0.42020(12) 0.0175(5) Uani 0.5 1 d . . P B 2
H38C H 0.4786 0.4101 0.3985 0.021 Uiso 0.5 1 calc R U P B 2
H38D H 0.5617 0.3186 0.3989 0.021 Uiso 0.5 1 calc R U P B 2
Fe4A Fe 0.43318(9) 0.23886(10) 0.44891(5) 0.0303(3) Uani 0.5 1 d . . P B 2
C39A C 0.47085(11) 0.34010(13) 0.45928(8) 0.0281(4) Uani 0.5 1 d D . P B 2
C40A C 0.3988(3) 0.3648(4) 0.42956(15) 0.0479(12) Uiso 0.5 1 d D . P B 2
H40B H 0.3970 0.3874 0.3948 0.058 Uiso 0.5 1 calc R U P B 2
C41A C 0.3281(3) 0.3569(5) 0.46056(19) 0.069(2) Uiso 0.5 1 d D . P B 2
H41B H 0.2679 0.3716 0.4506 0.083 Uiso 0.5 1 calc R U P B 2
C42A C 0.35437(15) 0.33008(17) 0.50898(11) 0.0565(9) Uani 0.5 1 d D . P B 2
H42B H 0.3179 0.3196 0.5383 0.068 Uiso 0.5 1 calc R U P B 2
C43A C 0.4509(3) 0.3066(4) 0.50428(15) 0.0452(12) Uiso 0.5 1 d D . P B 2
H43B H 0.4908 0.2822 0.5311 0.054 Uiso 0.5 1 calc R U P B 2
C44A C 0.4607(3) 0.1762(3) 0.38168(18) 0.0433(14) Uani 0.5 1 d D . P B 2
H44B H 0.4623 0.2024 0.3480 0.052 Uiso 0.5 1 calc R U P B 2
C45A C 0.3856(3) 0.1706(3) 0.4095(2) 0.0472(18) Uani 0.5 1 d D . P B 2
H45B H 0.3249 0.1928 0.3988 0.057 Uiso 0.5 1 calc R U P B 2
C46A C 0.4119(3) 0.1281(4) 0.4551(2) 0.0400(15) Uani 0.5 1 d D . P B 2
H46B H 0.3728 0.1160 0.4823 0.048 Uiso 0.5 1 calc R U P B 2
C47A C 0.5037(3) 0.1075(3) 0.45550(17) 0.0299(9) Uani 0.5 1 d D . P B 2
H47B H 0.5401 0.0787 0.4832 0.036 Uiso 0.5 1 calc R U P B 2
C48A C 0.5330(2) 0.1384(3) 0.41065(18) 0.0269(8) Uani 0.5 1 d D . P B 2
H48B H 0.5942 0.1337 0.4009 0.032 Uiso 0.5 1 calc R U P B 2
C49 C 0.59674(12) 0.55324(12) 0.37795(7) 0.0218(3) Uani 1 1 d . . . . .
H49A H 0.5639 0.5886 0.4085 0.026 Uiso 1 1 calc R U . . .
H49B H 0.6439 0.5719 0.3657 0.026 Uiso 1 1 calc R U . . .
C50 C 0.53312(11) 0.57221(13) 0.33753(7) 0.0232(3) Uani 1 1 d . . . . .
H50A H 0.5606 0.5286 0.3097 0.028 Uiso 1 1 calc R U . . .
H50B H 0.4780 0.5683 0.3522 0.028 Uiso 1 1 calc R U . . .
C51 C 0.51214(11) 0.66115(13) 0.31779(7) 0.0234(3) Uani 1 1 d . . . . .
C52 C 0.56615(12) 0.68295(13) 0.28003(8) 0.0253(3) Uani 1 1 d . . . . .
H52A H 0.6228 0.6412 0.2615 0.030 Uiso 1 1 calc R U . . .
C53 C 0.52503(14) 0.77418(14) 0.27233(9) 0.0294(4) Uani 1 1 d . . . . .
H53A H 0.5478 0.8074 0.2479 0.035 Uiso 1 1 calc R U . . .
C54 C 0.44523(14) 0.80879(14) 0.30541(8) 0.0306(4) Uani 1 1 d . . . . .
H54A H 0.4020 0.8709 0.3083 0.037 Uiso 1 1 calc R U . . .
C55 C 0.43745(13) 0.73980(14) 0.33365(8) 0.0279(4) Uani 1 1 d . . . . .
H55A H 0.3877 0.7453 0.3597 0.033 Uiso 1 1 calc R U . . .
C56 C 0.44043(15) 0.62122(13) 0.21509(8) 0.0291(4) Uani 1 1 d . . . . .
H56A H 0.4825 0.5587 0.2141 0.035 Uiso 1 1 calc R U . . .
C57 C 0.44999(14) 0.68649(16) 0.18448(7) 0.0302(4) Uani 1 1 d . . . . .
H57A H 0.5003 0.6783 0.1582 0.036 Uiso 1 1 calc R U . . .
C58 C 0.37602(16) 0.76491(14) 0.19745(9) 0.0345(5) Uani 1 1 d . . . . .
H58A H 0.3651 0.8222 0.1822 0.041 Uiso 1 1 calc R U . . .
C59 C 0.32098(13) 0.74925(17) 0.23591(10) 0.0376(5) Uani 1 1 d . . . . .
H59A H 0.2640 0.7934 0.2527 0.045 Uiso 1 1 calc R U . . .
C60 C 0.36013(17) 0.66045(17) 0.24725(8) 0.0341(5) Uani 1 1 d . . . . .
H60A H 0.3354 0.6306 0.2730 0.041 Uiso 1 1 calc R U . . .
C61 C 0.71942(14) 0.44398(12) 0.44122(7) 0.0249(3) Uani 1 1 d . . . . .
H61A H 0.7437 0.4865 0.4303 0.030 Uiso 1 1 calc R U . . .
H61B H 0.6831 0.4650 0.4739 0.030 Uiso 1 1 calc R U . . .
C62 C 0.79556(14) 0.35738(12) 0.44841(7) 0.0266(4) Uani 1 1 d . . . . .
H62A H 0.7720 0.3132 0.4556 0.032 Uiso 1 1 calc R U . . .
H62B H 0.8359 0.3395 0.4167 0.032 Uiso 1 1 calc R U . . .
C63 C 0.84709(12) 0.36020(12) 0.49033(7) 0.0237(3) Uani 1 1 d . . . . .
C64 C 0.84082(12) 0.43612(14) 0.51551(8) 0.0282(4) Uani 1 1 d . . . . .
H64 H 0.8030 0.4941 0.5088 0.034 Uiso 1 1 calc R U . C 1
C65 C 0.90109(13) 0.41016(18) 0.55253(8) 0.0342(5) Uani 1 1 d . . . . .
H65 H 0.9098 0.4478 0.5750 0.041 Uiso 1 1 calc R U . D 1
C66 C 0.94564(12) 0.31871(18) 0.55009(8) 0.0356(5) Uani 1 1 d . . . . .
H66 H 0.9900 0.2843 0.5702 0.043 Uiso 1 1 calc R U . E 1
C67 C 0.91209(12) 0.28714(14) 0.51197(7) 0.0287(4) Uani 1 1 d . . . . .
H67 H 0.9298 0.2280 0.5026 0.034 Uiso 1 1 calc R U . F 1
Fe6 Fe 0.81504(10) 0.36506(7) 0.56478(5) 0.01643(16) Uani 0.5 1 d . . P G 1
C68 C 0.6907(3) 0.3452(4) 0.57747(19) 0.0402(14) Uani 0.5 1 d D . P G 1
H68A H 0.6481 0.3543 0.5523 0.048 Uiso 0.5 1 calc R U P G 1
C69 C 0.6933(3) 0.4106(2) 0.6087(3) 0.047(2) Uani 0.5 1 d D . P G 1
H69A H 0.6488 0.4723 0.6117 0.056 Uiso 0.5 1 calc R U P G 1
C70 C 0.7612(6) 0.3708(4) 0.6401(3) 0.045(2) Uani 0.5 1 d D . P G 1
H70A H 0.7730 0.4000 0.6687 0.054 Uiso 0.5 1 calc R U P G 1
C71 C 0.7998(5) 0.2799(4) 0.6291(3) 0.0372(14) Uani 0.5 1 d D . P G 1
H71A H 0.8489 0.2351 0.6457 0.045 Uiso 0.5 1 calc R U P G 1
C72 C 0.7553(3) 0.2638(3) 0.59069(16) 0.0302(9) Uani 0.5 1 d D . P G 1
H72A H 0.7704 0.2064 0.5739 0.036 Uiso 0.5 1 calc R U P G 1
Fe6A Fe 0.81133(10) 0.34518(7) 0.56710(5) 0.01672(16) Uani 0.5 1 d . . P G 2
C68A C 0.6806(3) 0.3997(4) 0.57868(15) 0.0386(13) Uani 0.5 1 d D . P G 2
H68B H 0.6403 0.4350 0.5540 0.046 Uiso 0.5 1 calc R U P G 2
C69A C 0.7092(3) 0.4331(3) 0.61775(17) 0.0316(10) Uani 0.5 1 d D . P G 2
H69B H 0.6969 0.4954 0.6230 0.038 Uiso 0.5 1 calc R U P G 2
C70A C 0.7734(5) 0.3620(4) 0.6406(3) 0.047(3) Uani 0.5 1 d D . P G 2
H70B H 0.8095 0.3662 0.6669 0.057 Uiso 0.5 1 calc R U P G 2
C71A C 0.7843(5) 0.2844(3) 0.6154(4) 0.060(3) Uani 0.5 1 d D . P G 2
H71B H 0.8228 0.2240 0.6244 0.072 Uiso 0.5 1 calc R U P G 2
C72A C 0.7279(5) 0.3081(4) 0.5765(2) 0.062(3) Uani 0.5 1 d D . P G 2
H72B H 0.7191 0.2671 0.5536 0.075 Uiso 0.5 1 calc R U P G 2
C73 C 1.06727(10) 0.31366(10) 0.16537(6) 0.0155(2) Uani 1 1 d . . . . .
H73A H 1.0333 0.3524 0.1399 0.019 Uiso 1 1 calc R U . . .
H73B H 1.1170 0.3287 0.1705 0.019 Uiso 1 1 calc R U . . .
C74 C 1.10338(11) 0.21923(10) 0.14652(6) 0.0171(3) Uani 1 1 d . . . . .
H74A H 1.1515 0.1832 0.1664 0.021 Uiso 1 1 calc R U . . .
H74B H 1.0558 0.1988 0.1525 0.021 Uiso 1 1 calc R U . . .
C75 C 1.13794(9) 0.20604(10) 0.09188(6) 0.0149(2) Uani 1 1 d . . . . .
C76 C 1.15754(10) 0.12995(10) 0.06201(6) 0.0162(3) Uani 1 1 d . . . . .
H76A H 1.1489 0.0774 0.0737 0.019 Uiso 1 1 calc R U . . .
C77 C 1.19163(10) 0.14204(11) 0.01245(6) 0.0181(3) Uani 1 1 d . . . . .
H77A H 1.2108 0.0996 -0.0165 0.022 Uiso 1 1 calc R U . . .
C78 C 1.19297(10) 0.22557(11) 0.01170(6) 0.0185(3) Uani 1 1 d . . . . .
H78A H 1.2128 0.2522 -0.0180 0.022 Uiso 1 1 calc R U . . .
C79 C 1.15988(10) 0.26492(11) 0.06046(6) 0.0171(3) Uani 1 1 d . . . . .
H79A H 1.1524 0.3241 0.0708 0.021 Uiso 1 1 calc R U . . .
C80 C 0.93648(11) 0.29757(14) 0.05912(8) 0.0260(4) Uani 1 1 d . . . . .
H80A H 0.9130 0.3161 0.0949 0.031 Uiso 1 1 calc R U . . .
C81 C 0.95349(11) 0.21633(13) 0.03661(8) 0.0257(4) Uani 1 1 d . . . . .
H81A H 0.9442 0.1675 0.0539 0.031 Uiso 1 1 calc R U . . .
C82 C 0.98671(11) 0.21614(12) -0.01460(8) 0.0226(3) Uani 1 1 d . . . . .
H82A H 1.0047 0.1672 -0.0396 0.027 Uiso 1 1 calc R U . . .
C83 C 0.99016(11) 0.29761(11) -0.02405(7) 0.0200(3) Uani 1 1 d . . . . .
H83A H 1.0108 0.3161 -0.0568 0.024 Uiso 1 1 calc R U . . .
C84 C 0.95895(11) 0.34794(12) 0.02168(8) 0.0227(3) Uani 1 1 d . . . . .
H84A H 0.9542 0.4080 0.0267 0.027 Uiso 1 1 calc R U . . .
C85 C 1.06992(9) 0.26294(10) 0.26895(6) 0.0152(2) Uani 1 1 d . . . . .
H85A H 1.0976 0.2018 0.2567 0.018 Uiso 1 1 calc R U . . .
H85B H 1.1174 0.2825 0.2714 0.018 Uiso 1 1 calc R U . . .
C86 C 1.01875(11) 0.26976(11) 0.32083(6) 0.0183(3) Uani 1 1 d . . . . .
H86A H 0.9987 0.3294 0.3347 0.022 Uiso 1 1 calc R U . . .
H86B H 0.9655 0.2598 0.3170 0.022 Uiso 1 1 calc R U . . .
C87 C 1.07055(12) 0.20733(11) 0.35769(6) 0.0192(3) Uani 1 1 d . . . . .
C88 C 1.03072(17) 0.17876(13) 0.40014(8) 0.0319(5) Uani 1 1 d . . . . .
H88A H 0.9661 0.1950 0.4087 0.038 Uiso 1 1 calc R U . . .
C89 C 1.0991(2) 0.12271(14) 0.42786(8) 0.0418(6) Uani 1 1 d . . . . .
H89A H 1.0908 0.0928 0.4593 0.050 Uiso 1 1 calc R U . . .
C90 C 1.1810(2) 0.11602(15) 0.40302(8) 0.0379(5) Uani 1 1 d . . . . .
H90A H 1.2404 0.0805 0.4139 0.045 Uiso 1 1 calc R U . . .
C91 C 1.16385(13) 0.16865(13) 0.35958(7) 0.0240(3) Uani 1 1 d . . . . .
H91A H 1.2092 0.1761 0.3347 0.029 Uiso 1 1 calc R U . . .
C92 C 1.04195(16) 0.01881(13) 0.32975(9) 0.0335(4) Uani 1 1 d . . . . .
H92A H 0.9761 0.0413 0.3355 0.040 Uiso 1 1 calc R U . . .
C93 C 1.10245(18) -0.03964(13) 0.36078(9) 0.0357(5) Uani 1 1 d . . . . .
H93A H 1.0864 -0.0650 0.3923 0.043 Uiso 1 1 calc R U . . .
C94 C 1.19023(16) -0.05465(14) 0.33975(9) 0.0345(4) Uani 1 1 d . . . . .
H94A H 1.2463 -0.0928 0.3535 0.041 Uiso 1 1 calc R U . . .
C95 C 1.18241(15) -0.00547(14) 0.29542(8) 0.0314(4) Uani 1 1 d . . . . .
H95A H 1.2324 -0.0028 0.2724 0.038 Uiso 1 1 calc R U . . .
C96 C 1.09098(16) 0.03957(14) 0.28963(8) 0.0300(4) Uani 1 1 d . . . . .
H96A H 1.0659 0.0794 0.2619 0.036 Uiso 1 1 calc R U . . .
C97 C 0.96748(10) 0.44097(10) 0.24524(6) 0.0164(3) Uani 1 1 d . . . . .
H97A H 0.9451 0.4793 0.2169 0.020 Uiso 1 1 calc R U . . .
H97B H 0.9182 0.4571 0.2726 0.020 Uiso 1 1 calc R U . . .
C98 C 1.04061(10) 0.46041(10) 0.26385(6) 0.0147(2) Uani 1 1 d . . . . .
H98A H 1.0601 0.4266 0.2942 0.018 Uiso 1 1 calc R U . . .
H98B H 1.0919 0.4417 0.2376 0.018 Uiso 1 1 calc R U . . .
C99 C 1.01075(10) 0.55493(10) 0.27624(6) 0.0154(2) Uani 1 1 d . . . . .
C100 C 1.03935(15) 0.59123(13) 0.31427(7) 0.0258(4) Uani 1 1 d . . . . .
H100 H 1.0797 0.5595 0.3372 0.031 Uiso 1 1 calc R U . H 1
C101 C 0.99707(16) 0.68363(13) 0.31202(8) 0.0289(4) Uani 1 1 d . . . . .
H101 H 1.0040 0.7239 0.3333 0.035 Uiso 1 1 calc R U . I 1
C102 C 0.94327(14) 0.70435(12) 0.27251(8) 0.0278(4) Uani 1 1 d . . . . .
H102 H 0.9077 0.7611 0.2625 0.033 Uiso 1 1 calc R U . J 1
C103 C 0.95171(12) 0.62519(11) 0.25019(7) 0.0216(3) Uani 1 1 d . . . . .
H103 H 0.9228 0.6202 0.2226 0.026 Uiso 1 1 calc R U . K 1
Fe9 Fe 0.91427(7) 0.62889(8) 0.33013(4) 0.01982(16) Uani 0.5 1 d . . P L 1
C104 C 0.7829(2) 0.6194(2) 0.31985(13) 0.0250(7) Uani 0.5 1 d D . P L 1
H10C H 0.7695 0.5968 0.2891 0.030 Uiso 0.5 1 calc R U P L 1
C105 C 0.8352(3) 0.5681(2) 0.35690(14) 0.0233(7) Uani 0.5 1 d D . P L 1
H10D H 0.8548 0.5042 0.3604 0.028 Uiso 0.5 1 calc R U P L 1
C106 C 0.8472(3) 0.6247(3) 0.39093(13) 0.0317(9) Uani 0.5 1 d D . P L 1
H10E H 0.8708 0.6080 0.4241 0.038 Uiso 0.5 1 calc R U P L 1
C107 C 0.8011(4) 0.7112(2) 0.37544(18) 0.0338(11) Uani 0.5 1 d D . P L 1
H10F H 0.7939 0.7649 0.3937 0.041 Uiso 0.5 1 calc R U P L 1
C108 C 0.7613(3) 0.7083(2) 0.33155(17) 0.0322(9) Uani 0.5 1 d D . P L 1
H10G H 0.7314 0.7584 0.3100 0.039 Uiso 0.5 1 calc R U P L 1
Fe9A Fe 0.89586(7) 0.63862(8) 0.31946(4) 0.01620(14) Uani 0.5 1 d . . P L 2
C145 C 0.8035(3) 0.6049(3) 0.34102(17) 0.0351(10) Uani 0.5 1 d D . P L 2
H14C H 0.7707 0.5856 0.3186 0.042 Uiso 0.5 1 calc R U P L 2
C146 C 0.8679(3) 0.5502(2) 0.37116(16) 0.0276(8) Uani 0.5 1 d D . P L 2
H14D H 0.8973 0.4855 0.3684 0.033 Uiso 0.5 1 calc R U P L 2
C147 C 0.8878(3) 0.6033(3) 0.40382(15) 0.0351(10) Uani 0.5 1 d D . P L 2
H14E H 0.9379 0.5827 0.4249 0.042 Uiso 0.5 1 calc R U P L 2
C148 C 0.8347(4) 0.6916(3) 0.3936(2) 0.0494(16) Uani 0.5 1 d D . P L 2
H14F H 0.8360 0.7436 0.4097 0.059 Uiso 0.5 1 calc R U P L 2
C149 C 0.7828(3) 0.6927(3) 0.3547(2) 0.0499(17) Uani 0.5 1 d D . P L 2
H14G H 0.7329 0.7450 0.3438 0.060 Uiso 0.5 1 calc R U P L 2
C109 C 0.75843(10) -0.03295(12) 0.17861(7) 0.0204(3) Uani 1 1 d . . . . .
H10H H 0.7663 -0.0925 0.1874 0.025 Uiso 1 1 calc R U . . .
H10I H 0.7129 -0.0112 0.1551 0.025 Uiso 1 1 calc R U . . .
C110 C 0.84616(11) -0.03684(12) 0.15144(7) 0.0213(3) Uani 1 1 d . . . . .
H11C H 0.8550 -0.0625 0.1173 0.026 Uiso 1 1 calc R U . . .
H11D H 0.8413 0.0231 0.1476 0.026 Uiso 1 1 calc R U . . .
C111 C 0.92631(10) -0.08813(11) 0.17762(7) 0.0186(3) Uani 1 1 d . . . . .
C112 C 0.95447(11) -0.06045(12) 0.21998(7) 0.0213(3) Uani 1 1 d . . . . .
H11E H 0.9233 -0.0029 0.2380 0.026 Uiso 1 1 calc R U . . .
C113 C 1.03459(11) -0.12862(13) 0.23191(7) 0.0234(3) Uani 1 1 d . . . . .
H11F H 1.0695 -0.1269 0.2595 0.028 Uiso 1 1 calc R U . . .
C114 C 1.05716(12) -0.19888(12) 0.19710(8) 0.0235(3) Uani 1 1 d . . . . .
H11G H 1.1106 -0.2551 0.1959 0.028 Uiso 1 1 calc R U . . .
C115 C 0.99052(11) -0.17417(11) 0.16386(7) 0.0207(3) Uani 1 1 d . . . . .
H11H H 0.9895 -0.2104 0.1352 0.025 Uiso 1 1 calc R U . . .
C116 C 1.04983(17) 0.02765(14) 0.14319(11) 0.0416(6) Uani 1 1 d . . . . .
H11I H 1.0093 0.0848 0.1596 0.050 Uiso 1 1 calc R U . . .
C117 C 1.13261(16) -0.03012(16) 0.15847(9) 0.0356(5) Uani 1 1 d . . . . .
H11J H 1.1599 -0.0208 0.1878 0.043 Uiso 1 1 calc R U . . .
C118 C 1.16930(12) -0.10341(13) 0.12500(7) 0.0242(3) Uani 1 1 d . . . . .
H11K H 1.2266 -0.1549 0.1269 0.029 Uiso 1 1 calc R U . . .
C119 C 1.10969(12) -0.09123(13) 0.08876(7) 0.0248(3) Uani 1 1 d . . . . .
H11L H 1.1176 -0.1328 0.0607 0.030 Uiso 1 1 calc R U . . .
C120 C 1.03598(14) -0.01033(14) 0.09989(10) 0.0340(5) Uani 1 1 d . . . . .
H12C H 0.9834 0.0152 0.0808 0.041 Uiso 1 1 calc R U . . .
C121 C 0.59923(10) 0.06193(11) 0.24236(6) 0.0167(3) Uani 1 1 d . . . . .
H12D H 0.5903 0.0103 0.2331 0.020 Uiso 1 1 calc R U . . .
H12E H 0.5739 0.0786 0.2777 0.020 Uiso 1 1 calc R U . . .
C122 C 0.55214(10) 0.13658(11) 0.20824(6) 0.0168(3) Uani 1 1 d . . . . .
H12F H 0.5558 0.1895 0.2206 0.020 Uiso 1 1 calc R U . . .
H12G H 0.5841 0.1226 0.1740 0.020 Uiso 1 1 calc R U . . .
C123 C 0.45702(10) 0.15607(11) 0.20509(6) 0.0168(3) Uani 1 1 d . . . . .
C124 C 0.39822(11) 0.13619(13) 0.24048(7) 0.0223(3) Uani 1 1 d . . . . .
H12H H 0.4146 0.1017 0.2713 0.027 Uiso 1 1 calc R U . . .
C125 C 0.31253(11) 0.17208(14) 0.22372(8) 0.0266(4) Uani 1 1 d . . . . .
H12I H 0.2585 0.1678 0.2410 0.032 Uiso 1 1 calc R U . . .
C126 C 0.31752(11) 0.21528(12) 0.17813(8) 0.0261(4) Uani 1 1 d . . . . .
H12J H 0.2677 0.2467 0.1578 0.031 Uiso 1 1 calc R U . . .
C127 C 0.40652(11) 0.20527(11) 0.16659(7) 0.0207(3) Uani 1 1 d . . . . .
H12K H 0.4299 0.2280 0.1364 0.025 Uiso 1 1 calc R U . . .
C128 C 0.49996(12) -0.02325(13) 0.13833(9) 0.0299(4) Uani 1 1 d . . . . .
H12L H 0.5648 -0.0409 0.1386 0.036 Uiso 1 1 calc R U . . .
C129 C 0.44378(19) -0.04371(14) 0.17512(10) 0.0373(5) Uani 1 1 d . . . . .
H12M H 0.4619 -0.0787 0.2057 0.045 Uiso 1 1 calc R U . . .
C130 C 0.35650(16) -0.00544(15) 0.16007(10) 0.0367(5) Uani 1 1 d . . . . .
H13C H 0.3026 -0.0086 0.1783 0.044 Uiso 1 1 calc R U . . .
C131 C 0.36064(13) 0.03667(14) 0.11481(9) 0.0297(4) Uani 1 1 d . . . . .
H13D H 0.3097 0.0696 0.0955 0.036 Uiso 1 1 calc R U . . .
C132 C 0.44834(13) 0.02579(14) 0.10159(8) 0.0269(4) Uani 1 1 d . . . . .
H13E H 0.4701 0.0498 0.0713 0.032 Uiso 1 1 calc R U . . .
C133 C 0.75825(11) -0.03695(10) 0.28804(7) 0.0180(3) Uani 1 1 d . . . . .
H13F H 0.7268 -0.0752 0.2927 0.022 Uiso 1 1 calc R U . . .
H13G H 0.8221 -0.0739 0.2801 0.022 Uiso 1 1 calc R U . . .
C134 C 0.74266(18) 0.01648(13) 0.33656(9) 0.0352(5) Uani 1 1 d . . . . .
H13L H 0.7638 0.0625 0.3294 0.042 Uiso 0.5 1 calc R U P M 1
H13M H 0.6784 0.0451 0.3472 0.042 Uiso 0.5 1 calc R U P M 1
H13N H 0.7638 0.0625 0.3294 0.042 Uiso 0.5 1 calc R U P N 2
H13O H 0.6784 0.0451 0.3472 0.042 Uiso 0.5 1 calc R U P N 2
Fe12 Fe 0.8153(3) 0.0197(3) 0.44126(18) 0.0174(4) Uani 0.5 1 d . . P O 1
C135 C 0.78755(10) -0.03528(10) 0.37911(6) 0.0185(3) Uani 0.5 1 d D . P O 1
C136 C 0.7350(2) -0.0518(4) 0.41987(17) 0.0211(9) Uani 0.5 1 d D . P O 1
H13H H 0.6692 -0.0296 0.4242 0.025 Uiso 0.5 1 calc R U P O 1
C137 C 0.7935(3) -0.1017(3) 0.45477(12) 0.0242(7) Uani 0.5 1 d D . P O 1
H13I H 0.7758 -0.1209 0.4881 0.029 Uiso 0.5 1 calc R U P O 1
C138 C 0.8813(2) -0.1181(2) 0.43447(13) 0.0239(7) Uani 0.5 1 d D . P O 1
H13J H 0.9362 -0.1552 0.4496 0.029 Uiso 0.5 1 calc R U P O 1
C139 C 0.8779(2) -0.0789(3) 0.38676(18) 0.0201(9) Uani 0.5 1 d D . P O 1
H13K H 0.9296 -0.0857 0.3619 0.024 Uiso 0.5 1 calc R U P O 1
C140 C 0.7694(3) 0.1415(3) 0.43083(14) 0.0226(9) Uani 0.5 1 d D . P O 1
H14H H 0.7448 0.1711 0.3998 0.027 Uiso 0.5 1 calc R U P O 1
C141 C 0.71986(17) 0.1281(2) 0.47445(14) 0.0185(6) Uani 0.5 1 d D . P O 1
H14I H 0.6551 0.1430 0.4783 0.022 Uiso 0.5 1 calc R U P O 1
C142 C 0.7808(2) 0.0800(2) 0.50902(10) 0.0179(6) Uani 0.5 1 d D . P O 1
H14J H 0.7661 0.0558 0.5413 0.021 Uiso 0.5 1 calc R U P O 1
C143 C 0.86712(18) 0.0639(2) 0.48615(12) 0.0228(6) Uani 0.5 1 d D . P O 1
H14K H 0.9233 0.0297 0.5009 0.027 Uiso 0.5 1 calc R U P O 1
C144 C 0.8605(2) 0.1013(3) 0.43799(13) 0.0269(8) Uani 0.5 1 d D . P O 1
H14L H 0.9107 0.1006 0.4138 0.032 Uiso 0.5 1 calc R U P O 1
Fe13 Fe 0.8068(3) 0.0123(3) 0.44188(17) 0.0144(3) Uani 0.5 1 d . . P O 2
C150 C 0.78755(10) -0.03528(10) 0.37911(6) 0.0185(3) Uani 0.5 1 d D . P O 2
C151 C 0.7582(2) -0.0620(5) 0.42645(17) 0.0213(9) Uani 0.5 1 d D . P O 2
H15A H 0.6964 -0.0543 0.4376 0.026 Uiso 0.5 1 calc R U P O 2
C152 C 0.8322(3) -0.1048(2) 0.45365(12) 0.0246(8) Uani 0.5 1 d D . P O 2
H15B H 0.8312 -0.1313 0.4873 0.030 Uiso 0.5 1 calc R U P O 2
C153 C 0.9077(2) -0.1030(3) 0.42442(16) 0.0274(8) Uani 0.5 1 d D . P O 2
H15C H 0.9681 -0.1231 0.4354 0.033 Uiso 0.5 1 calc R U P O 2
C154 C 0.8804(2) -0.0593(4) 0.37921(18) 0.0217(10) Uani 0.5 1 d D . P O 2
H15D H 0.9180 -0.0417 0.3538 0.026 Uiso 0.5 1 calc R U P O 2
C155 C 0.7399(2) 0.1514(3) 0.44080(15) 0.0231(9) Uani 0.5 1 d D . P O 2
H15E H 0.6924 0.1851 0.4194 0.028 Uiso 0.5 1 calc R U P O 2
C156 C 0.7271(2) 0.1188(3) 0.48908(15) 0.0260(10) Uiso 0.5 1 d D . P O 2
H15F H 0.6689 0.1281 0.5081 0.031 Uiso 0.5 1 calc R U P O 2
C157 C 0.8107(3) 0.0804(3) 0.50798(14) 0.0298(10) Uiso 0.5 1 d D . P O 2
H15G H 0.8217 0.0555 0.5420 0.036 Uiso 0.5 1 calc R U P O 2
C158 C 0.8748(2) 0.0886(3) 0.47140(16) 0.0290(8) Uiso 0.5 1 d D . P O 2
H15H H 0.9394 0.0668 0.4742 0.035 Uiso 0.5 1 calc R U P O 2
C159 C 0.8309(2) 0.1325(3) 0.42977(13) 0.0260(8) Uiso 0.5 1 d D . P O 2
H15I H 0.8593 0.1470 0.3983 0.031 Uiso 0.5 1 calc R U P O 2
C1S C 0.36312(18) 0.35584(17) 0.27548(12) 0.0441(6) Uani 1 1 d . . . . .
H1SA H 0.4180 0.3273 0.2917 0.053 Uiso 1 1 calc R U . . .
H1SB H 0.3674 0.3192 0.2461 0.053 Uiso 1 1 calc R U . . .
Cl1S Cl 0.35402(5) 0.45740(5) 0.25501(3) 0.04867(15) Uani 1 1 d . . . . .
Cl2S Cl 0.27246(6) 0.36377(6) 0.31818(3) 0.0625(2) Uani 1 1 d . . . . .
C2S C 1.06754(15) 0.35206(18) 0.45158(9) 0.0353(5) Uani 1 1 d . . . . .
H2SA H 1.0646 0.2969 0.4432 0.042 Uiso 0.5 1 calc R U P P 1
H2SB H 1.0376 0.3699 0.4861 0.042 Uiso 0.5 1 calc R U P P 1
H2SC H 1.0200 0.4002 0.4719 0.042 Uiso 0.5 1 calc R U P Q 2
H2SD H 1.0426 0.3122 0.4412 0.042 Uiso 0.5 1 calc R U P Q 2
Cl3S Cl 1.17732(8) 0.33182(10) 0.45215(7) 0.0555(4) Uani 0.5 1 d . . P R 1
Cl4S Cl 1.01023(14) 0.42638(10) 0.41268(8) 0.0694(6) Uani 0.5 1 d . . P R 1
Cl3A Cl 1.15056(8) 0.29806(8) 0.48724(4) 0.0371(2) Uani 0.5 1 d . . P R 2
Cl4A Cl 1.10588(9) 0.39531(7) 0.39613(4) 0.0344(2) Uani 0.5 1 d . . P R 2
C3S C 0.4741(3) -0.0332(3) 0.3703(2) 0.0368(9) Uani 0.5 1 d . . P S 1
H3SA H 0.4562 -0.0337 0.3364 0.044 Uiso 0.5 1 calc R U P S 1
H3SB H 0.4602 0.0270 0.3810 0.044 Uiso 0.5 1 calc R U P S 1
Cl5S Cl 0.58399(9) -0.10097(11) 0.37303(8) 0.0541(4) Uani 0.5 1 d . . P S 1
Cl6S Cl 0.4216(2) -0.08813(19) 0.41788(13) 0.0514(8) Uani 0.5 1 d . . P S 1
C3A C 0.5319(3) -0.1289(4) 0.39248(18) 0.0389(10) Uani 0.5 1 d . U P T 2
H3AA H 0.5683 -0.1388 0.4206 0.047 Uiso 0.5 1 calc R U P T 2
H3AB H 0.5426 -0.1854 0.3770 0.047 Uiso 0.5 1 calc R U P T 2
Cl5A Cl 0.55336(10) -0.06026(10) 0.34785(6) 0.0432(3) Uani 0.5 1 d . U P T 2
Cl6A Cl 0.40445(17) -0.06085(16) 0.41522(14) 0.0381(5) Uani 0.5 1 d . U P T 2

loop_
_atom_site_aniso_label
_atom_site_aniso_U_11
_atom_site_aniso_U_22
_atom_site_aniso_U_33
_atom_site_aniso_U_23
_atom_site_aniso_U_13
_atom_site_aniso_U_12
Ag1 0.01933(5) 0.01962(6) 0.01482(5) 0.00035(4) -0.00408(4) -0.00433(4)
Ag2 0.02228(5) 0.02665(7) 0.01569(6) -0.00639(5) -0.00259(4) -0.00616(5)
Ag3 0.01443(5) 0.02022(6) 0.02853(6) -0.00009(5) -0.00398(4) -0.00999(4)
Ag4 0.01996(5) 0.01571(5) 0.02250(6) -0.00004(4) -0.00488(4) -0.01030(4)
Fe1 0.02258(10) 0.01585(11) 0.01505(10) -0.00415(8) -0.00543(8) -0.00190(9)
Fe2 0.00835(7) 0.01253(9) 0.01804(10) 0.00036(7) -0.00217(7) -0.00455(7)
Fe3 0.01178(8) 0.01134(9) 0.02413(11) -0.00179(8) -0.00373(7) -0.00565(7)
Fe5 0.01566(9) 0.01705(11) 0.01777(11) -0.00470(8) -0.00564(8) -0.00113(8)
Fe7 0.01034(8) 0.01047(9) 0.01784(10) 0.00079(7) -0.00416(7) -0.00356(7)
Fe8 0.03380(13) 0.01298(11) 0.01510(11) -0.00047(8) 0.00261(9) -0.00601(10)
Fe10 0.01460(9) 0.01418(10) 0.02398(12) -0.00216(8) 0.00157(8) -0.00787(8)
Fe11 0.01020(8) 0.01259(10) 0.02241(11) -0.00142(8) -0.00418(7) -0.00379(7)
Cl1 0.01661(14) 0.01540(16) 0.01949(17) -0.00127(12) -0.00322(12) -0.00484(13)
Cl2 0.01585(13) 0.02002(17) 0.01579(15) -0.00103(12) -0.00272(11) -0.00754(13)
Cl3 0.01899(14) 0.01869(16) 0.01819(16) 0.00133(13) -0.00458(12) -0.01026(13)
Cl4 0.01521(13) 0.01923(17) 0.01760(16) -0.00010(12) -0.00379(11) -0.00828(13)
P1 0.00926(13) 0.01188(16) 0.01401(16) -0.00065(12) -0.00230(11) -0.00528(12)
P2 0.01802(16) 0.01940(19) 0.01359(17) -0.00248(14) -0.00180(13) -0.00897(15)
P3 0.01054(13) 0.01202(16) 0.01794(17) -0.00037(13) -0.00269(12) -0.00462(13)
P4 0.01218(14) 0.01213(16) 0.01743(17) -0.00181(13) -0.00338(12) -0.00516(13)
C1 0.0192(6) 0.0139(6) 0.0164(7) -0.0022(5) 0.0001(5) -0.0094(5)
C2 0.0183(6) 0.0149(6) 0.0167(7) 0.0010(5) -0.0030(5) -0.0096(5)
C3 0.0144(5) 0.0108(6) 0.0199(7) 0.0006(5) -0.0034(5) -0.0052(5)
C4 0.0223(7) 0.0141(7) 0.0203(7) 0.0014(5) -0.0040(5) -0.0101(6)
C5 0.0233(7) 0.0125(7) 0.0284(9) -0.0034(6) -0.0022(6) -0.0077(6)
C6 0.0221(7) 0.0161(7) 0.0283(9) -0.0089(6) 0.0055(6) -0.0061(6)
C7 0.0216(7) 0.0172(7) 0.0296(9) -0.0068(6) 0.0058(6) -0.0103(6)
C8 0.054(6) 0.011(2) 0.033(4) -0.007(2) -0.026(3) 0.005(2)
C9 0.049(4) 0.019(2) 0.031(3) 0.010(2) -0.024(3) -0.009(3)
C10 0.034(2) 0.017(3) 0.022(3) -0.006(2) -0.013(2) -0.005(2)
C11 0.029(2) 0.023(2) 0.022(2) -0.0030(17) -0.0126(16) -0.0062(17)
C12 0.024(2) 0.033(3) 0.029(3) -0.010(2) -0.015(2) 0.006(2)
C8A 0.049(5) 0.032(4) 0.044(4) -0.011(3) -0.032(3) 0.017(3)
C9A 0.044(4) 0.022(2) 0.035(3) 0.003(2) -0.014(3) -0.005(3)
C10A 0.072(8) 0.042(5) 0.022(4) 0.007(3) -0.025(3) -0.020(5)
C11A 0.057(5) 0.074(7) 0.073(6) 0.037(5) -0.050(4) -0.041(5)
C12A 0.029(4) 0.081(9) 0.035(3) 0.011(5) -0.008(2) 0.015(6)
C13 0.0099(5) 0.0166(6) 0.0175(6) 0.0025(5) -0.0033(4) -0.0062(5)
C14 0.0099(5) 0.0178(7) 0.0183(7) 0.0037(5) -0.0035(4) -0.0066(5)
C15 0.0094(5) 0.0167(6) 0.0155(6) 0.0008(5) -0.0022(4) -0.0059(5)
C16 0.0152(6) 0.0165(7) 0.0194(7) -0.0020(5) -0.0026(5) -0.0083(5)
C17 0.0157(6) 0.0135(7) 0.0237(8) 0.0014(5) -0.0017(5) -0.0050(5)
C18 0.0133(5) 0.0200(7) 0.0179(7) 0.0040(5) -0.0028(5) -0.0037(5)
C19 0.0118(5) 0.0220(7) 0.0139(6) 0.0000(5) -0.0012(4) -0.0036(5)
C20 0.0206(7) 0.0231(9) 0.0439(11) 0.0148(8) -0.0079(7) -0.0117(7)
C21 0.0230(7) 0.0319(10) 0.0306(10) 0.0086(8) 0.0018(7) -0.0150(7)
C22 0.0122(6) 0.0248(9) 0.0415(11) 0.0031(7) 0.0013(6) -0.0088(6)
C23 0.0161(6) 0.0250(9) 0.0448(11) 0.0008(8) -0.0084(7) -0.0128(7)
C24 0.0189(7) 0.0151(7) 0.0533(13) -0.0003(7) -0.0057(7) -0.0096(6)
C25 0.0107(5) 0.0146(6) 0.0198(7) -0.0018(5) -0.0009(4) -0.0068(5)
C26 0.0107(5) 0.0126(6) 0.0208(7) -0.0014(5) -0.0021(5) -0.0053(5)
C27 0.0114(5) 0.0125(6) 0.0226(7) -0.0010(5) -0.0026(5) -0.0061(5)
C28 0.0208(6) 0.0155(7) 0.0224(7) -0.0031(5) 0.0009(5) -0.0106(6)
C29 0.0187(7) 0.0155(7) 0.0383(10) -0.0066(6) 0.0079(6) -0.0103(6)
C30 0.0110(6) 0.0142(7) 0.0496(11) -0.0016(7) -0.0034(6) -0.0061(5)
C31 0.0138(6) 0.0139(7) 0.0327(9) 0.0025(6) -0.0076(5) -0.0070(5)
C32 0.0175(7) 0.0240(9) 0.0350(10) -0.0115(7) -0.0002(6) -0.0056(6)
C33 0.0207(7) 0.0164(7) 0.0323(9) -0.0059(6) -0.0106(6) -0.0012(6)
C34 0.0250(7) 0.0118(7) 0.0284(9) -0.0003(6) -0.0102(6) -0.0071(6)
C35 0.0249(7) 0.0152(7) 0.0286(9) 0.0005(6) -0.0113(6) -0.0103(6)
C36 0.0288(8) 0.0229(8) 0.0255(9) -0.0036(7) -0.0038(6) -0.0126(7)
C37 0.0219(17) 0.0129(16) 0.026(2) 0.0012(14) -0.0026(14) -0.0039(13)
C38 0.0207(14) 0.0146(14) 0.0300(18) 0.0006(13) -0.0017(13) -0.0061(13)
Fe4 0.0169(3) 0.0108(3) 0.0193(4) -0.0033(3) -0.0009(3) -0.0047(2)
C39 0.0252(8) 0.0212(8) 0.0417(11) 0.0004(7) -0.0038(7) -0.0133(7)
C40 0.0148(12) 0.0082(12) 0.0390(19) 0.0011(12) -0.0067(12) -0.0051(10)
C41 0.0484(14) 0.0402(14) 0.089(2) -0.0268(14) 0.0326(15) -0.0349(13)
C42 0.041(2) 0.0172(15) 0.0173(15) -0.0036(12) 0.0069(13) -0.0157(15)
C43 0.0348(17) 0.0075(12) 0.0214(15) -0.0025(11) -0.0098(13) -0.0061(12)
C44 0.031(2) 0.023(2) 0.034(2) -0.0107(18) 0.0005(18) -0.011(2)
C45 0.028(2) 0.019(2) 0.044(3) -0.0002(18) -0.0133(17) -0.0082(18)
C46 0.028(2) 0.020(2) 0.047(3) -0.005(2) -0.001(2) -0.0129(19)
C47 0.047(3) 0.0124(17) 0.041(3) -0.0007(16) -0.013(2) -0.011(2)
C48 0.0206(18) 0.018(2) 0.042(3) -0.0102(19) -0.005(2) -0.0020(15)
C37A 0.0233(17) 0.027(2) 0.0149(17) -0.0042(14) 0.0035(12) -0.0155(16)
C38A 0.0158(12) 0.0218(15) 0.0170(14) 0.0000(11) -0.0008(10) -0.0102(12)
Fe4A 0.0153(3) 0.0144(3) 0.0600(8) -0.0119(6) 0.0026(5) -0.0061(2)
C39A 0.0252(8) 0.0212(8) 0.0417(11) 0.0004(7) -0.0038(7) -0.0133(7)
C42A 0.0484(14) 0.0402(14) 0.089(2) -0.0268(14) 0.0326(15) -0.0349(13)
C44A 0.046(3) 0.025(2) 0.062(4) 0.006(2) -0.030(3) -0.013(2)
C45A 0.030(2) 0.022(2) 0.095(6) -0.001(3) -0.024(3) -0.012(2)
C46A 0.032(3) 0.020(3) 0.071(4) -0.011(2) 0.005(3) -0.015(2)
C47A 0.030(2) 0.0178(18) 0.041(3) -0.0069(18) -0.0049(19) -0.0079(18)
C48A 0.0241(18) 0.0170(18) 0.035(2) -0.0051(17) -0.0039(18) -0.0037(16)
C49 0.0208(7) 0.0215(8) 0.0196(8) -0.0006(6) -0.0080(6) -0.0040(6)
C50 0.0186(6) 0.0250(9) 0.0194(8) -0.0034(6) -0.0075(5) -0.0010(6)
C51 0.0185(6) 0.0237(8) 0.0201(8) -0.0062(6) -0.0085(6) 0.0010(6)
C52 0.0178(7) 0.0247(9) 0.0292(9) -0.0056(7) -0.0087(6) -0.0029(6)
C53 0.0277(8) 0.0239(9) 0.0365(11) -0.0048(8) -0.0139(8) -0.0077(7)
C54 0.0307(9) 0.0222(9) 0.0308(10) -0.0110(7) -0.0139(7) 0.0000(7)
C55 0.0241(8) 0.0269(9) 0.0218(8) -0.0096(7) -0.0079(6) 0.0019(7)
C56 0.0378(10) 0.0211(9) 0.0262(9) -0.0045(7) -0.0143(8) -0.0071(8)
C57 0.0334(9) 0.0450(12) 0.0186(8) -0.0049(8) -0.0032(7) -0.0223(9)
C58 0.0451(12) 0.0252(10) 0.0388(12) 0.0075(8) -0.0287(10) -0.0146(9)
C59 0.0198(8) 0.0423(13) 0.0441(13) -0.0195(10) -0.0093(8) -0.0040(8)
C60 0.0467(12) 0.0495(13) 0.0209(9) -0.0011(8) -0.0058(8) -0.0338(11)
C61 0.0340(9) 0.0151(7) 0.0226(8) -0.0013(6) -0.0163(7) -0.0038(7)
C62 0.0346(9) 0.0163(8) 0.0210(8) -0.0039(6) -0.0125(7) -0.0003(7)
C63 0.0227(7) 0.0204(8) 0.0156(7) -0.0030(6) -0.0060(6) 0.0045(6)
C64 0.0212(7) 0.0288(10) 0.0235(9) -0.0103(7) -0.0092(6) 0.0028(7)
C65 0.0199(7) 0.0535(14) 0.0192(8) -0.0102(8) -0.0056(6) -0.0041(8)
C66 0.0172(7) 0.0541(14) 0.0175(8) 0.0042(8) -0.0038(6) 0.0034(8)
C67 0.0226(7) 0.0277(10) 0.0166(8) 0.0027(7) 0.0002(6) 0.0077(7)
Fe6 0.0177(3) 0.0157(5) 0.0151(3) -0.0010(3) 0.00132(18) -0.0069(3)
C68 0.029(2) 0.050(4) 0.044(3) 0.024(3) -0.006(2) -0.020(3)
C69 0.031(3) 0.017(2) 0.076(6) -0.004(3) 0.030(3) -0.0028(18)
C70 0.058(4) 0.039(3) 0.034(4) -0.026(3) 0.030(3) -0.025(3)
C71 0.037(3) 0.048(4) 0.021(2) -0.002(2) 0.0004(18) -0.012(3)
C72 0.041(2) 0.021(2) 0.025(2) -0.0002(16) 0.0056(16) -0.0115(19)
Fe6A 0.0159(3) 0.0140(5) 0.0174(3) -0.0008(3) 0.0003(2) -0.0038(3)
C68A 0.0248(18) 0.075(5) 0.0185(19) -0.001(2) 0.0050(14) -0.025(3)
C69A 0.032(2) 0.034(3) 0.0216(19) -0.0055(18) 0.0100(15) -0.010(2)
C70A 0.032(3) 0.084(7) 0.022(4) 0.025(4) -0.013(3) -0.018(3)
C71A 0.038(4) 0.029(3) 0.099(9) 0.018(4) 0.021(5) -0.006(3)
C72A 0.071(5) 0.061(5) 0.071(5) -0.041(4) 0.043(4) -0.053(5)
C73 0.0155(6) 0.0139(6) 0.0176(7) -0.0001(5) -0.0024(5) -0.0067(5)
C74 0.0186(6) 0.0142(7) 0.0180(7) -0.0006(5) -0.0024(5) -0.0060(5)
C75 0.0116(5) 0.0139(6) 0.0180(7) 0.0003(5) -0.0036(5) -0.0037(5)
C76 0.0147(6) 0.0117(6) 0.0195(7) -0.0006(5) -0.0047(5) -0.0019(5)
C77 0.0141(6) 0.0163(7) 0.0199(7) -0.0017(5) -0.0021(5) -0.0021(5)
C78 0.0136(6) 0.0210(7) 0.0212(7) 0.0005(6) -0.0013(5) -0.0075(6)
C79 0.0158(6) 0.0174(7) 0.0211(7) -0.0006(5) -0.0036(5) -0.0094(5)
C80 0.0118(6) 0.0338(10) 0.0271(9) 0.0036(7) -0.0037(6) -0.0041(6)
C81 0.0176(6) 0.0286(9) 0.0365(10) 0.0117(7) -0.0103(6) -0.0139(7)
C82 0.0203(7) 0.0189(8) 0.0320(9) 0.0028(6) -0.0134(6) -0.0092(6)
C83 0.0174(6) 0.0182(7) 0.0250(8) 0.0057(6) -0.0090(5) -0.0066(6)
C84 0.0151(6) 0.0159(7) 0.0324(9) 0.0011(6) -0.0080(6) -0.0004(6)
C85 0.0119(5) 0.0137(6) 0.0180(7) 0.0014(5) -0.0013(5) -0.0035(5)
C86 0.0175(6) 0.0159(7) 0.0192(7) 0.0003(5) 0.0018(5) -0.0054(5)
C87 0.0267(7) 0.0136(7) 0.0153(7) -0.0016(5) 0.0031(5) -0.0075(6)
C88 0.0526(12) 0.0174(8) 0.0219(9) -0.0065(6) 0.0167(8) -0.0157(8)
C89 0.0851(19) 0.0202(9) 0.0143(8) 0.0009(7) 0.0036(10) -0.0182(11)
C90 0.0637(15) 0.0252(10) 0.0216(9) 0.0058(8) -0.0185(10) -0.0122(10)
C91 0.0306(8) 0.0216(8) 0.0184(8) 0.0023(6) -0.0076(6) -0.0084(7)
C92 0.0372(10) 0.0179(8) 0.0433(12) -0.0060(8) 0.0052(9) -0.0114(8)
C93 0.0541(13) 0.0150(8) 0.0331(11) -0.0014(7) 0.0084(9) -0.0125(9)
C94 0.0404(11) 0.0150(8) 0.0368(12) -0.0031(7) -0.0009(9) -0.0012(8)
C95 0.0385(10) 0.0257(10) 0.0242(9) -0.0087(7) 0.0079(8) -0.0100(8)
C96 0.0423(11) 0.0213(9) 0.0257(9) -0.0033(7) -0.0034(8) -0.0127(8)
C97 0.0129(5) 0.0134(6) 0.0222(7) -0.0013(5) -0.0041(5) -0.0041(5)
C98 0.0154(5) 0.0135(6) 0.0159(6) 0.0009(5) -0.0037(5) -0.0064(5)
C99 0.0186(6) 0.0156(7) 0.0142(6) 0.0007(5) -0.0015(5) -0.0093(5)
C100 0.0426(10) 0.0243(9) 0.0193(8) 0.0028(6) -0.0106(7) -0.0209(8)
C101 0.0470(11) 0.0247(9) 0.0234(9) -0.0036(7) -0.0005(8) -0.0239(9)
C102 0.0349(9) 0.0155(8) 0.0354(10) 0.0002(7) -0.0021(8) -0.0132(7)
C103 0.0250(7) 0.0153(7) 0.0257(8) 0.0023(6) -0.0074(6) -0.0085(6)
Fe9 0.0219(4) 0.0151(3) 0.0210(5) -0.0020(3) 0.0028(3) -0.0074(3)
C104 0.0195(16) 0.030(2) 0.025(2) -0.0037(16) 0.0028(13) -0.0109(15)
C105 0.0249(19) 0.025(2) 0.0208(19) 0.0023(15) 0.0022(14) -0.0120(17)
C106 0.038(2) 0.044(3) 0.0151(17) -0.0050(16) 0.0044(15) -0.020(2)
C107 0.036(3) 0.030(3) 0.032(3) -0.015(2) 0.0100(19) -0.012(2)
C108 0.0222(18) 0.029(2) 0.037(3) -0.0051(18) 0.0055(16) -0.0038(17)
Fe9A 0.0188(4) 0.0156(3) 0.0142(4) -0.0020(2) -0.0008(2) -0.0072(3)
C145 0.023(2) 0.044(3) 0.037(3) 0.002(2) 0.0044(18) -0.015(2)
C146 0.0267(19) 0.029(2) 0.027(2) -0.0005(16) 0.0080(15) -0.0145(17)
C147 0.042(2) 0.046(3) 0.022(2) -0.0099(18) 0.0114(18) -0.026(2)
C148 0.058(4) 0.035(3) 0.048(4) -0.022(3) 0.030(3) -0.021(3)
C149 0.032(3) 0.031(3) 0.064(5) 0.006(3) 0.019(3) 0.004(2)
C109 0.0152(6) 0.0206(8) 0.0261(8) -0.0089(6) -0.0018(5) -0.0077(6)
C110 0.0175(6) 0.0228(8) 0.0223(8) -0.0053(6) -0.0003(5) -0.0073(6)
C111 0.0151(6) 0.0180(7) 0.0232(8) -0.0041(6) 0.0023(5) -0.0083(6)
C112 0.0174(6) 0.0227(8) 0.0238(8) -0.0065(6) 0.0016(5) -0.0092(6)
C113 0.0188(7) 0.0280(9) 0.0240(8) -0.0003(7) -0.0004(6) -0.0108(7)
C114 0.0201(7) 0.0183(8) 0.0308(9) 0.0032(6) 0.0006(6) -0.0079(6)
C115 0.0192(6) 0.0166(7) 0.0281(8) -0.0036(6) 0.0029(6) -0.0103(6)
C116 0.0407(12) 0.0184(9) 0.0665(17) -0.0054(9) 0.0181(11) -0.0188(9)
C117 0.0399(11) 0.0450(13) 0.0373(11) -0.0121(9) 0.0081(8) -0.0355(11)
C118 0.0183(7) 0.0317(9) 0.0258(8) -0.0014(7) 0.0018(6) -0.0145(7)
C119 0.0241(7) 0.0300(9) 0.0248(8) 0.0039(7) -0.0009(6) -0.0164(7)
C120 0.0258(8) 0.0250(9) 0.0507(13) 0.0171(9) -0.0029(8) -0.0111(8)
C121 0.0135(5) 0.0185(7) 0.0189(7) 0.0001(5) -0.0031(5) -0.0072(5)
C122 0.0136(5) 0.0167(7) 0.0213(7) 0.0001(5) -0.0057(5) -0.0065(5)
C123 0.0131(5) 0.0153(7) 0.0214(7) -0.0036(5) -0.0040(5) -0.0045(5)
C124 0.0159(6) 0.0290(9) 0.0210(8) -0.0052(6) 0.0006(5) -0.0086(6)
C125 0.0123(6) 0.0293(9) 0.0333(10) -0.0105(7) 0.0017(6) -0.0044(6)
C126 0.0147(6) 0.0161(7) 0.0432(11) -0.0043(7) -0.0097(6) -0.0004(6)
C127 0.0173(6) 0.0117(6) 0.0321(9) -0.0005(6) -0.0094(6) -0.0035(5)
C128 0.0173(7) 0.0200(8) 0.0471(12) -0.0144(8) -0.0078(7) -0.0008(6)
C129 0.0578(14) 0.0162(9) 0.0391(12) 0.0049(8) -0.0158(10) -0.0142(9)
C130 0.0351(10) 0.0332(11) 0.0516(14) -0.0122(10) 0.0069(9) -0.0261(9)
C131 0.0208(7) 0.0249(9) 0.0434(12) -0.0102(8) -0.0136(7) -0.0066(7)
C132 0.0281(8) 0.0274(9) 0.0283(9) -0.0097(7) -0.0009(7) -0.0147(8)
C133 0.0175(6) 0.0126(6) 0.0239(8) 0.0013(5) -0.0069(5) -0.0051(5)
C134 0.0562(14) 0.0148(8) 0.0312(10) 0.0033(7) -0.0274(10) -0.0061(9)
Fe12 0.0187(8) 0.0136(7) 0.0203(5) 0.0030(4) -0.0068(5) -0.0060(4)
C135 0.0202(6) 0.0147(7) 0.0197(7) 0.0033(5) -0.0043(5) -0.0059(6)
C136 0.024(2) 0.018(2) 0.024(2) -0.0028(15) 0.0007(16) -0.012(2)
C137 0.038(2) 0.0179(16) 0.0200(17) 0.0053(12) -0.0043(16) -0.0150(18)
C138 0.029(2) 0.0143(17) 0.0229(19) 0.0044(13) -0.0118(17) -0.0015(15)
C139 0.0208(16) 0.016(2) 0.0176(19) 0.0006(15) 0.0003(12) -0.0023(14)
C140 0.037(3) 0.0105(18) 0.0195(18) 0.0019(14) -0.0032(17) -0.009(2)
C141 0.0207(14) 0.0112(14) 0.0200(18) -0.0013(13) -0.0059(12) -0.0022(11)
C142 0.0224(15) 0.0180(15) 0.0116(13) -0.0018(10) 0.0026(10) -0.0078(13)
C143 0.0211(14) 0.0276(18) 0.0216(16) -0.0024(14) -0.0072(12) -0.0106(14)
C144 0.0279(18) 0.027(2) 0.032(2) -0.0026(16) 0.0031(15) -0.0185(17)
Fe13 0.0163(6) 0.0130(7) 0.0133(4) 0.0026(4) -0.0029(4) -0.0054(4)
C150 0.0202(6) 0.0147(7) 0.0197(7) 0.0033(5) -0.0043(5) -0.0059(6)
C151 0.025(2) 0.018(2) 0.026(2) 0.0002(15) -0.0029(16) -0.013(2)
C152 0.036(2) 0.0154(16) 0.0249(19) 0.0078(13) -0.0106(19) -0.0117(18)
C153 0.0233(18) 0.0188(19) 0.036(2) -0.0012(15) -0.0099(16) -0.0035(14)
C154 0.0220(17) 0.020(3) 0.021(2) 0.0052(16) -0.0060(13) -0.0054(15)
C155 0.025(2) 0.0129(17) 0.029(2) 0.0018(17) -0.0098(17) -0.0038(18)
C1S 0.0387(12) 0.0265(11) 0.0606(17) -0.0043(11) -0.0068(11) -0.0067(10)
Cl1S 0.0637(4) 0.0408(3) 0.0384(3) 0.0037(3) -0.0001(3) -0.0201(3)
Cl2S 0.0702(5) 0.0652(5) 0.0596(5) 0.0164(4) -0.0050(4) -0.0366(4)
C2S 0.0296(9) 0.0497(14) 0.0284(10) 0.0007(9) -0.0016(7) -0.0187(10)
Cl3S 0.0259(5) 0.0464(7) 0.0922(12) -0.0149(7) -0.0085(6) -0.0118(5)
Cl4S 0.0942(13) 0.0385(7) 0.0942(13) 0.0174(8) -0.0695(11) -0.0322(8)
Cl3A 0.0382(5) 0.0411(6) 0.0295(5) 0.0079(4) -0.0103(4) -0.0125(5)
Cl4A 0.0548(6) 0.0307(5) 0.0240(4) 0.0063(4) -0.0029(4) -0.0246(5)
C3S 0.043(2) 0.031(2) 0.041(3) -0.0066(18) -0.0050(19) -0.019(2)
Cl5S 0.0337(6) 0.0518(8) 0.0769(11) -0.0150(8) 0.0131(6) -0.0219(6)
Cl6S 0.0563(16) 0.070(2) 0.0315(9) -0.0176(13) 0.0113(10) -0.0334(14)
C3A 0.036(2) 0.054(3) 0.030(2) -0.006(2) -0.0057(17) -0.022(2)
Cl5A 0.0489(7) 0.0425(7) 0.0501(7) -0.0096(6) 0.0075(6) -0.0335(6)
Cl6A 0.0282(7) 0.0457(12) 0.0424(8) -0.0080(9) 0.0048(6) -0.0192(8)

loop_
_atom_type_symbol
_atom_type_description
_atom_type_scat_dispersion_real
_atom_type_scat_dispersion_imag
_atom_type_scat_source
C C 0.0033 0.0016 'International Tables Vol C Tables 4.2.6.8 and 6.1.1.4'
H H 0.0000 0.0000 'International Tables Vol C Tables 4.2.6.8 and 6.1.1.4'
P P 0.1023 0.0942 'International Tables Vol C Tables 4.2.6.8 and 6.1.1.4'
Cl Cl 0.1484 0.1585 'International Tables Vol C Tables 4.2.6.8 and 6.1.1.4'
Fe Fe 0.3463 0.8444 'International Tables Vol C Tables 4.2.6.8 and 6.1.1.4'
Ag Ag -0.8971 1.1015 'International Tables Vol C Tables 4.2.6.8 and 6.1.1.4'

loop_
_geom_angle_atom_site_label_1
_geom_angle_atom_site_label_2
_geom_angle_atom_site_label_3
_geom_angle
P1 Ag1 Cl2 153.174(14)
P1 Ag1 Cl1 110.196(16)
Cl2 Ag1 Cl1 96.601(18)
P2 Ag2 Cl4 142.690(16)
P2 Ag2 Cl1 106.12(2)
Cl4 Ag2 Cl1 101.072(18)
P2 Ag2 Cl2 113.359(17)
Cl4 Ag2 Cl2 91.690(18)
Cl1 Ag2 Cl2 89.448(16)
P3 Ag3 Cl3 141.028(16)
P3 Ag3 Cl1 108.521(19)
Cl3 Ag3 Cl1 99.986(19)
P3 Ag3 Cl4 114.258(16)
Cl3 Ag3 Cl4 88.251(18)
Cl1 Ag3 Cl4 95.289(17)
P4 Ag4 Cl3 129.269(17)
P4 Ag4 Cl4 126.836(16)
Cl3 Ag4 Cl4 91.299(18)
P4 Ag4 Cl2 107.591(18)
Cl3 Ag4 Cl2 105.604(18)
Cl4 Ag4 Cl2 87.917(18)
C11A Fe1 C12A 41.80(19)
C11A Fe1 C10A 41.7(2)
C12A Fe1 C10A 69.7(3)
C11A Fe1 C5 112.4(2)
C12A Fe1 C5 135.2(2)
C9 Fe1 C5 156.1(2)
C10A Fe1 C5 118.3(3)
C11A Fe1 C4 123.3(2)
C12A Fe1 C4 113.3(2)
C9 Fe1 C4 163.0(2)
C10A Fe1 C4 154.9(3)
C5 Fe1 C4 40.95(7)
C11A Fe1 C6 129.6(3)
C12A Fe1 C6 171.2(3)
C9 Fe1 C6 124.23(19)
C10A Fe1 C6 104.6(3)
C5 Fe1 C6 40.86(7)
C4 Fe1 C6 68.79(8)
C9 Fe1 C8 41.10(16)
C5 Fe1 C8 157.29(19)
C4 Fe1 C8 123.44(19)
C6 Fe1 C8 161.60(19)
C11A Fe1 C7 164.3(3)
C12A Fe1 C7 147.8(3)
C9 Fe1 C7 112.97(19)
C10A Fe1 C7 123.2(3)
C5 Fe1 C7 68.70(7)
C4 Fe1 C7 68.49(7)
C6 Fe1 C7 40.92(7)
C8 Fe1 C7 126.48(18)
C11A Fe1 C3 154.8(3)
C12A Fe1 C3 118.4(3)
C9 Fe1 C3 128.8(2)
C10A Fe1 C3 161.3(3)
C5 Fe1 C3 69.12(7)
C4 Fe1 C3 40.93(6)
C6 Fe1 C3 69.10(7)
C8 Fe1 C3 110.06(18)
C7 Fe1 C3 40.82(7)
C9 Fe1 C10 40.87(19)
C5 Fe1 C10 118.1(2)
C4 Fe1 C10 151.8(2)
C6 Fe1 C10 108.1(2)
C8 Fe1 C10 68.1(2)
C7 Fe1 C10 128.6(2)
C3 Fe1 C10 166.4(2)
C11A Fe1 C8A 68.7(3)
C12A Fe1 C8A 40.54(18)
C10A Fe1 C8A 68.0(3)
C5 Fe1 C8A 172.2(2)
C4 Fe1 C8A 131.6(2)
C6 Fe1 C8A 144.6(2)
C7 Fe1 C8A 112.5(2)
C3 Fe1 C8A 106.4(2)
C15 Fe2 C24 117.91(7)
C15 Fe2 C19 41.29(6)
C24 Fe2 C19 106.32(8)
C15 Fe2 C20 105.80(7)
C24 Fe2 C20 40.91(9)
C19 Fe2 C20 124.91(8)
C15 Fe2 C23 153.26(8)
C24 Fe2 C23 40.90(8)
C19 Fe2 C23 119.03(8)
C20 Fe2 C23 68.82(8)
C15 Fe2 C16 41.10(6)
C24 Fe2 C16 153.48(7)
C19 Fe2 C16 68.75(7)
C20 Fe2 C16 119.22(8)
C23 Fe2 C16 164.49(7)
C15 Fe2 C22 163.59(8)
C24 Fe2 C22 68.73(8)
C19 Fe2 C22 154.46(8)
C20 Fe2 C22 68.68(8)
C23 Fe2 C22 40.84(9)
C16 Fe2 C22 126.90(8)
C15 Fe2 C21 125.20(7)
C24 Fe2 C21 68.85(9)
C19 Fe2 C21 162.91(7)
C20 Fe2 C21 40.91(9)
C23 Fe2 C21 68.77(9)
C16 Fe2 C21 107.83(8)
C22 Fe2 C21 40.72(8)
C15 Fe2 C18 69.49(6)
C24 Fe2 C18 125.57(9)
C19 Fe2 C18 40.97(6)
C20 Fe2 C18 162.89(8)
C23 Fe2 C18 107.57(8)
C16 Fe2 C18 68.72(7)
C22 Fe2 C18 120.28(7)
C21 Fe2 C18 154.97(8)
C15 Fe2 C17 69.23(6)
C24 Fe2 C17 163.57(8)
C19 Fe2 C17 68.52(7)
C20 Fe2 C17 154.76(8)
C23 Fe2 C17 126.72(7)
C16 Fe2 C17 40.89(7)
C22 Fe2 C17 108.79(7)
C21 Fe2 C17 120.61(8)
C18 Fe2 C17 40.51(7)
C32 Fe3 C29 159.14(9)
C32 Fe3 C27 105.83(7)
C29 Fe3 C27 68.77(6)
C32 Fe3 C28 121.96(7)
C29 Fe3 C28 40.96(7)
C27 Fe3 C28 40.79(6)
C32 Fe3 C33 40.68(9)
C29 Fe3 C33 123.44(8)
C27 Fe3 C33 120.74(7)
C28 Fe3 C33 106.47(7)
C32 Fe3 C35 68.44(8)
C29 Fe3 C35 123.47(7)
C27 Fe3 C35 159.60(7)
C28 Fe3 C35 158.88(7)
C33 Fe3 C35 68.49(7)
C32 Fe3 C36 40.92(8)
C29 Fe3 C36 158.93(8)
C27 Fe3 C36 122.38(7)
C28 Fe3 C36 158.60(7)
C33 Fe3 C36 68.71(8)
C35 Fe3 C36 40.61(7)
C32 Fe3 C31 121.40(8)
C29 Fe3 C31 68.49(7)
C27 Fe3 C31 40.82(6)
C28 Fe3 C31 68.56(7)
C33 Fe3 C31 156.90(7)
C35 Fe3 C31 124.15(7)
C36 Fe3 C31 107.25(8)
C32 Fe3 C30 158.00(9)
C29 Fe3 C30 40.71(9)
C27 Fe3 C30 68.83(6)
C28 Fe3 C30 68.76(8)
C33 Fe3 C30 160.46(8)
C35 Fe3 C30 108.74(7)
C36 Fe3 C30 122.66(9)
C31 Fe3 C30 40.77(7)
C32 Fe3 C34 68.41(8)
C29 Fe3 C34 108.34(7)
C27 Fe3 C34 157.23(7)
C28 Fe3 C34 122.19(7)
C33 Fe3 C34 40.65(7)
C35 Fe3 C34 40.76(7)
C36 Fe3 C34 68.58(8)
C31 Fe3 C34 160.99(6)
C30 Fe3 C34 124.66(7)
C56 Fe5 C60 40.86(10)
C56 Fe5 C54 177.06(10)
C60 Fe5 C54 137.81(10)
C56 Fe5 C55 136.16(9)
C60 Fe5 C55 109.66(9)
C54 Fe5 C55 40.90(9)
C56 Fe5 C57 40.70(9)
C60 Fe5 C57 68.41(8)
C54 Fe5 C57 142.24(10)
C55 Fe5 C57 176.73(9)
C56 Fe5 C59 68.20(9)
C60 Fe5 C59 40.56(11)
C54 Fe5 C59 112.42(9)
C55 Fe5 C59 112.65(9)
C57 Fe5 C59 67.78(9)
C56 Fe5 C52 110.87(8)
C60 Fe5 C52 139.10(10)
C54 Fe5 C52 68.55(8)
C55 Fe5 C52 68.46(8)
C57 Fe5 C52 111.10(8)
C59 Fe5 C52 178.87(9)
C56 Fe5 C51 108.49(8)
C60 Fe5 C51 109.88(9)
C54 Fe5 C51 69.09(8)
C55 Fe5 C51 40.98(7)
C57 Fe5 C51 136.65(9)
C59 Fe5 C51 139.88(10)
C52 Fe5 C51 40.83(8)
C56 Fe5 C58 67.99(9)
C60 Fe5 C58 67.93(9)
C54 Fe5 C58 114.43(9)
C55 Fe5 C58 142.03(9)
C57 Fe5 C58 40.24(10)
C59 Fe5 C58 40.01(11)
C52 Fe5 C58 139.21(10)
C51 Fe5 C58 176.45(8)
C56 Fe5 C53 140.58(9)
C60 Fe5 C53 178.29(9)
C54 Fe5 C53 40.69(9)
C55 Fe5 C53 68.65(9)
C57 Fe5 C53 113.29(9)
C59 Fe5 C53 139.52(10)
C52 Fe5 C53 40.87(8)
C51 Fe5 C53 69.07(9)
C58 Fe5 C53 113.18(9)
C76 Fe7 C77 41.05(7)
C76 Fe7 C82 118.07(7)
C77 Fe7 C82 107.11(7)
C76 Fe7 C81 105.79(7)
C77 Fe7 C81 125.22(8)
C82 Fe7 C81 40.64(8)
C76 Fe7 C84 163.25(7)
C77 Fe7 C84 155.07(7)
C82 Fe7 C84 68.33(7)
C81 Fe7 C84 68.25(8)
C76 Fe7 C75 40.97(6)
C77 Fe7 C75 68.96(7)
C82 Fe7 C75 152.49(7)
C81 Fe7 C75 118.00(7)
C84 Fe7 C75 126.64(7)
C76 Fe7 C80 124.85(7)
C77 Fe7 C80 162.55(8)
C82 Fe7 C80 68.36(8)
C81 Fe7 C80 40.54(9)
C84 Fe7 C80 40.65(8)
C75 Fe7 C80 106.82(7)
C76 Fe7 C83 153.45(7)
C77 Fe7 C83 119.81(7)
C82 Fe7 C83 40.69(7)
C81 Fe7 C83 68.44(7)
C84 Fe7 C83 40.70(8)
C75 Fe7 C83 164.94(7)
C80 Fe7 C83 68.52(8)
C76 Fe7 C79 68.66(6)
C77 Fe7 C79 68.53(7)
C82 Fe7 C79 165.12(7)
C81 Fe7 C79 153.48(8)
C84 Fe7 C79 109.24(7)
C75 Fe7 C79 40.81(6)
C80 Fe7 C79 120.07(8)
C83 Fe7 C79 127.99(7)
C76 Fe7 C78 68.73(7)
C77 Fe7 C78 40.74(7)
C82 Fe7 C78 127.07(8)
C81 Fe7 C78 163.64(8)
C84 Fe7 C78 121.25(7)
C75 Fe7 C78 68.67(6)
C80 Fe7 C78 155.11(8)
C83 Fe7 C78 109.15(7)
C79 Fe7 C78 40.56(7)
C89 Fe8 C88 40.82(11)
C89 Fe8 C90 40.62(12)
C88 Fe8 C90 68.58(11)
C89 Fe8 C96 161.09(12)
C88 Fe8 C96 124.04(10)
C90 Fe8 C96 156.73(10)
C89 Fe8 C95 156.28(11)
C88 Fe8 C95 162.16(10)
C90 Fe8 C95 121.93(11)
C96 Fe8 C95 40.86(10)
C89 Fe8 C92 124.36(11)
C88 Fe8 C92 105.89(10)
C90 Fe8 C92 162.21(10)
C96 Fe8 C92 40.26(9)
C95 Fe8 C92 68.34(9)
C89 Fe8 C87 68.83(8)
C88 Fe8 C87 40.96(7)
C90 Fe8 C87 68.78(8)
C96 Fe8 C87 106.89(8)
C95 Fe8 C87 125.69(8)
C92 Fe8 C87 118.88(8)
C89 Fe8 C94 120.58(10)
C88 Fe8 C94 154.76(9)
C90 Fe8 C94 108.62(10)
C96 Fe8 C94 68.67(10)
C95 Fe8 C94 40.71(9)
C92 Fe8 C94 68.73(10)
C87 Fe8 C94 163.45(8)
C89 Fe8 C93 107.28(9)
C88 Fe8 C93 119.11(9)
C90 Fe8 C93 126.06(10)
C96 Fe8 C93 67.98(9)
C95 Fe8 C93 68.23(9)
C92 Fe8 C93 40.55(10)
C87 Fe8 C93 153.83(9)
C94 Fe8 C93 40.87(10)
C89 Fe8 C91 68.66(9)
C88 Fe8 C91 68.64(8)
C90 Fe8 C91 40.97(8)
C96 Fe8 C91 120.89(8)
C95 Fe8 C91 108.87(9)
C92 Fe8 C91 154.54(9)
C87 Fe8 C91 40.72(7)
C94 Fe8 C91 126.73(9)
C93 Fe8 C91 164.01(10)
C112 Fe10 C116 103.39(9)
C112 Fe10 C117 117.06(8)
C116 Fe10 C117 41.05(11)
C112 Fe10 C111 41.28(7)
C116 Fe10 C111 115.74(9)
C117 Fe10 C111 151.18(9)
C112 Fe10 C115 68.83(7)
C116 Fe10 C115 152.52(10)
C117 Fe10 C115 166.06(9)
C111 Fe10 C115 41.12(7)
C112 Fe10 C120 123.04(9)
C116 Fe10 C120 40.94(11)
C117 Fe10 C120 68.62(10)
C111 Fe10 C120 105.13(8)
C115 Fe10 C120 120.02(9)
C112 Fe10 C113 40.95(8)
C116 Fe10 C113 123.65(10)
C117 Fe10 C113 107.02(9)
C111 Fe10 C113 69.25(7)
C115 Fe10 C113 68.47(8)
C120 Fe10 C113 160.90(9)
C112 Fe10 C114 68.79(8)
C116 Fe10 C114 162.69(11)
C117 Fe10 C114 127.46(10)
C111 Fe10 C114 69.23(7)
C115 Fe10 C114 40.73(8)
C120 Fe10 C114 156.19(10)
C113 Fe10 C114 40.60(8)
C112 Fe10 C118 153.50(7)
C116 Fe10 C118 68.74(9)
C117 Fe10 C118 40.58(9)
C111 Fe10 C118 165.13(7)
C115 Fe10 C118 129.45(8)
C120 Fe10 C118 68.34(8)
C113 Fe10 C118 121.25(8)
C114 Fe10 C118 111.01(8)
C112 Fe10 C119 161.96(8)
C116 Fe10 C119 68.64(9)
C117 Fe10 C119 68.24(8)
C111 Fe10 C119 126.17(7)
C115 Fe10 C119 110.37(8)
C120 Fe10 C119 40.60(9)
C113 Fe10 C119 156.81(8)
C114 Fe10 C119 123.18(8)
C118 Fe10 C119 40.42(7)
C125 Fe11 C129 123.08(10)
C125 Fe11 C130 106.22(9)
C129 Fe11 C130 41.20(11)
C125 Fe11 C126 40.92(9)
C129 Fe11 C126 158.90(10)
C130 Fe11 C126 121.54(9)
C125 Fe11 C128 160.58(10)
C129 Fe11 C128 40.88(10)
C130 Fe11 C128 68.70(9)
C126 Fe11 C128 157.82(10)
C125 Fe11 C127 68.77(8)
C129 Fe11 C127 159.13(9)
C130 Fe11 C127 158.23(9)
C126 Fe11 C127 40.92(7)
C128 Fe11 C127 122.91(8)
C125 Fe11 C124 40.95(7)
C129 Fe11 C124 108.19(9)
C130 Fe11 C124 122.53(9)
C126 Fe11 C124 68.73(8)
C128 Fe11 C124 124.81(8)
C127 Fe11 C124 68.41(8)
C125 Fe11 C131 121.14(8)
C129 Fe11 C131 68.21(9)
C130 Fe11 C131 40.20(10)
C126 Fe11 C131 106.28(8)
C128 Fe11 C131 67.84(8)
C127 Fe11 C131 122.92(9)
C124 Fe11 C131 157.70(8)
C125 Fe11 C132 157.06(8)
C129 Fe11 C132 68.03(10)
C130 Fe11 C132 67.87(9)
C126 Fe11 C132 121.74(9)
C128 Fe11 C132 40.11(9)
C127 Fe11 C132 108.03(8)
C124 Fe11 C132 160.87(7)
C131 Fe11 C132 40.15(8)
C125 Fe11 C123 69.00(7)
C129 Fe11 C123 123.12(9)
C130 Fe11 C123 159.03(9)
C126 Fe11 C123 69.04(7)
C128 Fe11 C123 108.66(7)
C127 Fe11 C123 40.87(7)
C124 Fe11 C123 40.68(7)
C131 Fe11 C123 159.79(8)
C132 Fe11 C123 124.39(7)
Ag3 Cl1 Ag1 90.377(19)
Ag3 Cl1 Ag2 80.928(17)
Ag1 Cl1 Ag2 84.412(16)
Ag1 Cl2 Ag2 88.417(17)
Ag1 Cl2 Ag4 81.433(17)
Ag2 Cl2 Ag4 84.504(17)
Ag3 Cl3 Ag4 92.87(2)
Ag2 Cl4 Ag4 93.509(18)
Ag2 Cl4 Ag3 81.937(18)
Ag4 Cl4 Ag3 84.778(18)
C25 P1 C13 102.71(7)
C25 P1 C1 100.98(7)
C13 P1 C1 104.44(7)
C25 P1 Ag1 110.25(5)
C13 P1 Ag1 121.86(5)
C1 P1 Ag1 114.11(5)
C49 P2 C37 97.67(14)
C49 P2 C61 101.21(8)
C37 P2 C61 111.66(17)
C49 P2 C37A 110.60(17)
C61 P2 C37A 94.97(15)
C49 P2 Ag2 113.53(6)
C37 P2 Ag2 112.48(14)
C61 P2 Ag2 117.92(7)
C37A P2 Ag2 116.35(12)
C73 P3 C97 105.18(7)
C73 P3 C85 104.39(7)
C97 P3 C85 104.23(7)
C73 P3 Ag3 114.10(5)
C97 P3 Ag3 113.86(5)
C85 P3 Ag3 114.00(5)
C109 P4 C133 105.90(9)
C109 P4 C121 102.04(7)
C133 P4 C121 103.59(7)
C109 P4 Ag4 115.68(6)
C133 P4 Ag4 114.64(5)
C121 P4 Ag4 113.52(6)
C2 C1 P1 114.22(11)
C2 C1 H1A 108.7
P1 C1 H1A 108.7
C2 C1 H1B 108.7
P1 C1 H1B 108.7
H1A C1 H1B 107.6
C3 C2 C1 112.66(13)
C3 C2 H2A 109.1
C1 C2 H2A 109.1
C3 C2 H2B 109.1
C1 C2 H2B 109.1
H2A C2 H2B 107.8
C7 C3 C4 107.11(14)
C7 C3 C2 127.49(13)
C4 C3 C2 125.39(14)
C7 C3 Fe1 69.50(10)
C4 C3 Fe1 69.08(9)
C2 C3 Fe1 127.34(11)
C5 C4 C3 108.61(14)
C5 C4 Fe1 69.49(10)
C3 C4 Fe1 69.99(9)
C5 C4 H4A 125.7
C3 C4 H4A 125.7
Fe1 C4 H4A 125.7
C6 C5 C4 107.89(14)
C6 C5 Fe1 69.61(10)
C4 C5 Fe1 69.56(10)
C6 C5 H5A 126.1
C4 C5 H5A 126.1
Fe1 C5 H5A 126.1
C5 C6 C7 107.88(16)
C5 C6 Fe1 69.52(10)
C7 C6 Fe1 69.89(10)
C5 C6 H6A 126.1
C7 C6 H6A 126.1
Fe1 C6 H6A 126.1
C3 C7 C6 108.50(14)
C3 C7 Fe1 69.68(9)
C6 C7 Fe1 69.19(10)
C3 C7 H7A 125.7
C6 C7 H7A 125.7
Fe1 C7 H7A 125.7
C12 C8 C9 108.2(3)
C12 C8 Fe1 72.0(4)
C9 C8 Fe1 68.2(4)
C12 C8 H8A 125.9
C9 C8 H8A 125.9
Fe1 C8 H8A 125.9
C10 C9 C8 107.7(3)
C10 C9 Fe1 71.5(5)
C8 C9 Fe1 70.7(4)
C10 C9 H9A 126.1
C8 C9 H9A 126.1
Fe1 C9 H9A 126.1
C9 C10 C11 108.3(3)
C9 C10 Fe1 67.7(4)
C11 C10 Fe1 71.4(5)
C9 C10 H10A 125.9
C11 C10 H10A 125.9
Fe1 C10 H10A 125.9
C12 C11 C10 107.7(3)
C12 C11 Fe1 70.1(4)
C10 C11 Fe1 68.5(5)
C12 C11 H11A 126.1
C10 C11 H11A 126.2
Fe1 C11 H11A 126.2
C8 C12 C11 108.1(3)
C8 C12 Fe1 67.9(4)
C11 C12 Fe1 70.3(4)
C8 C12 H12A 125.9
C11 C12 H12A 125.9
Fe1 C12 H12A 125.9
C12A C8A C9A 108.2(3)
C12A C8A Fe1 66.4(4)
C9A C8A Fe1 70.6(4)
C12A C8A H8AA 125.9
C9A C8A H8AA 125.9
Fe1 C8A H8AA 125.9
C8A C9A C10A 107.7(3)
C8A C9A Fe1 69.7(4)
C10A C9A Fe1 66.8(5)
C8A C9A H9AA 126.1
C10A C9A H9AA 126.1
Fe1 C9A H9AA 126.1
C9A C10A C11A 108.2(3)
C9A C10A Fe1 72.9(5)
C11A C10A Fe1 67.7(5)
C9A C10A H10B 125.9
C11A C10A H10B 125.9
Fe1 C10A H10B 125.9
C12A C11A C10A 107.8(3)
C12A C11A Fe1 69.9(5)
C10A C11A Fe1 70.6(6)
C12A C11A H11B 126.1
C10A C11A H11B 126.1
Fe1 C11A H11B 126.1
C8A C12A C11A 108.1(3)
C8A C12A Fe1 73.1(4)
C11A C12A Fe1 68.3(5)
C8A C12A H12B 125.9
C11A C12A H12B 125.9
Fe1 C12A H12B 125.9
C14 C13 P1 113.58(10)
C14 C13 H13A 108.8
P1 C13 H13A 108.8
C14 C13 H13B 108.8
P1 C13 H13B 108.8
H13A C13 H13B 107.7
C15 C14 C13 111.68(12)
C15 C14 H14A 109.3
C13 C14 H14A 109.3
C15 C14 H14B 109.3
C13 C14 H14B 109.3
H14A C14 H14B 107.9
C16 C15 C19 107.12(13)
C16 C15 C14 126.82(14)
C19 C15 C14 126.05(14)
C16 C15 Fe2 69.95(8)
C19 C15 Fe2 69.63(8)
C14 C15 Fe2 125.98(10)
C17 C16 C15 108.25(14)
C17 C16 Fe2 69.74(9)
C15 C16 Fe2 68.96(8)
C17 C16 H16A 125.9
C15 C16 H16A 125.9
Fe2 C16 H16A 125.9
C18 C17 C16 108.39(14)
C18 C17 Fe2 69.76(10)
C16 C17 Fe2 69.37(9)
C18 C17 H17A 125.8
C16 C17 H17A 125.8
Fe2 C17 H17A 125.8
C17 C18 C19 107.69(14)
C17 C18 Fe2 69.74(9)
C19 C18 Fe2 69.09(9)
C17 C18 H18A 126.2
C19 C18 H18A 126.2
Fe2 C18 H18A 126.2
C18 C19 C15 108.52(15)
C18 C19 Fe2 69.93(9)
C15 C19 Fe2 69.09(8)
C18 C19 H19A 125.7
C15 C19 H19A 125.7
Fe2 C19 H19A 125.7
C24 C20 C21 107.95(17)
C24 C20 Fe2 69.33(11)
C21 C20 Fe2 69.75(10)
C24 C20 H20A 126.0
C21 C20 H20A 126.0
Fe2 C20 H20A 126.0
C22 C21 C20 107.83(19)
C22 C21 Fe2 69.58(11)
C20 C21 Fe2 69.34(11)
C22 C21 H21A 126.1
C20 C21 H21A 126.1
Fe2 C21 H21A 126.1
C21 C22 C23 108.25(17)
C21 C22 Fe2 69.69(10)
C23 C22 Fe2 69.48(9)
C21 C22 H22A 125.9
C23 C22 H22A 125.9
Fe2 C22 H22A 125.9
C24 C23 C22 107.80(18)
C24 C23 Fe2 69.29(9)
C22 C23 Fe2 69.68(9)
C24 C23 H23A 126.1
C22 C23 H23A 126.1
Fe2 C23 H23A 126.1
C23 C24 C20 108.17(19)
C23 C24 Fe2 69.81(10)
C20 C24 Fe2 69.76(10)
C23 C24 H24A 125.9
C20 C24 H24A 125.9
Fe2 C24 H24A 125.9
C26 C25 P1 114.74(10)
C26 C25 H25A 108.6
P1 C25 H25A 108.6
C26 C25 H25B 108.6
P1 C25 H25B 108.6
H25A C25 H25B 107.6
C27 C26 C25 108.21(12)
C27 C26 H26A 110.1
C25 C26 H26A 110.1
C27 C26 H26B 110.1
C25 C26 H26B 110.1
H26A C26 H26B 108.4
C28 C27 C31 107.91(13)
C28 C27 C26 126.92(14)
C31 C27 C26 124.88(14)
C28 C27 Fe3 69.65(9)
C31 C27 Fe3 69.82(8)
C26 C27 Fe3 130.84(11)
C27 C28 C29 107.90(16)
C27 C28 Fe3 69.56(9)
C29 C28 Fe3 69.47(10)
C27 C28 H28A 126.0
C29 C28 H28A 126.0
Fe3 C28 H28A 126.0
C30 C29 C28 108.23(14)
C30 C29 Fe3 69.91(11)
C28 C29 Fe3 69.57(10)
C30 C29 H29A 125.9
C28 C29 H29A 125.9
Fe3 C29 H29A 125.9
C29 C30 C31 107.72(14)
C29 C30 Fe3 69.39(10)
C31 C30 Fe3 69.59(10)
C29 C30 H30A 126.1
C31 C30 H30A 126.1
Fe3 C30 H30A 126.1
C27 C31 C30 108.23(16)
C27 C31 Fe3 69.36(9)
C30 C31 Fe3 69.63(10)
C27 C31 H31A 125.9
C30 C31 H31A 125.9
Fe3 C31 H31A 125.9
C33 C32 C36 108.23(16)
C33 C32 Fe3 69.76(11)
C36 C32 Fe3 69.73(11)
C33 C32 H32A 125.9
C36 C32 H32A 125.9
Fe3 C32 H32A 125.9
C32 C33 C34 108.03(16)
C32 C33 Fe3 69.56(11)
C34 C33 Fe3 69.86(10)
C32 C33 H33A 126.0
C34 C33 H33A 126.0
Fe3 C33 H33A 126.0
C33 C34 C35 107.84(16)
C33 C34 Fe3 69.49(10)
C35 C34 Fe3 69.47(9)
C33 C34 H34A 126.1
C35 C34 H34A 126.1
Fe3 C34 H34A 126.1
C36 C35 C34 108.35(15)
C36 C35 Fe3 69.75(10)
C34 C35 Fe3 69.77(9)
C36 C35 H35A 125.8
C34 C35 H35A 125.8
Fe3 C35 H35A 125.8
C35 C36 C32 107.54(17)
C35 C36 Fe3 69.64(11)
C32 C36 Fe3 69.35(11)
C35 C36 H36A 126.2
C32 C36 H36A 126.2
Fe3 C36 H36A 126.2
C38 C37 P2 112.8(3)
C38 C37 H37A 109.0
P2 C37 H37A 109.0
C38 C37 H37B 109.0
P2 C37 H37B 109.0
H37A C37 H37B 107.8
C37 C38 C39 107.7(3)
C37 C38 H38A 110.2
C39 C38 H38A 110.2
C37 C38 H38B 110.2
C39 C38 H38B 110.2
H38A C38 H38B 108.5
C41 Fe4 C39 71.31(9)
C41 Fe4 C42 41.32(11)
C39 Fe4 C42 70.86(10)
C41 Fe4 C47 126.39(17)
C39 Fe4 C47 153.71(17)
C42 Fe4 C47 108.42(15)
C41 Fe4 C40 41.78(10)
C39 Fe4 C40 42.01(9)
C42 Fe4 C40 69.70(12)
C47 Fe4 C40 163.89(18)
C41 Fe4 C43 68.99(11)
C39 Fe4 C43 41.59(9)
C42 Fe4 C43 40.81(10)
C47 Fe4 C43 120.90(15)
C40 Fe4 C43 68.80(11)
C41 Fe4 C48 164.18(19)
C39 Fe4 C48 117.24(16)
C42 Fe4 C48 126.28(17)
C47 Fe4 C48 40.91(13)
C40 Fe4 C48 152.94(19)
C43 Fe4 C48 107.78(15)
C41 Fe4 C46 107.68(15)
C39 Fe4 C46 161.74(16)
C42 Fe4 C46 121.04(17)
C47 Fe4 C46 40.87(12)
C40 Fe4 C46 125.42(16)
C43 Fe4 C46 156.12(17)
C48 Fe4 C46 68.63(14)
C41 Fe4 C44 154.00(17)
C39 Fe4 C44 104.26(13)
C42 Fe4 C44 162.97(18)
C47 Fe4 C44 68.40(14)
C40 Fe4 C44 118.16(16)
C43 Fe4 C44 125.24(16)
C48 Fe4 C44 40.46(12)
C46 Fe4 C44 68.29(15)
C41 Fe4 C45 119.81(16)
C39 Fe4 C45 123.17(14)
C42 Fe4 C45 155.67(17)
C47 Fe4 C45 68.39(14)
C40 Fe4 C45 106.37(15)
C43 Fe4 C45 161.89(17)
C48 Fe4 C45 68.11(14)
C46 Fe4 C45 40.62(13)
C44 Fe4 C45 40.32(13)
C43 C39 C40 105.43(18)
C43 C39 C38 99.4(2)
C40 C39 C38 154.5(2)
C43 C39 Fe4 70.01(14)
C40 C39 Fe4 69.64(14)
C38 C39 Fe4 125.64(18)
C41 C40 C39 106.64(18)
C41 C40 Fe4 65.11(15)
C39 C40 Fe4 68.35(14)
C41 C40 H40A 126.5
C39 C40 H40A 126.5
Fe4 C40 H40A 126.5
C42 C41 C40 111.05(18)
C42 C41 Fe4 73.07(17)
C40 C41 Fe4 73.11(16)
C42 C41 H41A 124.4
C40 C41 H41A 124.4
Fe4 C41 H41A 124.4
C41 C42 C43 106.0(2)
C41 C42 Fe4 65.61(16)
C43 C42 Fe4 70.08(18)
C41 C42 H42A 127.0
C43 C42 H42A 127.0
Fe4 C42 H42A 127.0
C42 C43 C39 110.2(2)
C42 C43 Fe4 69.11(18)
C39 C43 Fe4 68.41(13)
C42 C43 H43A 124.8
C39 C43 H43A 124.8
Fe4 C43 H43A 124.8
C48 C44 C45 108.0(2)
C48 C44 Fe4 69.1(2)
C45 C44 Fe4 69.8(2)
C48 C44 H44A 126.0
C45 C44 H44A 126.0
Fe4 C44 H44A 126.0
C44 C45 C46 108.1(2)
C44 C45 Fe4 69.9(2)
C46 C45 Fe4 68.9(3)
C44 C45 H45A 125.9
C46 C45 H45A 125.9
Fe4 C45 H45A 125.9
C47 C46 C45 107.8(2)
C47 C46 Fe4 69.2(2)
C45 C46 Fe4 70.4(2)
C47 C46 H46A 126.1
C45 C46 H46A 126.1
Fe4 C46 H46A 126.1
C46 C47 C48 108.0(2)
C46 C47 Fe4 69.9(2)
C48 C47 Fe4 70.1(2)
C46 C47 H47A 126.0
C48 C47 H47A 126.0
Fe4 C47 H47A 126.0
C44 C48 C47 108.0(2)
C44 C48 Fe4 70.4(2)
C47 C48 Fe4 69.0(2)
C44 C48 H48A 126.0
C47 C48 H48A 126.0
Fe4 C48 H48A 126.0
C38A C37A P2 115.8(3)
C38A C37A H37C 108.3
P2 C37A H37C 108.3
C38A C37A H37D 108.3
P2 C37A H37D 108.3
H37C C37A H37D 107.4
C39A C38A C37A 112.9(3)
C39A C38A H38C 109.0
C37A C38A H38C 109.0
C39A C38A H38D 109.0
C37A C38A H38D 109.0
H38C C38A H38D 107.8
C43A Fe4A C44A 156.33(19)
C43A Fe4A C48A 123.20(18)
C44A Fe4A C48A 41.29(13)
C43A Fe4A C45A 162.3(2)
C44A Fe4A C45A 41.35(14)
C48A Fe4A C45A 69.39(16)
C43A Fe4A C40A 69.44(16)
C44A Fe4A C40A 102.87(19)
C48A Fe4A C40A 122.97(19)
C45A Fe4A C40A 116.08(19)
C43A Fe4A C41A 69.63(19)
C44A Fe4A C41A 119.8(2)
C48A Fe4A C41A 158.3(2)
C45A Fe4A C41A 103.0(2)
C40A Fe4A C41A 40.68(15)
C43A Fe4A C46A 127.7(2)
C44A Fe4A C46A 69.12(16)
C48A Fe4A C46A 68.92(15)
C45A Fe4A C46A 40.88(14)
C40A Fe4A C46A 152.7(2)
C41A Fe4A C46A 119.3(2)
C43A Fe4A C47A 111.53(18)
C44A Fe4A C47A 68.88(15)
C48A Fe4A C47A 40.74(12)
C45A Fe4A C47A 68.74(15)
C40A Fe4A C47A 162.3(2)
C41A Fe4A C47A 157.0(2)
C46A Fe4A C47A 40.68(12)
C43A Fe4A C39A 39.44(11)
C44A Fe4A C39A 120.82(16)
C48A Fe4A C39A 110.46(14)
C45A Fe4A C39A 153.70(18)
C40A Fe4A C39A 40.47(11)
C41A Fe4A C39A 66.99(16)
C46A Fe4A C39A 165.26(18)
C47A Fe4A C39A 129.36(15)
C43A Fe4A C42A 41.57(12)
C44A Fe4A C42A 157.27(17)
C48A Fe4A C42A 161.15(17)
C45A Fe4A C42A 122.94(18)
C40A Fe4A C42A 67.03(14)
C41A Fe4A C42A 39.42(13)
C46A Fe4A C42A 110.00(16)
C47A Fe4A C42A 126.22(16)
C39A Fe4A C42A 65.50(8)
C43A C39A C40A 110.0(2)
C43A C39A C38A 159.6(2)
C40A C39A C38A 90.4(2)
C43A C39A Fe4A 67.2(2)
C40A C39A Fe4A 67.8(2)
C38A C39A Fe4A 124.03(18)
C41A C40A C39A 106.5(2)
C41A C40A Fe4A 69.8(4)
C39A C40A Fe4A 71.7(2)
C41A C40A H40B 126.7
C39A C40A H40B 126.7
Fe4A C40A H40B 126.7
C40A C41A C42A 109.5(2)
C40A C41A Fe4A 69.5(3)
C42A C41A Fe4A 74.6(3)
C40A C41A H41B 125.2
C42A C41A H41B 125.2
Fe4A C41A H41B 125.2
C41A C42A C43A 105.7(2)
C41A C42A Fe4A 66.0(3)
C43A C42A Fe4A 64.0(2)
C41A C42A H42B 126.8
C43A C42A H42B 126.8
Fe4A C42A H42B 126.8
C39A C43A C42A 106.3(2)
C39A C43A Fe4A 73.4(2)
C42A C43A Fe4A 74.4(2)
C39A C43A H43B 126.4
C42A C43A H43B 126.4
Fe4A C43A H43B 126.4
C48A C44A C45A 107.7(2)
C48A C44A Fe4A 69.4(2)
C45A C44A Fe4A 69.6(3)
C48A C44A H44B 126.1
C45A C44A H44B 126.1
Fe4A C44A H44B 126.1
C46A C45A C44A 108.2(2)
C46A C45A Fe4A 70.7(3)
C44A C45A Fe4A 69.1(3)
C46A C45A H45B 125.9
C44A C45A H45B 125.9
Fe4A C45A H45B 125.9
C45A C46A C47A 107.8(2)
C45A C46A Fe4A 68.4(3)
C47A C46A Fe4A 69.9(2)
C45A C46A H46B 126.1
C47A C46A H46B 126.1
Fe4A C46A H46B 126.1
C48A C47A C46A 107.9(2)
C48A C47A Fe4A 68.1(2)
C46A C47A Fe4A 69.4(2)
C48A C47A H47B 126.0
C46A C47A H47B 126.0
Fe4A C47A H47B 126.0
C47A C48A C44A 108.4(2)
C47A C48A Fe4A 71.2(2)
C44A C48A Fe4A 69.3(3)
C47A C48A H48B 125.8
C44A C48A H48B 125.8
Fe4A C48A H48B 125.8
C50 C49 P2 114.82(13)
C50 C49 H49A 108.6
P2 C49 H49A 108.6
C50 C49 H49B 108.6
P2 C49 H49B 108.6
H49A C49 H49B 107.5
C51 C50 C49 109.95(15)
C51 C50 H50A 109.7
C49 C50 H50A 109.7
C51 C50 H50B 109.7
C49 C50 H50B 109.7
H50A C50 H50B 108.2
C52 C51 C55 107.06(18)
C52 C51 C50 125.38(16)
C55 C51 C50 127.52(19)
C52 C51 Fe5 69.56(10)
C55 C51 Fe5 69.28(10)
C50 C51 Fe5 127.74(13)
C51 C52 C53 108.79(17)
C51 C52 Fe5 69.60(10)
C53 C52 Fe5 69.84(10)
C51 C52 H52A 125.6
C53 C52 H52A 125.6
Fe5 C52 H52A 125.6
C54 C53 C52 107.4(2)
C54 C53 Fe5 69.06(12)
C52 C53 Fe5 69.29(11)
C54 C53 H53A 126.3
C52 C53 H53A 126.3
Fe5 C53 H53A 126.3
C53 C54 C55 108.34(18)
C53 C54 Fe5 70.25(11)
C55 C54 Fe5 69.65(11)
C53 C54 H54A 125.8
C55 C54 H54A 125.8
Fe5 C54 H54A 125.8
C54 C55 C51 108.42(19)
C54 C55 Fe5 69.45(11)
C51 C55 Fe5 69.75(10)
C54 C55 H55A 125.8
C51 C55 H55A 125.8
Fe5 C55 H55A 125.8
C57 C56 C60 107.72(19)
C57 C56 Fe5 69.91(12)
C60 C56 Fe5 69.60(12)
C57 C56 H56A 126.1
C60 C56 H56A 126.1
Fe5 C56 H56A 126.1
C58 C57 C56 107.97(19)
C58 C57 Fe5 70.31(12)
C56 C57 Fe5 69.40(11)
C58 C57 H57A 126.0
C56 C57 H57A 126.0
Fe5 C57 H57A 126.0
C59 C58 C57 108.4(2)
C59 C58 Fe5 69.73(13)
C57 C58 Fe5 69.45(11)
C59 C58 H58A 125.8
C57 C58 H58A 125.8
Fe5 C58 H58A 125.8
C58 C59 C60 108.4(2)
C58 C59 Fe5 70.27(12)
C60 C59 Fe5 69.33(12)
C58 C59 H59A 125.8
C60 C59 H59A 125.8
Fe5 C59 H59A 125.8
C59 C60 C56 107.6(2)
C59 C60 Fe5 70.11(12)
C56 C60 Fe5 69.53(12)
C59 C60 H60A 126.2
C56 C60 H60A 126.2
Fe5 C60 H60A 126.2
C62 C61 P2 113.80(13)
C62 C61 H61A 108.8
P2 C61 H61A 108.8
C62 C61 H61B 108.8
P2 C61 H61B 108.8
H61A C61 H61B 107.7
C63 C62 C61 112.95(15)
C63 C62 H62A 109.0
C61 C62 H62A 109.0
C63 C62 H62B 109.0
C61 C62 H62B 109.0
H62A C62 H62B 107.8
C64 C63 C67 107.42(17)
C64 C63 C62 126.31(16)
C67 C63 C62 126.27(18)
C64 C63 Fe6 64.99(12)
C67 C63 Fe6 70.81(11)
C62 C63 Fe6 129.84(15)
C64 C63 Fe6A 74.77(12)
C67 C63 Fe6A 66.56(11)
C62 C63 Fe6A 124.34(15)
C63 C64 C65 108.31(19)
C63 C64 Fe6 72.27(14)
C65 C64 Fe6 67.41(15)
C63 C64 Fe6A 66.95(13)
C65 C64 Fe6A 70.57(15)
C63 C64 H64 125.8
C65 C64 H64 125.8
Fe6 C64 H64 126.0
C66 C65 C64 108.21(19)
C66 C65 Fe6 72.35(16)
C64 C65 Fe6 68.43(14)
C66 C65 Fe6A 66.90(15)
C64 C65 Fe6A 71.82(14)
C66 C65 H65 125.9
C64 C65 H65 125.9
Fe6 C65 H65 124.9
C65 C66 C67 108.03(17)
C65 C66 Fe6 64.95(12)
C67 C66 Fe6 71.25(12)
C65 C66 Fe6A 74.82(12)
C67 C66 Fe6A 67.12(12)
C65 C66 H66 126.0
C67 C66 H66 126.0
Fe6 C66 H66 129.3
C66 C67 C63 108.0(2)
C66 C67 Fe6A 72.40(12)
C63 C67 Fe6A 73.12(11)
C66 C67 Fe6 67.19(12)
C63 C67 Fe6 67.72(11)
C66 C67 H67 126.0
C63 C67 H67 126.0
Fe6 C67 H67 130.7
C65 Fe6 C64 44.17(9)
C65 Fe6 C66 42.69(12)
C64 Fe6 C66 72.47(10)
C65 Fe6 C63 72.84(10)
C64 Fe6 C63 42.74(9)
C66 Fe6 C63 70.99(9)
C65 Fe6 C67 71.56(11)
C64 Fe6 C67 71.32(10)
C66 Fe6 C67 41.55(10)
C63 Fe6 C67 41.47(8)
C65 Fe6 C69 132.23(18)
C64 Fe6 C69 120.62(16)
C66 Fe6 C69 157.2(2)
C63 Fe6 C69 131.7(2)
C67 Fe6 C69 155.83(19)
C65 Fe6 C70 115.78(19)
C64 Fe6 C70 140.58(18)
C66 Fe6 C70 118.0(2)
C63 Fe6 C70 170.4(2)
C67 Fe6 C70 143.2(2)
C69 Fe6 C70 39.61(16)
C65 Fe6 C68 166.10(18)
C64 Fe6 C68 126.31(15)
C66 Fe6 C68 150.92(19)
C63 Fe6 C68 106.59(16)
C67 Fe6 C68 117.63(19)
C69 Fe6 C68 38.22(13)
C70 Fe6 C68 64.00(17)
C65 Fe6 C71 128.0(2)
C64 Fe6 C71 172.2(2)
C66 Fe6 C71 101.6(2)
C63 Fe6 C71 140.92(17)
C67 Fe6 C71 107.82(19)
C69 Fe6 C71 63.3(2)
C70 Fe6 C71 37.61(16)
C68 Fe6 C71 61.21(18)
C65 Fe6 C72 157.75(16)
C64 Fe6 C72 151.65(14)
C66 Fe6 C72 116.76(15)
C63 Fe6 C72 112.17(13)
C67 Fe6 C72 97.49(13)
C69 Fe6 C72 61.74(13)
C70 Fe6 C72 61.66(16)
C68 Fe6 C72 35.79(11)
C71 Fe6 C72 35.57(13)
C69 C68 C72 108.2(2)
C69 C68 Fe6 65.1(3)
C72 C68 Fe6 77.7(2)
C69 C68 H68A 125.9
C72 C68 H68A 125.9
Fe6 C68 H68A 125.9
C70 C69 C68 108.3(2)
C70 C69 Fe6 71.0(4)
C68 C69 Fe6 76.7(3)
C70 C69 H69A 125.5
C68 C69 H69A 125.5
Fe6 C69 H69A 125.5
C69 C70 C71 107.9(3)
C69 C70 Fe6 69.4(3)
C71 C70 Fe6 78.3(5)
C69 C70 H70A 125.7
C71 C70 H70A 125.7
Fe6 C70 H70A 125.7
C70 C71 C72 108.0(3)
C70 C71 Fe6 64.1(4)
C72 C71 Fe6 75.7(4)
C70 C71 H71A 126.0
C72 C71 H71A 126.0
Fe6 C71 H71A 126.0
C68 C72 C71 107.6(2)
C68 C72 Fe6 66.5(2)
C71 C72 Fe6 68.7(4)
C68 C72 H72A 126.1
C71 C72 H72A 126.1
Fe6 C72 H72A 126.1
C72A Fe6A C71A 47.7(2)
C72A Fe6A C68A 44.26(16)
C71A Fe6A C68A 75.4(2)
C72A Fe6A C70A 75.8(3)
C71A Fe6A C70A 44.0(2)
C68A Fe6A C70A 70.8(2)
C72A Fe6A C67 118.37(18)
C71A Fe6A C67 121.3(2)
C68A Fe6A C67 141.23(16)
C70A Fe6A C67 146.6(2)
C72A Fe6A C66 149.5(2)
C71A Fe6A C66 116.8(3)
C68A Fe6A C66 165.7(2)
C70A Fe6A C66 112.0(2)
C67 Fe6A C66 40.47(10)
C72A Fe6A C69A 72.53(17)
C71A Fe6A C69A 72.2(2)
C68A Fe6A C69A 40.38(13)
C70A Fe6A C69A 40.57(15)
C67 Fe6A C69A 166.01(15)
C66 Fe6A C69A 133.13(16)
C72A Fe6A C63 113.1(2)
C71A Fe6A C63 150.2(3)
C68A Fe6A C63 107.03(14)
C70A Fe6A C63 165.5(2)
C67 Fe6A C63 40.32(8)
C66 Fe6A C63 66.60(8)
C69A Fe6A C63 129.16(15)
C72A Fe6A C65 171.6(3)
C71A Fe6A C65 137.9(3)
C68A Fe6A C65 127.7(2)
C70A Fe6A C65 104.8(3)
C67 Fe6A C65 65.72(10)
C66 Fe6A C65 38.27(10)
C69A Fe6A C65 102.32(15)
C63 Fe6A C65 64.64(8)
C72A Fe6A C64 135.7(3)
C71A Fe6A C64 171.5(3)
C68A Fe6A C64 102.55(18)
C70A Fe6A C64 127.4(2)
C67 Fe6A C64 65.43(9)
C66 Fe6A C64 64.29(9)
C69A Fe6A C64 100.73(15)
C63 Fe6A C64 38.28(8)
C65 Fe6A C64 37.61(7)
C69A C68A C72A 108.2(3)
C69A C68A Fe6A 74.6(2)
C72A C68A Fe6A 59.2(2)
C69A C68A H68B 125.6
C72A C68A H68B 125.6
Fe6A C68A H68B 125.6
C68A C69A C70A 108.1(3)
C68A C69A Fe6A 65.0(2)
C70A C69A Fe6A 65.3(4)
C68A C69A H69B 125.2
C70A C69A H69B 125.2
Fe6A C69A H69B 125.2
C69A C70A C71A 107.8(3)
C69A C70A Fe6A 74.2(3)
C71A C70A Fe6A 59.9(4)
C69A C70A H70B 125.9
C71A C70A H70B 125.9
Fe6A C70A H70B 125.9
C70A C71A C72A 107.9(3)
C70A C71A Fe6A 76.1(4)
C72A C71A Fe6A 65.3(4)
C70A C71A H71B 126.0
C72A C71A H71B 126.0
Fe6A C71A H71B 126.0
C68A C72A C71A 107.9(3)
C68A C72A Fe6A 76.6(3)
C71A C72A Fe6A 67.0(4)
C68A C72A H72B 126.0
C71A C72A H72B 126.0
Fe6A C72A H72B 126.0
C74 C73 P3 110.32(10)
C74 C73 H73A 109.6
P3 C73 H73A 109.6
C74 C73 H73B 109.6
P3 C73 H73B 109.6
H73A C73 H73B 108.1
C75 C74 C73 113.75(13)
C75 C74 H74A 108.8
C73 C74 H74A 108.8
C75 C74 H74B 108.8
C73 C74 H74B 108.8
H74A C74 H74B 107.7
C79 C75 C76 107.49(14)
C79 C75 C74 126.95(14)
C76 C75 C74 125.54(14)
C79 C75 Fe7 69.70(9)
C76 C75 Fe7 69.08(9)
C74 C75 Fe7 127.92(11)
C75 C76 C77 108.17(14)
C75 C76 Fe7 69.95(9)
C77 C76 Fe7 69.75(9)
C75 C76 H76A 125.9
C77 C76 H76A 125.9
Fe7 C76 H76A 125.9
C78 C77 C76 107.84(15)
C78 C77 Fe7 69.99(9)
C76 C77 Fe7 69.21(9)
C78 C77 H77A 126.1
C76 C77 H77A 126.1
Fe7 C77 H77A 126.1
C79 C78 C77 108.06(14)
C79 C78 Fe7 69.64(8)
C77 C78 Fe7 69.28(9)
C79 C78 H78A 126.0
C77 C78 H78A 126.0
Fe7 C78 H78A 126.0
C78 C79 C75 108.44(14)
C78 C79 Fe7 69.81(9)
C75 C79 Fe7 69.49(8)
C78 C79 H79A 125.8
C75 C79 H79A 125.8
Fe7 C79 H79A 125.8
C81 C80 C84 107.89(17)
C81 C80 Fe7 69.69(10)
C84 C80 Fe7 69.67(10)
C81 C80 H80A 126.1
C84 C80 H80A 126.1
Fe7 C80 H80A 126.1
C80 C81 C82 108.14(16)
C80 C81 Fe7 69.77(10)
C82 C81 Fe7 69.59(9)
C80 C81 H81A 125.9
C82 C81 H81A 125.9
Fe7 C81 H81A 125.9
C81 C82 C83 108.18(17)
C81 C82 Fe7 69.77(10)
C83 C82 Fe7 69.83(9)
C81 C82 H82A 125.9
C83 C82 H82A 125.9
Fe7 C82 H82A 125.9
C82 C83 C84 107.59(16)
C82 C83 Fe7 69.48(9)
C84 C83 Fe7 69.60(10)
C82 C83 H83A 126.2
C84 C83 H83A 126.2
Fe7 C83 H83A 126.2
C80 C84 C83 108.20(17)
C80 C84 Fe7 69.68(10)
C83 C84 Fe7 69.70(10)
C80 C84 H84A 125.9
C83 C84 H84A 125.9
Fe7 C84 H84A 125.9
C86 C85 P3 110.39(11)
C86 C85 H85A 109.6
P3 C85 H85A 109.6
C86 C85 H85B 109.6
P3 C85 H85B 109.6
H85A C85 H85B 108.1
C87 C86 C85 114.21(14)
C87 C86 H86A 108.7
C85 C86 H86A 108.7
C87 C86 H86B 108.7
C85 C86 H86B 108.7
H86A C86 H86B 107.6
C91 C87 C88 107.67(17)
C91 C87 C86 128.87(15)
C88 C87 C86 123.41(17)
C91 C87 Fe8 69.77(10)
C88 C87 Fe8 69.14(10)
C86 C87 Fe8 128.40(12)
C89 C88 C87 108.2(2)
C89 C88 Fe8 69.53(13)
C87 C88 Fe8 69.90(10)
C89 C88 H88A 125.9
C87 C88 H88A 125.9
Fe8 C88 H88A 125.9
C90 C89 C88 108.18(18)
C90 C89 Fe8 69.74(13)
C88 C89 Fe8 69.65(12)
C90 C89 H89A 125.9
C88 C89 H89A 125.9
Fe8 C89 H89A 125.9
C89 C90 C91 108.3(2)
C89 C90 Fe8 69.64(15)
C91 C90 Fe8 70.04(12)
C89 C90 H90A 125.9
C91 C90 H90A 125.9
Fe8 C90 H90A 125.9
C87 C91 C90 107.73(19)
C87 C91 Fe8 69.51(10)
C90 C91 Fe8 69.00(13)
C87 C91 H91A 126.1
C90 C91 H91A 126.1
Fe8 C91 H91A 126.1
C96 C92 C93 108.0(2)
C96 C92 Fe8 69.54(12)
C93 C92 Fe8 69.90(14)
C96 C92 H92A 126.0
C93 C92 H92A 126.0
Fe8 C92 H92A 126.0
C92 C93 C94 108.34(19)
C92 C93 Fe8 69.56(12)
C94 C93 Fe8 69.47(12)
C92 C93 H93A 125.8
C94 C93 H93A 125.8
Fe8 C93 H93A 125.8
C95 C94 C93 107.0(2)
C95 C94 Fe8 69.25(12)
C93 C94 Fe8 69.67(12)
C95 C94 H94A 126.5
C93 C94 H94A 126.5
Fe8 C94 H94A 126.5
C94 C95 C96 108.24(19)
C94 C95 Fe8 70.03(12)
C96 C95 Fe8 69.56(12)
C94 C95 H95A 125.9
C96 C95 H95A 125.9
Fe8 C95 H95A 125.9
C92 C96 C95 108.4(2)
C92 C96 Fe8 70.20(13)
C95 C96 Fe8 69.58(12)
C92 C96 H96A 125.8
C95 C96 H96A 125.8
Fe8 C96 H96A 125.8
C98 C97 P3 117.36(11)
C98 C97 H97A 108.0
P3 C97 H97A 108.0
C98 C97 H97B 108.0
P3 C97 H97B 108.0
H97A C97 H97B 107.2
C99 C98 C97 112.15(13)
C99 C98 H98A 109.2
C97 C98 H98A 109.2
C99 C98 H98B 109.2
C97 C98 H98B 109.2
H98A C98 H98B 107.9
C100 C99 C103 107.23(15)
C100 C99 C98 126.66(15)
C103 C99 C98 126.03(14)
C100 C99 Fe9 64.59(11)
C103 C99 Fe9 74.88(11)
C98 C99 Fe9 127.98(11)
C100 C99 Fe9A 74.21(12)
C103 C99 Fe9A 64.44(10)
C98 C99 Fe9A 128.71(11)
C99 C100 C101 108.41(17)
C99 C100 Fe9 73.33(11)
C101 C100 Fe9 70.81(13)
C99 C100 Fe9A 66.95(11)
C101 C100 Fe9A 68.15(13)
C99 C100 H100 125.8
C101 C100 H100 125.8
Fe9 C100 H100 121.8
C102 C101 C100 107.87(16)
C102 C101 Fe9 75.64(12)
C100 C101 Fe9 66.17(11)
C102 C101 Fe9A 64.55(11)
C100 C101 Fe9A 73.04(11)
C102 C101 H101 126.1
C100 C101 H101 126.1
Fe9 C101 H101 123.6
C101 C102 C103 108.05(17)
C101 C102 Fe9A 75.35(12)
C103 C102 Fe9A 67.87(11)
C101 C102 Fe9 64.40(11)
C103 C102 Fe9 71.68(11)
C101 C102 H102 126.0
C103 C102 H102 126.0
Fe9 C102 H102 129.4
C99 C103 C102 108.44(16)
C99 C103 Fe9A 74.48(11)
C102 C103 Fe9A 69.57(12)
C99 C103 Fe9 65.54(10)
C102 C103 Fe9 69.41(12)
C99 C103 H103 125.8
C102 C103 H103 125.8
Fe9 C103 H103 130.9
C106 Fe9 C100 130.39(14)
C106 Fe9 C101 132.81(14)
C100 Fe9 C101 43.02(9)
C106 Fe9 C99 143.81(15)
C100 Fe9 C99 42.08(7)
C101 Fe9 C99 70.40(8)
C106 Fe9 C105 42.08(12)
C100 Fe9 C105 133.94(14)
C101 Fe9 C105 173.06(14)
C99 Fe9 C105 111.44(12)
C106 Fe9 C107 41.56(13)
C100 Fe9 C107 145.77(14)
C101 Fe9 C107 111.96(15)
C99 Fe9 C107 170.04(14)
C105 Fe9 C107 67.45(14)
C106 Fe9 C102 148.70(15)
C100 Fe9 C102 68.96(9)
C101 Fe9 C102 39.97(9)
C99 Fe9 C102 67.49(8)
C105 Fe9 C102 146.95(14)
C107 Fe9 C102 107.68(15)
C106 Fe9 C103 158.46(13)
C100 Fe9 C103 68.15(8)
C101 Fe9 C103 67.27(8)
C99 Fe9 C103 39.58(7)
C105 Fe9 C103 118.63(12)
C107 Fe9 C103 131.43(15)
C102 Fe9 C103 38.91(7)
C106 Fe9 C104 65.69(13)
C100 Fe9 C104 151.33(12)
C101 Fe9 C104 149.01(13)
C99 Fe9 C104 109.86(11)
C105 Fe9 C104 37.47(11)
C107 Fe9 C104 62.85(13)
C102 Fe9 C104 110.05(12)
C103 Fe9 C104 92.88(11)
C106 Fe9 C108 65.12(13)
C100 Fe9 C108 161.97(13)
C101 Fe9 C108 121.15(13)
C99 Fe9 C108 133.26(12)
C105 Fe9 C108 62.89(12)
C107 Fe9 C108 36.94(11)
C102 Fe9 C108 93.07(13)
C103 Fe9 C108 99.08(12)
C104 Fe9 C108 35.71(10)
C105 C104 C108 107.8(2)
C105 C104 Fe9 61.22(18)
C108 C104 Fe9 73.1(2)
C105 C104 H10C 125.9
C108 C104 H10C 125.9
Fe9 C104 H10C 125.9
C106 C105 C104 108.2(2)
C106 C105 Fe9 62.7(2)
C104 C105 Fe9 81.3(2)
C106 C105 H10D 125.7
C104 C105 H10D 125.7
Fe9 C105 H10D 125.7
C105 C106 C107 107.8(2)
C105 C106 Fe9 75.2(2)
C107 C106 Fe9 76.8(3)
C105 C106 H10E 125.3
C107 C106 H10E 125.3
Fe9 C106 H10E 125.3
C106 C107 C108 108.3(2)
C106 C107 Fe9 61.6(2)
C108 C107 Fe9 81.2(3)
C106 C107 H10F 125.8
C108 C107 H10F 125.8
Fe9 C107 H10F 125.8
C107 C108 C104 107.8(2)
C107 C108 Fe9 61.9(3)
C104 C108 Fe9 71.2(2)
C107 C108 H10G 125.8
C104 C108 H10G 125.8
Fe9 C108 H10G 125.8
C149 Fe9A C145 44.60(14)
C149 Fe9A C103 138.55(18)
C145 Fe9A C103 123.95(15)
C149 Fe9A C102 120.74(16)
C145 Fe9A C102 148.88(16)
C103 Fe9A C102 42.56(8)
C149 Fe9A C99 165.72(18)
C145 Fe9A C99 121.41(15)
C103 Fe9A C99 41.08(7)
C102 Fe9A C99 69.29(8)
C149 Fe9A C101 127.52(19)
C145 Fe9A C101 167.54(15)
C103 Fe9A C101 68.50(8)
C102 Fe9A C101 40.10(9)
C99 Fe9A C101 66.76(8)
C149 Fe9A C148 40.57(14)
C145 Fe9A C148 68.99(15)
C103 Fe9A C148 162.62(15)
C102 Fe9A C148 120.18(15)
C99 Fe9A C148 146.21(17)
C101 Fe9A C148 98.98(15)
C149 Fe9A C146 68.82(15)
C145 Fe9A C146 40.00(13)
C103 Fe9A C146 133.17(12)
C102 Fe9A C146 169.90(13)
C99 Fe9A C146 101.98(11)
C101 Fe9A C146 132.54(13)
C148 Fe9A C146 64.15(13)
C149 Fe9A C100 151.8(2)
C145 Fe9A C100 141.28(16)
C103 Fe9A C100 67.00(8)
C102 Fe9A C100 66.79(9)
C99 Fe9A C100 38.84(7)
C101 Fe9A C100 38.81(8)
C148 Fe9A C100 111.27(17)
C146 Fe9A C100 103.28(12)
C149 Fe9A C147 65.66(15)
C145 Fe9A C147 65.27(14)
C103 Fe9A C147 154.95(14)
C102 Fe9A C147 141.24(12)
C99 Fe9A C147 113.91(13)
C101 Fe9A C147 103.30(12)
C148 Fe9A C147 36.90(12)
C146 Fe9A C147 36.67(11)
C100 Fe9A C147 91.55(12)
C146 C145 C149 108.0(3)
C146 C145 Fe9A 80.9(2)
C149 C145 Fe9A 67.0(3)
C146 C145 H14C 125.6
C149 C145 H14C 125.6
Fe9A C145 H14C 125.6
C145 C146 C147 108.4(2)
C145 C146 Fe9A 59.1(2)
C147 C146 Fe9A 77.5(2)
C145 C146 H14D 125.7
C147 C146 H14D 125.7
Fe9A C146 H14D 125.7
C146 C147 C148 107.5(2)
C146 C147 Fe9A 65.85(19)
C148 C147 Fe9A 64.9(2)
C146 C147 H14E 125.7
C148 C147 H14E 125.7
Fe9A C147 H14E 125.7
C149 C148 C147 108.3(2)
C149 C148 Fe9A 59.0(3)
C147 C148 Fe9A 78.2(2)
C149 C148 H14F 125.8
C147 C148 H14F 125.8
Fe9A C148 H14F 125.8
C148 C149 C145 107.7(2)
C148 C149 Fe9A 80.4(3)
C145 C149 Fe9A 68.4(3)
C148 C149 H14G 125.6
C145 C149 H14G 125.6
Fe9A C149 H14G 125.6
C110 C109 P4 114.49(11)
C110 C109 H10H 108.6
P4 C109 H10H 108.6
C110 C109 H10I 108.6
P4 C109 H10I 108.6
H10H C109 H10I 107.6
C111 C110 C109 114.71(15)
C111 C110 H11C 108.6
C109 C110 H11C 108.6
C111 C110 H11D 108.6
C109 C110 H11D 108.6
H11C C110 H11D 107.6
C115 C111 C112 106.76(15)
C115 C111 C110 126.02(16)
C112 C111 C110 127.20(16)
C115 C111 Fe10 69.59(9)
C112 C111 Fe10 69.01(9)
C110 C111 Fe10 125.32(12)
C113 C112 C111 108.57(16)
C113 C112 Fe10 70.24(10)
C111 C112 Fe10 69.71(9)
C113 C112 H11E 125.7
C111 C112 H11E 125.7
Fe10 C112 H11E 125.7
C114 C113 C112 108.10(16)
C114 C113 Fe10 69.94(11)
C112 C113 Fe10 68.82(11)
C114 C113 H11F 125.9
C112 C113 H11F 125.9
Fe10 C113 H11F 125.9
C113 C114 C115 107.75(16)
C113 C114 Fe10 69.46(11)
C115 C114 Fe10 69.19(10)
C113 C114 H11G 126.1
C115 C114 H11G 126.1
Fe10 C114 H11G 126.1
C114 C115 C111 108.81(16)
C114 C115 Fe10 70.08(9)
C111 C115 Fe10 69.29(9)
C114 C115 H11H 125.6
C111 C115 H11H 125.6
Fe10 C115 H11H 125.6
C120 C116 C117 107.6(2)
C120 C116 Fe10 70.03(11)
C117 C116 Fe10 69.76(12)
C120 C116 H11I 126.2
C117 C116 H11I 126.2
Fe10 C116 H11I 126.2
C118 C117 C116 108.3(2)
C118 C117 Fe10 70.41(10)
C116 C117 Fe10 69.18(11)
C118 C117 H11J 125.9
C116 C117 H11J 125.9
Fe10 C117 H11J 125.9
C117 C118 C119 107.94(19)
C117 C118 Fe10 69.01(10)
C119 C118 Fe10 69.89(10)
C117 C118 H11K 126.0
C119 C118 H11K 126.0
Fe10 C118 H11K 126.0
C118 C119 C120 108.07(19)
C118 C119 Fe10 69.69(10)
C120 C119 Fe10 69.11(12)
C118 C119 H11L 126.0
C120 C119 H11L 126.0
Fe10 C119 H11L 126.0
C119 C120 C116 108.1(2)
C119 C120 Fe10 70.29(11)
C116 C120 Fe10 69.03(13)
C119 C120 H12C 125.9
C116 C120 H12C 125.9
Fe10 C120 H12C 125.9
C122 C121 P4 110.07(10)
C122 C121 H12D 109.6
P4 C121 H12D 109.6
C122 C121 H12E 109.6
P4 C121 H12E 109.6
H12D C121 H12E 108.2
C123 C122 C121 114.96(13)
C123 C122 H12F 108.5
C121 C122 H12F 108.5
C123 C122 H12G 108.5
C121 C122 H12G 108.5
H12F C122 H12G 107.5
C124 C123 C127 107.14(14)
C124 C123 C122 127.86(15)
C127 C123 C122 124.83(15)
C124 C123 Fe11 69.34(9)
C127 C123 Fe11 69.03(9)
C122 C123 Fe11 130.27(12)
C123 C124 C125 108.51(17)
C123 C124 Fe11 69.98(10)
C125 C124 Fe11 68.98(11)
C123 C124 H12H 125.7
C125 C124 H12H 125.7
Fe11 C124 H12H 125.7
C126 C125 C124 108.01(16)
C126 C125 Fe11 69.73(11)
C124 C125 Fe11 70.08(10)
C126 C125 H12I 126.0
C124 C125 H12I 126.0
Fe11 C125 H12I 126.0
C125 C126 C127 107.73(16)
C125 C126 Fe11 69.35(11)
C127 C126 Fe11 69.69(10)
C125 C126 H12J 126.1
C127 C126 H12J 126.1
Fe11 C126 H12J 126.1
C126 C127 C123 108.61(17)
C126 C127 Fe11 69.39(10)
C123 C127 Fe11 70.10(9)
C126 C127 H12K 125.7
C123 C127 H12K 125.7
Fe11 C127 H12K 125.7
C132 C128 C129 107.89(18)
C132 C128 Fe11 70.25(11)
C129 C128 Fe11 69.36(12)
C132 C128 H12L 126.1
C129 C128 H12L 126.1
Fe11 C128 H12L 126.1
C128 C129 C130 107.3(2)
C128 C129 Fe11 69.76(11)
C130 C129 Fe11 69.46(12)
C128 C129 H12M 126.3
C130 C129 H12M 126.3
Fe11 C129 H12M 126.3
C131 C130 C129 107.63(19)
C131 C130 Fe11 70.32(11)
C129 C130 Fe11 69.34(11)
C131 C130 H13C 126.2
C129 C130 H13C 126.2
Fe11 C130 H13C 126.2
C130 C131 C132 108.52(19)
C130 C131 Fe11 69.48(12)
C132 C131 Fe11 69.95(10)
C130 C131 H13D 125.7
C132 C131 H13D 125.7
Fe11 C131 H13D 125.7
C128 C132 C131 108.65(19)
C128 C132 Fe11 69.64(12)
C131 C132 Fe11 69.90(12)
C128 C132 H13E 125.7
C131 C132 H13E 125.7
Fe11 C132 H13E 125.7
C134 C133 P4 109.80(12)
C134 C133 H13F 109.7
P4 C133 H13F 109.7
C134 C133 H13G 109.7
P4 C133 H13G 109.7
H13F C133 H13G 108.2
C150 C134 C133 114.18(16)
C135 C134 C133 114.18(16)
C135 C134 H13L 108.7
C133 C134 H13L 108.7
C135 C134 H13M 108.7
C133 C134 H13M 108.7
H13L C134 H13M 107.6
C150 C134 H13N 108.7
C133 C134 H13N 108.7
C150 C134 H13O 108.7
C133 C134 H13O 108.7
H13N C134 H13O 107.6
C144 Fe12 C143 44.90(15)
C144 Fe12 C140 44.68(17)
C143 Fe12 C140 74.5(2)
C144 Fe12 C142 73.9(2)
C143 Fe12 C142 42.67(15)
C140 Fe12 C142 72.4(2)
C144 Fe12 C141 73.7(2)
C143 Fe12 C141 72.3(2)
C140 Fe12 C141 42.62(16)
C142 Fe12 C141 41.84(15)
C144 Fe12 C139 113.0(3)
C143 Fe12 C139 128.3(3)
C140 Fe12 C139 126.8(3)
C142 Fe12 C139 159.3(3)
C141 Fe12 C139 157.4(3)
C144 Fe12 C135 125.4(3)
C143 Fe12 C135 165.3(3)
C140 Fe12 C135 106.1(3)
C142 Fe12 C135 152.0(2)
C141 Fe12 C135 118.4(3)
C139 Fe12 C135 39.57(14)
C144 Fe12 C138 130.0(3)
C143 Fe12 C138 110.9(3)
C140 Fe12 C138 165.9(3)
C142 Fe12 C138 120.7(3)
C141 Fe12 C138 150.8(3)
C139 Fe12 C138 39.50(14)
C135 Fe12 C138 65.33(16)
C144 Fe12 C137 164.4(3)
C143 Fe12 C137 123.3(3)
C140 Fe12 C137 150.1(3)
C142 Fe12 C137 103.7(2)
C141 Fe12 C137 115.1(2)
C139 Fe12 C137 64.17(17)
C135 Fe12 C137 63.25(14)
C138 Fe12 C137 37.75(13)
C144 Fe12 C136 157.9(3)
C143 Fe12 C136 155.1(3)
C140 Fe12 C136 117.6(3)
C142 Fe12 C136 117.1(2)
C141 Fe12 C136 101.2(2)
C139 Fe12 C136 64.07(19)
C135 Fe12 C136 37.65(12)
C138 Fe12 C136 63.15(18)
C137 Fe12 C136 36.76(13)
C139 C135 C136 109.1(2)
C139 C135 C134 132.3(2)
C136 C135 C134 118.5(2)
C139 C135 Fe12 69.1(3)
C136 C135 Fe12 77.4(3)
C134 C135 Fe12 123.43(18)
C135 C136 C137 107.0(2)
C135 C136 Fe12 65.0(2)
C137 C136 Fe12 70.9(3)
C135 C136 H13H 126.4
C137 C136 H13H 126.4
Fe12 C136 H13H 126.4
C138 C137 C136 108.3(2)
C138 C137 Fe12 66.6(2)
C136 C137 Fe12 72.4(3)
C138 C137 H13I 125.9
C136 C137 H13I 125.9
Fe12 C137 H13I 125.9
C137 C138 C139 108.2(2)
C137 C138 Fe12 75.7(2)
C139 C138 Fe12 68.3(3)
C137 C138 H13J 125.8
C139 C138 H13J 125.8
Fe12 C138 H13J 125.8
C135 C139 C138 107.3(2)
C135 C139 Fe12 71.3(2)
C138 C139 Fe12 72.2(3)
C135 C139 H13K 126.2
C138 C139 H13K 126.2
Fe12 C139 H13K 126.2
C144 C140 C141 108.1(2)
C144 C140 Fe12 64.7(2)
C141 C140 Fe12 72.4(3)
C144 C140 H14H 125.9
C141 C140 H14H 125.9
Fe12 C140 H14H 125.9
C140 C141 C142 107.9(2)
C140 C141 Fe12 64.9(3)
C142 C141 Fe12 69.0(2)
C140 C141 H14I 125.8
C142 C141 H14I 125.8
Fe12 C141 H14I 125.8
C143 C142 C141 107.5(2)
C143 C142 Fe12 64.3(2)
C141 C142 Fe12 69.2(2)
C143 C142 H14J 126.1
C141 C142 H14J 126.1
Fe12 C142 H14J 126.1
C144 C143 C142 108.7(2)
C144 C143 Fe12 65.3(2)
C142 C143 Fe12 73.0(2)
C144 C143 H14K 125.6
C142 C143 H14K 125.6
Fe12 C143 H14K 125.6
C143 C144 C140 107.8(2)
C143 C144 Fe12 69.8(2)
C140 C144 Fe12 70.6(3)
C143 C144 H14L 126.1
C140 C144 H14L 126.1
Fe12 C144 H14L 126.1
C151 Fe13 C152 45.05(17)
C151 Fe13 C150 43.97(15)
C152 Fe13 C150 74.02(18)
C151 Fe13 C153 73.4(2)
C152 Fe13 C153 42.83(16)
C150 Fe13 C153 71.17(18)
C151 Fe13 C154 72.4(2)
C152 Fe13 C154 71.8(2)
C150 Fe13 C154 41.58(15)
C153 Fe13 C154 41.18(15)
C151 Fe13 C156 116.7(3)
C152 Fe13 C156 127.0(3)
C150 Fe13 C156 132.7(3)
C153 Fe13 C156 154.9(3)
C154 Fe13 C156 160.7(3)
C151 Fe13 C155 124.3(3)
C152 Fe13 C155 162.5(3)
C150 Fe13 C155 107.7(2)
C153 Fe13 C155 154.7(3)
C154 Fe13 C155 121.5(3)
C156 Fe13 C155 39.27(14)
C151 Fe13 C157 136.8(3)
C152 Fe13 C157 112.3(3)
C150 Fe13 C157 171.6(3)
C153 Fe13 C157 117.1(3)
C154 Fe13 C157 144.4(3)
C156 Fe13 C157 39.21(14)
C155 Fe13 C157 64.60(18)
C151 Fe13 C159 152.6(3)
C152 Fe13 C159 158.5(3)
C150 Fe13 C159 113.2(2)
C153 Fe13 C159 118.4(2)
C154 Fe13 C159 99.7(2)
C156 Fe13 C159 64.09(17)
C155 Fe13 C159 37.51(13)
C157 Fe13 C159 63.02(16)
C151 Fe13 C158 170.5(3)
C152 Fe13 C158 126.2(3)
C150 Fe13 C158 143.3(2)
C153 Fe13 C158 102.1(2)
C154 Fe13 C158 110.0(2)
C156 Fe13 C158 64.03(17)
C155 Fe13 C158 62.94(17)
C157 Fe13 C158 37.53(12)
C159 Fe13 C158 36.97(12)
C154 C150 C151 106.2(2)
C154 C150 C134 118.5(2)
C151 C150 C134 134.9(2)
C154 C150 Fe13 71.2(3)
C151 C150 Fe13 62.2(3)
C134 C150 Fe13 126.04(18)
C152 C151 C150 109.0(2)
C152 C151 Fe13 69.0(3)
C150 C151 Fe13 73.8(3)
C152 C151 H15A 125.5
C150 C151 H15A 125.5
Fe13 C151 H15A 125.5
C153 C152 C151 107.7(2)
C153 C152 Fe13 73.3(3)
C151 C152 Fe13 65.9(3)
C153 C152 H15B 126.1
C151 C152 H15B 126.1
Fe13 C152 H15B 126.1
C152 C153 C154 108.1(2)
C152 C153 Fe13 63.9(2)
C154 C153 Fe13 71.0(3)
C152 C153 H15C 125.8
C154 C153 H15C 125.8
Fe13 C153 H15C 125.8
C153 C154 C150 108.9(2)
C153 C154 Fe13 67.8(3)
C150 C154 Fe13 67.2(2)
C153 C154 H15D 125.4
C150 C154 H15D 125.4
Fe13 C154 H15D 125.4
C159 C155 C156 108.2(2)
C159 C155 Fe13 74.9(3)
C156 C155 Fe13 67.9(3)
C159 C155 H15E 125.8
C156 C155 H15E 125.8
Fe13 C155 H15E 125.8
C157 C156 C155 107.7(2)
C157 C156 Fe13 72.9(3)
C155 C156 Fe13 72.8(3)
C157 C156 H15F 125.9
C155 C156 H15F 125.9
Fe13 C156 H15F 125.9
C158 C157 C156 108.1(2)
C158 C157 Fe13 74.9(3)
C156 C157 Fe13 67.8(3)
C158 C157 H15G 125.9
C156 C157 H15G 125.9
Fe13 C157 H15G 125.9
C157 C158 C159 108.0(2)
C157 C158 Fe13 67.6(3)
C159 C158 Fe13 71.4(3)
C157 C158 H15H 126.0
C159 C158 H15H 126.0
Fe13 C158 H15H 126.0
C155 C159 C158 107.9(2)
C155 C159 Fe13 67.6(3)
C158 C159 Fe13 71.6(3)
C155 C159 H15I 126.0
C158 C159 H15I 126.0
Fe13 C159 H15I 126.0
Cl1S C1S Cl2S 111.94(15)
Cl1S C1S H1SA 109.2
Cl2S C1S H1SA 109.2
Cl1S C1S H1SB 109.2
Cl2S C1S H1SB 109.2
H1SA C1S H1SB 107.9
Cl4S C2S Cl3S 117.44(17)
Cl3A C2S Cl4A 111.68(13)
Cl4S C2S H2SA 107.9
Cl3S C2S H2SA 107.9
Cl4S C2S H2SB 107.9
Cl3S C2S H2SB 107.9
H2SA C2S H2SB 107.2
Cl3A C2S H2SC 109.3
Cl4A C2S H2SC 109.3
Cl3A C2S H2SD 109.3
Cl4A C2S H2SD 109.3
H2SC C2S H2SD 107.9
Cl5S C3S Cl6S 99.1(3)
Cl5S C3S H3SA 111.9
Cl6S C3S H3SA 111.9
Cl5S C3S H3SB 111.9
Cl6S C3S H3SB 111.9
H3SA C3S H3SB 109.6
Cl5A C3A Cl6A 101.8(3)
Cl5A C3A H3AA 111.4
Cl6A C3A H3AA 111.4
Cl5A C3A H3AB 111.4
Cl6A C3A H3AB 111.4
H3AA C3A H3AB 109.3

loop_
_geom_bond_atom_site_label_1
_geom_bond_atom_site_label_2
_geom_bond_distance
Ag1 P1 2.3755(6)
Ag1 Cl2 2.4738(6)
Ag1 Cl1 2.7065(5)
Ag2 P2 2.3711(6)
Ag2 Cl4 2.5257(6)
Ag2 Cl1 2.7376(6)
Ag2 Cl2 2.7631(5)
Ag3 P3 2.3735(5)
Ag3 Cl3 2.5147(5)
Ag3 Cl1 2.6769(6)
Ag3 Cl4 2.8232(6)
Ag4 P4 2.3840(5)
Ag4 Cl3 2.5688(6)
Ag4 Cl4 2.6372(5)
Ag4 Cl2 2.8307(6)
Fe1 C11A 1.984(10)
Fe1 C12A 2.005(9)
Fe1 C9 2.013(8)
Fe1 C10A 2.023(12)
Fe1 C5 2.0364(18)
Fe1 C4 2.0372(17)
Fe1 C6 2.0376(18)
Fe1 C8 2.046(7)
Fe1 C7 2.0469(18)
Fe1 C3 2.0493(16)
Fe1 C10 2.063(12)
Fe1 C8A 2.093(8)
Fe2 C15 2.0293(13)
Fe2 C24 2.0346(18)
Fe2 C19 2.0365(16)
Fe2 C20 2.0402(18)
Fe2 C23 2.0414(16)
Fe2 C16 2.0425(15)
Fe2 C22 2.0441(16)
Fe2 C21 2.0456(19)
Fe2 C18 2.0477(17)
Fe2 C17 2.0474(16)
Fe3 C32 2.0436(19)
Fe3 C29 2.0439(19)
Fe3 C27 2.0441(15)
Fe3 C28 2.0453(17)
Fe3 C33 2.0463(19)
Fe3 C35 2.0473(17)
Fe3 C36 2.049(2)
Fe3 C31 2.0502(17)
Fe3 C30 2.0508(18)
Fe3 C34 2.0513(17)
Fe5 C56 2.0336(19)
Fe5 C60 2.034(2)
Fe5 C54 2.037(2)
Fe5 C55 2.040(2)
Fe5 C57 2.040(2)
Fe5 C59 2.045(2)
Fe5 C52 2.0458(17)
Fe5 C51 2.0463(18)
Fe5 C58 2.052(2)
Fe5 C53 2.053(2)
Fe7 C76 2.0379(16)
Fe7 C77 2.0451(16)
Fe7 C82 2.0457(16)
Fe7 C81 2.0482(16)
Fe7 C84 2.0491(17)
Fe7 C75 2.0495(16)
Fe7 C80 2.0494(18)
Fe7 C83 2.0505(17)
Fe7 C79 2.0523(15)
Fe7 C78 2.0545(15)
Fe8 C89 2.040(2)
Fe8 C88 2.042(2)
Fe8 C90 2.041(2)
Fe8 C96 2.042(2)
Fe8 C95 2.042(2)
Fe8 C92 2.050(2)
Fe8 C87 2.0516(17)
Fe8 C94 2.052(2)
Fe8 C93 2.055(2)
Fe8 C91 2.055(2)
Fe10 C112 2.0295(18)
Fe10 C116 2.030(2)
Fe10 C117 2.0378(18)
Fe10 C111 2.0388(15)
Fe10 C115 2.0429(16)
Fe10 C120 2.043(2)
Fe10 C113 2.0483(19)
Fe10 C114 2.0547(18)
Fe10 C118 2.0561(17)
Fe10 C119 2.0588(19)
Fe11 C125 2.0347(19)
Fe11 C129 2.037(2)
Fe11 C130 2.0383(19)
Fe11 C126 2.0397(19)
Fe11 C128 2.0419(19)
Fe11 C127 2.0436(17)
Fe11 C124 2.0493(19)
Fe11 C131 2.0493(19)
Fe11 C132 2.050(2)
Fe11 C123 2.0578(15)
P1 C25 1.8235(14)
P1 C13 1.8332(15)
P1 C1 1.8345(16)
P2 C49 1.8319(19)
P2 C37 1.834(4)
P2 C61 1.8336(18)
P2 C37A 1.860(4)
P3 C73 1.8263(16)
P3 C97 1.8292(16)
P3 C85 1.8297(16)
P4 C109 1.8348(18)
P4 C133 1.8378(17)
P4 C121 1.8387(15)
C1 C2 1.524(2)
C1 H1A 0.9900
C1 H1B 0.9900
C2 C3 1.505(2)
C2 H2A 0.9900
C2 H2B 0.9900
C3 C7 1.428(2)
C3 C4 1.429(2)
C4 C5 1.425(2)
C4 H4A 1.0000
C5 C6 1.422(3)
C5 H5A 1.0000
C6 C7 1.428(2)
C6 H6A 1.0000
C7 H7A 1.0000
C8 C12 1.422(4)
C8 C9 1.425(4)
C8 H8A 1.0000
C9 C10 1.424(4)
C9 H9A 1.0000
C10 C11 1.426(4)
C10 H10A 1.0000
C11 C12 1.425(4)
C11 H11A 1.0000
C12 H12A 1.0000
C8A C12A 1.422(4)
C8A C9A 1.425(4)
C8A H8AA 1.0000
C9A C10A 1.425(4)
C9A H9AA 1.0000
C10A C11A 1.426(4)
C10A H10B 1.0000
C11A C12A 1.423(4)
C11A H11B 1.0000
C12A H12B 1.0000
C13 C14 1.5331(19)
C13 H13A 0.9900
C13 H13B 0.9900
C14 C15 1.502(2)
C14 H14A 0.9900
C14 H14B 0.9900
C15 C16 1.429(2)
C15 C19 1.433(2)
C16 C17 1.429(2)
C16 H16A 1.0000
C17 C18 1.418(3)
C17 H17A 1.0000
C18 C19 1.429(2)
C18 H18A 1.0000
C19 H19A 1.0000
C20 C24 1.424(3)
C20 C21 1.428(3)
C20 H20A 1.0000
C21 C22 1.423(3)
C21 H21A 1.0000
C22 C23 1.426(3)
C22 H22A 1.0000
C23 C24 1.424(3)
C23 H23A 1.0000
C24 H24A 1.0000
C25 C26 1.536(2)
C25 H25A 0.9900
C25 H25B 0.9900
C26 C27 1.4934(19)
C26 H26A 0.9900
C26 H26B 0.9900
C27 C28 1.425(2)
C27 C31 1.428(2)
C28 C29 1.431(2)
C28 H28A 1.0000
C29 C30 1.424(3)
C29 H29A 1.0000
C30 C31 1.429(2)
C30 H30A 1.0000
C31 H31A 1.0000
C32 C33 1.422(3)
C32 C36 1.430(3)
C32 H32A 1.0000
C33 C34 1.423(2)
C33 H33A 1.0000
C34 C35 1.427(3)
C34 H34A 1.0000
C35 C36 1.422(3)
C35 H35A 1.0000
C36 H36A 1.0000
C37 C38 1.523(5)
C37 H37A 0.9900
C37 H37B 0.9900
C38 C39 1.574(4)
C38 H38A 0.9900
C38 H38B 0.9900
Fe4 C41 1.929(3)
Fe4 C39 2.018(2)
Fe4 C42 2.026(3)
Fe4 C47 2.035(4)
Fe4 C40 2.035(3)
Fe4 C43 2.039(3)
Fe4 C48 2.049(4)
Fe4 C46 2.044(5)
Fe4 C44 2.066(4)
Fe4 C45 2.064(5)
C39 C43 1.440(3)
C39 C40 1.453(3)
C40 C41 1.417(3)
C40 H40A 1.0000
C41 C42 1.398(3)
C41 H41A 1.0000
C42 C43 1.417(3)
C42 H42A 1.0000
C43 H43A 1.0000
C44 C48 1.423(4)
C44 C45 1.424(4)
C44 H44A 1.0000
C45 C46 1.426(4)
C45 H45A 1.0000
C46 C47 1.424(4)
C46 H46A 1.0000
C47 C48 1.427(4)
C47 H47A 1.0000
C48 H48A 1.0000
C37A C38A 1.520(5)
C37A H37C 0.9900
C37A H37D 0.9900
C38A C39A 1.468(3)
C38A H38C 0.9900
C38A H38D 0.9900
Fe4A C43A 2.015(6)
Fe4A C44A 2.018(6)
Fe4A C48A 2.019(4)
Fe4A C45A 2.024(5)
Fe4A C40A 2.042(6)
Fe4A C41A 2.046(7)
Fe4A C46A 2.054(5)
Fe4A C47A 2.060(4)
Fe4A C39A 2.094(2)
Fe4A C42A 2.159(3)
C39A C43A 1.389(3)
C39A C40A 1.432(4)
C40A C41A 1.421(4)
C40A H40B 1.0000
C41A C42A 1.422(4)
C41A H41B 1.0000
C42A C43A 1.487(4)
C42A H42B 1.0000
C43A H43B 1.0000
C44A C48A 1.423(4)
C44A C45A 1.427(4)
C44A H44B 1.0000
C45A C46A 1.425(4)
C45A H45B 1.0000
C46A C47A 1.430(4)
C46A H46B 1.0000
C47A C48A 1.420(4)
C47A H47B 1.0000
C48A H48B 1.0000
C49 C50 1.540(2)
C49 H49A 0.9900
C49 H49B 0.9900
C50 C51 1.500(3)
C50 H50A 0.9900
C50 H50B 0.9900
C51 C52 1.427(3)
C51 C55 1.430(3)
C52 C53 1.431(3)
C52 H52A 1.0000
C53 C54 1.422(3)
C53 H53A 1.0000
C54 C55 1.425(3)
C54 H54A 1.0000
C55 H55A 1.0000
C56 C57 1.417(3)
C56 C60 1.420(3)
C56 H56A 1.0000
C57 C58 1.408(3)
C57 H57A 1.0000
C58 C59 1.401(4)
C58 H58A 1.0000
C59 C60 1.414(4)
C59 H59A 1.0000
C60 H60A 1.0000
C61 C62 1.520(3)
C61 H61A 0.9900
C61 H61B 0.9900
C62 C63 1.504(3)
C62 H62A 0.9900
C62 H62B 0.9900
C63 C64 1.426(3)
C63 C67 1.432(3)
C63 Fe6 2.001(2)
C63 Fe6A 2.118(2)
C64 C65 1.426(3)
C64 Fe6 1.904(3)
C64 Fe6A 2.221(3)
C64 H64 0.9500
C65 C66 1.415(4)
C65 Fe6 1.890(3)
C65 Fe6A 2.204(3)
C65 H65 0.9500
C66 C67 1.431(3)
C66 Fe6 1.988(2)
C66 Fe6A 2.101(2)
C66 H66 0.9500
C67 Fe6A 2.031(2)
C67 Fe6 2.042(2)
C67 H67 0.9500
Fe6 C69 2.082(5)
Fe6 C70 2.103(9)
Fe6 C68 2.234(5)
Fe6 C71 2.288(9)
Fe6 C72 2.380(4)
C68 C69 1.420(4)
C68 C72 1.425(4)
C68 H68A 1.0000
C69 C70 1.418(4)
C69 H69A 1.0000
C70 C71 1.426(4)
C70 H70A 1.0000
C71 C72 1.429(4)
C71 H71A 1.0000
C72 H72A 1.0000
Fe6A C72A 1.750(5)
Fe6A C71A 1.773(9)
Fe6A C68A 1.982(4)
Fe6A C70A 1.989(8)
Fe6A C69A 2.107(5)
C68A C69A 1.416(4)
C68A C72A 1.422(4)
C68A H68B 1.0000
C69A C70A 1.425(4)
C69A H69B 1.0000
C70A C71A 1.425(4)
C70A H70B 1.0000
C71A C72A 1.426(4)
C71A H71B 1.0000
C72A H72B 1.0000
C73 C74 1.533(2)
C73 H73A 0.9900
C73 H73B 0.9900
C74 C75 1.498(2)
C74 H74A 0.9900
C74 H74B 0.9900
C75 C79 1.430(2)
C75 C76 1.431(2)
C76 C77 1.431(2)
C76 H76A 1.0000
C77 C78 1.427(2)
C77 H77A 1.0000
C78 C79 1.423(2)
C78 H78A 1.0000
C79 H79A 1.0000
C80 C81 1.420(3)
C80 C84 1.424(3)
C80 H80A 1.0000
C81 C82 1.422(3)
C81 H81A 1.0000
C82 C83 1.424(2)
C82 H82A 1.0000
C83 C84 1.426(3)
C83 H83A 1.0000
C84 H84A 1.0000
C85 C86 1.529(2)
C85 H85A 0.9900
C85 H85B 0.9900
C86 C87 1.496(2)
C86 H86A 0.9900
C86 H86B 0.9900
C87 C91 1.429(3)
C87 C88 1.432(2)
C88 C89 1.423(4)
C88 H88A 1.0000
C89 C90 1.417(4)
C89 H89A 1.0000
C90 C91 1.433(3)
C90 H90A 1.0000
C91 H91A 1.0000
C92 C96 1.408(3)
C92 C93 1.422(4)
C92 H92A 1.0000
C93 C94 1.434(4)
C93 H93A 1.0000
C94 C95 1.424(3)
C94 H94A 1.0000
C95 C96 1.425(3)
C95 H95A 1.0000
C96 H96A 1.0000
C97 C98 1.529(2)
C97 H97A 0.9900
C97 H97B 0.9900
C98 C99 1.501(2)
C98 H98A 0.9900
C98 H98B 0.9900
C99 C100 1.424(2)
C99 C103 1.424(2)
C99 Fe9 2.035(2)
C99 Fe9A 2.089(2)
C100 C101 1.431(3)
C100 Fe9 1.919(2)
C100 Fe9A 2.184(2)
C100 H100 0.9500
C101 C102 1.411(3)
C101 Fe9 1.981(2)
C101 Fe9A 2.120(2)
C101 H101 0.9500
C102 C103 1.428(3)
C102 Fe9A 1.978(2)
C102 Fe9 2.128(2)
C102 H102 0.9500
C103 Fe9A 1.956(2)
C103 Fe9 2.158(2)
C103 H103 0.9500
Fe9 C106 1.890(4)
Fe9 C105 2.056(4)
Fe9 C107 2.092(5)
Fe9 C104 2.319(4)
Fe9 C108 2.345(4)
C104 C105 1.427(4)
C104 C108 1.430(4)
C104 H10C 1.0000
C105 C106 1.425(4)
C105 H10D 1.0000
C106 C107 1.426(4)
C106 H10E 1.0000
C107 C108 1.426(4)
C107 H10F 1.0000
C108 H10G 1.0000
Fe9A C149 1.875(5)
Fe9A C145 1.892(4)
Fe9A C148 2.157(5)
Fe9A C146 2.179(4)
Fe9A C147 2.331(4)
C145 C146 1.418(4)
C145 C149 1.429(4)
C145 H14C 1.0000
C146 C147 1.426(4)
C146 H14D 1.0000
C147 C148 1.430(4)
C147 H14E 1.0000
C148 C149 1.423(4)
C148 H14F 1.0000
C149 H14G 1.0000
C109 C110 1.542(2)
C109 H10H 0.9900
C109 H10I 0.9900
C110 C111 1.506(3)
C110 H11C 0.9900
C110 H11D 0.9900
C111 C115 1.433(2)
C111 C112 1.434(2)
C112 C113 1.426(3)
C112 H11E 1.0000
C113 C114 1.424(3)
C113 H11F 1.0000
C114 C115 1.426(3)
C114 H11G 1.0000
C115 H11H 1.0000
C116 C120 1.425(4)
C116 C117 1.426(4)
C116 H11I 1.0000
C117 C118 1.420(3)
C117 H11J 1.0000
C118 C119 1.422(3)
C118 H11K 1.0000
C119 C120 1.423(3)
C119 H11L 1.0000
C120 H12C 1.0000
C121 C122 1.532(2)
C121 H12D 0.9900
C121 H12E 0.9900
C122 C123 1.499(2)
C122 H12F 0.9900
C122 H12G 0.9900
C123 C124 1.428(2)
C123 C127 1.432(2)
C124 C125 1.429(2)
C124 H12H 1.0000
C125 C126 1.424(3)
C125 H12I 1.0000
C126 C127 1.427(2)
C126 H12J 1.0000
C127 H12K 1.0000
C128 C132 1.403(3)
C128 C129 1.424(4)
C128 H12L 1.0000
C129 C130 1.434(4)
C129 H12M 1.0000
C130 C131 1.405(4)
C130 H13C 1.0000
C131 C132 1.407(3)
C131 H13D 1.0000
C132 H13E 1.0000
C133 C134 1.535(3)
C133 H13F 0.9900
C133 H13G 0.9900
C134 C150 1.497(2)
C134 C135 1.497(2)
C134 H13L 0.9900
C134 H13M 0.9900
C134 H13N 0.9900
C134 H13O 0.9900
Fe12 C144 1.830(5)
Fe12 C143 1.890(5)
Fe12 C140 1.909(6)
Fe12 C142 2.006(6)
Fe12 C141 2.009(6)
Fe12 C139 2.082(7)
Fe12 C135 2.111(5)
Fe12 C138 2.134(6)
Fe12 C137 2.253(5)
Fe12 C136 2.273(7)
C135 C139 1.419(3)
C135 C136 1.423(3)
C136 C137 1.427(4)
C136 H13H 1.0000
C137 C138 1.423(4)
C137 H13I 1.0000
C138 C139 1.425(4)
C138 H13J 1.0000
C139 H13K 1.0000
C140 C144 1.423(4)
C140 C141 1.427(4)
C140 H14H 1.0000
C141 C142 1.434(3)
C141 H14I 1.0000
C142 C143 1.422(3)
C142 H14J 1.0000
C143 C144 1.422(4)
C143 H14K 1.0000
C144 H14L 1.0000
Fe13 C151 1.837(7)
Fe13 C152 1.880(6)
Fe13 C150 1.994(5)
Fe13 C153 2.006(6)
Fe13 C154 2.048(7)
Fe13 C156 2.088(7)
Fe13 C155 2.153(7)
Fe13 C157 2.155(6)
Fe13 C159 2.248(5)
Fe13 C158 2.250(6)
C150 C154 1.436(3)
C150 C151 1.442(4)
C151 C152 1.424(4)
C151 H15A 1.0000
C152 C153 1.423(4)
C152 H15B 1.0000
C153 C154 1.426(4)
C153 H15C 1.0000
C154 H15D 1.0000
C155 C159 1.418(4)
C155 C156 1.426(4)
C155 H15E 1.0000
C156 C157 1.425(4)
C156 H15F 1.0000
C157 C158 1.420(4)
C157 H15G 1.0000
C158 C159 1.426(4)
C158 H15H 1.0000
C159 H15I 1.0000
C1S Cl1S 1.749(3)
C1S Cl2S 1.756(3)
C1S H1SA 0.9900
C1S H1SB 0.9900
C2S Cl4S 1.663(3)
C2S Cl3A 1.700(3)
C2S Cl3S 1.727(2)
C2S Cl4A 1.815(2)
C2S H2SA 0.9900
C2S H2SB 0.9900
C2S H2SC 0.9900
C2S H2SD 0.9900
C3S Cl5S 1.729(5)
C3S Cl6S 1.911(6)
C3S H3SA 0.9900
C3S H3SB 0.9900
C3A Cl5A 1.764(6)
C3A Cl6A 1.989(6)
C3A H3AA 0.9900
C3A H3AB 0.9900

loop_
_geom_torsion_atom_site_label_1
_geom_torsion_atom_site_label_2
_geom_torsion_atom_site_label_3
_geom_torsion_atom_site_label_4
_geom_torsion
C25 P1 C1 C2 153.42(12)
C13 P1 C1 C2 -100.24(12)
Ag1 P1 C1 C2 35.18(13)
P1 C1 C2 C3 172.72(11)
C1 C2 C3 C7 14.4(2)
C1 C2 C3 C4 -166.82(15)
C1 C2 C3 Fe1 -77.33(16)
C7 C3 C4 C5 -0.41(19)
C2 C3 C4 C5 -179.40(15)
Fe1 C3 C4 C5 58.93(12)
C7 C3 C4 Fe1 -59.34(12)
C2 C3 C4 Fe1 121.67(15)
C3 C4 C5 C6 0.0(2)
Fe1 C4 C5 C6 59.27(13)
C3 C4 C5 Fe1 -59.24(12)
C4 C5 C6 C7 0.4(2)
Fe1 C5 C6 C7 59.59(14)
C4 C5 C6 Fe1 -59.23(13)
C4 C3 C7 C6 0.6(2)
C2 C3 C7 C6 179.59(16)
Fe1 C3 C7 C6 -58.44(14)
C4 C3 C7 Fe1 59.08(11)
C2 C3 C7 Fe1 -121.96(16)
C5 C6 C7 C3 -0.6(2)
Fe1 C6 C7 C3 58.75(13)
C5 C6 C7 Fe1 -59.36(13)
C12 C8 C9 C10 1.1(9)
Fe1 C8 C9 C10 62.3(6)
C12 C8 C9 Fe1 -61.2(6)
C8 C9 C10 C11 -1.7(10)
Fe1 C9 C10 C11 60.1(7)
C8 C9 C10 Fe1 -61.8(5)
C9 C10 C11 C12 1.6(11)
Fe1 C10 C11 C12 59.4(6)
C9 C10 C11 Fe1 -57.8(7)
C9 C8 C12 C11 -0.1(10)
Fe1 C8 C12 C11 -58.9(7)
C9 C8 C12 Fe1 58.8(6)
C10 C11 C12 C8 -0.9(11)
Fe1 C11 C12 C8 57.5(6)
C10 C11 C12 Fe1 -58.4(7)
C12A C8A C9A C10A 0.3(9)
Fe1 C8A C9A C10A 56.0(7)
C12A C8A C9A Fe1 -55.8(6)
C8A C9A C10A C11A 0.9(11)
Fe1 C9A C10A C11A 58.7(8)
C8A C9A C10A Fe1 -57.8(6)
C9A C10A C11A C12A -1.7(12)
Fe1 C10A C11A C12A 60.3(7)
C9A C10A C11A Fe1 -62.0(7)
C9A C8A C12A C11A -1.3(10)
Fe1 C8A C12A C11A -59.6(7)
C9A C8A C12A Fe1 58.3(6)
C10A C11A C12A C8A 1.9(12)
Fe1 C11A C12A C8A 62.6(6)
C10A C11A C12A Fe1 -60.8(8)
C25 P1 C13 C14 -177.03(11)
C1 P1 C13 C14 77.93(13)
Ag1 P1 C13 C14 -53.11(13)
P1 C13 C14 C15 178.92(11)
C13 C14 C15 C16 -92.32(18)
C13 C14 C15 C19 87.08(18)
C13 C14 C15 Fe2 176.87(11)
C19 C15 C16 C17 1.15(16)
C14 C15 C16 C17 -179.36(13)
Fe2 C15 C16 C17 -58.83(10)
C19 C15 C16 Fe2 59.98(10)
C14 C15 C16 Fe2 -120.53(14)
C15 C16 C17 C18 -0.67(17)
Fe2 C16 C17 C18 -59.01(11)
C15 C16 C17 Fe2 58.35(10)
C16 C17 C18 C19 -0.09(18)
Fe2 C17 C18 C19 -58.86(11)
C16 C17 C18 Fe2 58.77(11)
C17 C18 C19 C15 0.81(18)
Fe2 C18 C19 C15 -58.46(11)
C17 C18 C19 Fe2 59.27(11)
C16 C15 C19 C18 -1.21(17)
C14 C15 C19 C18 179.30(13)
Fe2 C15 C19 C18 58.98(11)
C16 C15 C19 Fe2 -60.19(10)
C14 C15 C19 Fe2 120.32(14)
C24 C20 C21 C22 0.1(2)
Fe2 C20 C21 C22 59.14(12)
C24 C20 C21 Fe2 -59.00(12)
C20 C21 C22 C23 -0.03(19)
Fe2 C21 C22 C23 58.96(12)
C20 C21 C22 Fe2 -58.99(12)
C21 C22 C23 C24 -0.1(2)
Fe2 C22 C23 C24 59.01(12)
C21 C22 C23 Fe2 -59.09(12)
C22 C23 C24 C20 0.2(2)
Fe2 C23 C24 C20 59.42(12)
C22 C23 C24 Fe2 -59.25(12)
C21 C20 C24 C23 -0.2(2)
Fe2 C20 C24 C23 -59.46(13)
C21 C20 C24 Fe2 59.26(12)
C13 P1 C25 C26 59.60(13)
C1 P1 C25 C26 167.30(12)
Ag1 P1 C25 C26 -71.70(12)
P1 C25 C26 C27 166.98(11)
C25 C26 C27 C28 87.65(19)
C25 C26 C27 C31 -85.39(19)
C25 C26 C27 Fe3 -178.07(12)
C31 C27 C28 C29 -0.47(19)
C26 C27 C28 C29 -174.48(15)
Fe3 C27 C28 C29 59.10(11)
C31 C27 C28 Fe3 -59.56(11)
C26 C27 C28 Fe3 126.43(16)
C27 C28 C29 C30 0.27(19)
Fe3 C28 C29 C30 59.42(13)
C27 C28 C29 Fe3 -59.15(11)
C28 C29 C30 C31 0.0(2)
Fe3 C29 C30 C31 59.25(12)
C28 C29 C30 Fe3 -59.21(12)
C28 C27 C31 C30 0.49(19)
C26 C27 C31 C30 174.66(15)
Fe3 C27 C31 C30 -58.96(12)
C28 C27 C31 Fe3 59.46(11)
C26 C27 C31 Fe3 -126.38(16)
C29 C30 C31 C27 -0.3(2)
Fe3 C30 C31 C27 58.79(12)
C29 C30 C31 Fe3 -59.12(12)
C36 C32 C33 C34 -0.2(2)
Fe3 C32 C33 C34 -59.49(12)
C36 C32 C33 Fe3 59.33(13)
C32 C33 C34 C35 0.2(2)
Fe3 C33 C34 C35 -59.09(12)
C32 C33 C34 Fe3 59.30(13)
C33 C34 C35 C36 -0.2(2)
Fe3 C34 C35 C36 -59.28(13)
C33 C34 C35 Fe3 59.10(12)
C34 C35 C36 C32 0.1(2)
Fe3 C35 C36 C32 -59.21(13)
C34 C35 C36 Fe3 59.29(13)
C33 C32 C36 C35 0.1(2)
Fe3 C32 C36 C35 59.39(13)
C33 C32 C36 Fe3 -59.34(13)
C49 P2 C37 C38 165.7(3)
C61 P2 C37 C38 -89.0(3)
Ag2 P2 C37 C38 46.2(4)
P2 C37 C38 C39 -179.1(2)
C37 C38 C39 C43 -123.6(3)
C37 C38 C39 C40 43.7(7)
C37 C38 C39 Fe4 164.3(3)
C43 C39 C40 C41 -7.5(3)
C38 C39 C40 C41 -174.5(5)
Fe4 C39 C40 C41 53.75(19)
C43 C39 C40 Fe4 -61.26(17)
C38 C39 C40 Fe4 131.8(5)
C39 C40 C41 C42 8.0(3)
Fe4 C40 C41 C42 63.7(2)
C39 C40 C41 Fe4 -55.73(19)
C40 C41 C42 C43 -5.0(4)
Fe4 C41 C42 C43 58.7(2)
C40 C41 C42 Fe4 -63.7(2)
C41 C42 C43 C39 0.0(4)
Fe4 C42 C43 C39 55.9(2)
C41 C42 C43 Fe4 -55.9(2)
C40 C39 C43 C42 4.7(3)
C38 C39 C43 C42 179.1(3)
Fe4 C39 C43 C42 -56.3(2)
C40 C39 C43 Fe4 61.01(18)
C38 C39 C43 Fe4 -124.62(19)
C48 C44 C45 C46 0.2(5)
Fe4 C44 C45 C46 -58.5(3)
C48 C44 C45 Fe4 58.7(3)
C44 C45 C46 C47 -0.2(5)
Fe4 C45 C46 C47 -59.3(3)
C44 C45 C46 Fe4 59.1(3)
C45 C46 C47 C48 0.2(5)
Fe4 C46 C47 C48 -59.9(3)
C45 C46 C47 Fe4 60.1(3)
C45 C44 C48 C47 -0.1(5)
Fe4 C44 C48 C47 59.0(3)
C45 C44 C48 Fe4 -59.1(3)
C46 C47 C48 C44 -0.1(5)
Fe4 C47 C48 C44 -59.9(3)
C46 C47 C48 Fe4 59.8(3)
C49 P2 C37A C38A 98.5(3)
C61 P2 C37A C38A -157.5(3)
Ag2 P2 C37A C38A -33.0(4)
P2 C37A C38A C39A 172.5(3)
C37A C38A C39A C43A -36.9(11)
C37A C38A C39A C40A 141.7(4)
C37A C38A C39A Fe4A -155.2(3)
C43A C39A C40A C41A 8.0(6)
C38A C39A C40A C41A -171.5(5)
Fe4A C39A C40A C41A 61.5(4)
C43A C39A C40A Fe4A -53.5(3)
C38A C39A C40A Fe4A 126.99(19)
C39A C40A C41A C42A 1.5(7)
Fe4A C40A C41A C42A 64.3(4)
C39A C40A C41A Fe4A -62.8(3)
C40A C41A C42A C43A -9.6(7)
Fe4A C41A C42A C43A 51.5(3)
C40A C41A C42A Fe4A -61.1(5)
C40A C39A C43A C42A -13.8(5)
C38A C39A C43A C42A 164.7(7)
Fe4A C39A C43A C42A -67.7(3)
C40A C39A C43A Fe4A 53.9(3)
C38A C39A C43A Fe4A -127.6(9)
C41A C42A C43A C39A 14.3(6)
Fe4A C42A C43A C39A 67.0(3)
C41A C42A C43A Fe4A -52.7(4)
C48A C44A C45A C46A -0.9(6)
Fe4A C44A C45A C46A -60.1(4)
C48A C44A C45A Fe4A 59.2(3)
C44A C45A C46A C47A 0.1(6)
Fe4A C45A C46A C47A -59.0(4)
C44A C45A C46A Fe4A 59.1(4)
C45A C46A C47A C48A 0.8(6)
Fe4A C46A C47A C48A -57.3(3)
C45A C46A C47A Fe4A 58.1(4)
C46A C47A C48A C44A -1.4(6)
Fe4A C47A C48A C44A -59.5(3)
C46A C47A C48A Fe4A 58.1(3)
C45A C44A C48A C47A 1.4(6)
Fe4A C44A C48A C47A 60.7(3)
C45A C44A C48A Fe4A -59.3(4)
C37 P2 C49 C50 -67.7(2)
C61 P2 C49 C50 178.29(14)
C37A P2 C49 C50 -81.99(19)
Ag2 P2 C49 C50 50.92(15)
P2 C49 C50 C51 -166.55(13)
C49 C50 C51 C52 82.1(2)
C49 C50 C51 C55 -95.7(2)
C49 C50 C51 Fe5 172.60(13)
C55 C51 C52 C53 -0.4(2)
C50 C51 C52 C53 -178.54(16)
Fe5 C51 C52 C53 59.01(13)
C55 C51 C52 Fe5 -59.38(12)
C50 C51 C52 Fe5 122.44(17)
C51 C52 C53 C54 -0.1(2)
Fe5 C52 C53 C54 58.75(13)
C51 C52 C53 Fe5 -58.87(12)
C52 C53 C54 C55 0.6(2)
Fe5 C53 C54 C55 59.45(13)
C52 C53 C54 Fe5 -58.89(13)
C53 C54 C55 C51 -0.8(2)
Fe5 C54 C55 C51 59.04(13)
C53 C54 C55 Fe5 -59.82(13)
C52 C51 C55 C54 0.7(2)
C50 C51 C55 C54 178.83(17)
Fe5 C51 C55 C54 -58.85(13)
C52 C51 C55 Fe5 59.56(12)
C50 C51 C55 Fe5 -122.31(18)
C60 C56 C57 C58 -0.4(2)
Fe5 C56 C57 C58 -59.98(14)
C60 C56 C57 Fe5 59.57(13)
C56 C57 C58 C59 0.4(2)
Fe5 C57 C58 C59 -59.04(14)
C56 C57 C58 Fe5 59.41(13)
C57 C58 C59 C60 -0.2(2)
Fe5 C58 C59 C60 -59.05(14)
C57 C58 C59 Fe5 58.87(14)
C58 C59 C60 C56 -0.1(2)
Fe5 C59 C60 C56 -59.70(14)
C58 C59 C60 Fe5 59.63(14)
C57 C56 C60 C59 0.3(2)
Fe5 C56 C60 C59 60.06(14)
C57 C56 C60 Fe5 -59.77(14)
C49 P2 C61 C62 -158.34(16)
C37 P2 C61 C62 98.6(2)
C37A P2 C61 C62 89.5(2)
Ag2 P2 C61 C62 -33.89(18)
P2 C61 C62 C63 -173.62(15)
C61 C62 C63 C64 -12.1(3)
C61 C62 C63 C67 168.55(19)
C61 C62 C63 Fe6 73.9(2)
C61 C62 C63 Fe6A 84.1(2)
C67 C63 C64 C65 -0.3(2)
C62 C63 C64 C65 -179.7(2)
Fe6 C63 C64 C65 57.95(16)
Fe6A C63 C64 C65 58.57(16)
C67 C63 C64 Fe6 -58.23(15)
C62 C63 C64 Fe6 122.3(2)
C67 C63 C64 Fe6A -58.84(14)
C62 C63 C64 Fe6A 121.7(2)
C63 C64 C65 C66 0.8(3)
Fe6 C64 C65 C66 61.76(17)
Fe6A C64 C65 C66 57.13(16)
C63 C64 C65 Fe6 -60.99(16)
C63 C64 C65 Fe6A -56.36(16)
C64 C65 C66 C67 -1.0(2)
Fe6 C65 C66 C67 58.32(16)
Fe6A C65 C66 C67 59.21(15)
C64 C65 C66 Fe6 -59.28(16)
C64 C65 C66 Fe6A -60.18(16)
C65 C66 C67 C63 0.8(2)
Fe6 C66 C67 C63 55.30(14)
Fe6A C66 C67 C63 64.94(14)
C65 C66 C67 Fe6A -64.14(16)
C65 C66 C67 Fe6 -54.50(15)
C64 C63 C67 C66 -0.3(2)
C62 C63 C67 C66 179.1(2)
Fe6 C63 C67 C66 -54.98(14)
Fe6A C63 C67 C66 -64.47(14)
C64 C63 C67 Fe6A 64.15(15)
C62 C63 C67 Fe6A -116.4(2)
C64 C63 C67 Fe6 54.66(14)
C62 C63 C67 Fe6 -125.9(2)
C66 C65 Fe6 C64 -118.58(17)
C64 C65 Fe6 C66 118.58(17)
C66 C65 Fe6 C63 -80.33(12)
C64 C65 Fe6 C63 38.25(11)
C66 C65 Fe6 C67 -36.69(12)
C64 C65 Fe6 C67 81.89(13)
C66 C65 Fe6 C69 148.4(3)
C64 C65 Fe6 C69 -93.0(3)
C66 C65 Fe6 C70 104.2(2)
C64 C65 Fe6 C70 -137.2(2)
C66 C65 Fe6 C68 -170.1(7)
C64 C65 Fe6 C68 -51.5(7)
C66 C65 Fe6 C71 61.9(3)
C64 C65 Fe6 C71 -179.6(2)
C66 C65 Fe6 C72 26.4(4)
C64 C65 Fe6 C72 145.0(4)
C72 C68 C69 C70 2.0(6)
Fe6 C68 C69 C70 -64.5(5)
C72 C68 C69 Fe6 66.5(3)
C68 C69 C70 C71 -1.3(8)
Fe6 C69 C70 C71 -69.5(7)
C68 C69 C70 Fe6 68.2(4)
C69 C70 C71 C72 0.0(10)
Fe6 C70 C71 C72 -63.5(6)
C69 C70 C71 Fe6 63.6(5)
C69 C68 C72 C71 -2.0(7)
Fe6 C68 C72 C71 56.4(5)
C69 C68 C72 Fe6 -58.3(3)
C70 C71 C72 C68 1.2(9)
Fe6 C71 C72 C68 -55.0(4)
C70 C71 C72 Fe6 56.2(6)
C72A C68A C69A C70A -0.9(6)
Fe6A C68A C69A C70A -50.3(5)
C72A C68A C69A Fe6A 49.4(3)
C68A C69A C70A C71A -0.1(8)
Fe6A C69A C70A C71A -50.3(6)
C68A C69A C70A Fe6A 50.2(4)
C69A C70A C71A C72A 1.0(10)
Fe6A C70A C71A C72A -57.8(5)
C69A C70A C71A Fe6A 58.8(6)
C72A Fe6A C71A C70A -117.6(4)
C68A Fe6A C71A C70A -77.3(3)
C67 Fe6A C71A C70A 141.0(3)
C66 Fe6A C71A C70A 94.6(4)
C69A Fe6A C71A C70A -35.3(3)
C63 Fe6A C71A C70A -176.2(4)
C65 Fe6A C71A C70A 53.5(5)
C68A Fe6A C71A C72A 40.3(2)
C70A Fe6A C71A C72A 117.6(4)
C67 Fe6A C71A C72A -101.4(3)
C66 Fe6A C71A C72A -147.8(3)
C69A Fe6A C71A C72A 82.3(3)
C63 Fe6A C71A C72A -58.6(6)
C65 Fe6A C71A C72A 171.1(3)
C69A C68A C72A C71A 1.6(6)
Fe6A C68A C72A C71A 60.1(5)
C69A C68A C72A Fe6A -58.5(3)
C70A C71A C72A C68A -1.6(9)
Fe6A C71A C72A C68A -66.3(4)
C70A C71A C72A Fe6A 64.7(6)
C71A Fe6A C72A C68A 116.4(3)
C70A Fe6A C72A C68A 76.9(2)
C67 Fe6A C72A C68A -135.7(2)
C66 Fe6A C72A C68A -173.8(3)
C69A Fe6A C72A C68A 34.8(2)
C63 Fe6A C72A C68A -91.1(2)
C64 Fe6A C72A C68A -52.8(3)
C68A Fe6A C72A C71A -116.4(3)
C70A Fe6A C72A C71A -39.5(3)
C67 Fe6A C72A C71A 107.9(3)
C66 Fe6A C72A C71A 69.8(4)
C69A Fe6A C72A C71A -81.6(3)
C63 Fe6A C72A C71A 152.6(3)
C64 Fe6A C72A C71A -169.1(3)
C97 P3 C73 C74 174.40(10)
C85 P3 C73 C74 64.97(12)
Ag3 P3 C73 C74 -60.11(11)
P3 C73 C74 C75 161.65(11)
C73 C74 C75 C79 16.3(2)
C73 C74 C75 C76 -165.74(14)
C73 C74 C75 Fe7 -75.73(17)
C79 C75 C76 C77 0.14(17)
C74 C75 C76 C77 -178.13(14)
Fe7 C75 C76 C77 59.49(11)
C79 C75 C76 Fe7 -59.34(10)
C74 C75 C76 Fe7 122.38(15)
C75 C76 C77 C78 -0.06(17)
Fe7 C76 C77 C78 59.55(11)
C75 C76 C77 Fe7 -59.61(10)
C76 C77 C78 C79 -0.04(17)
Fe7 C77 C78 C79 59.02(11)
C76 C77 C78 Fe7 -59.06(11)
C77 C78 C79 C75 0.13(17)
Fe7 C78 C79 C75 58.93(10)
C77 C78 C79 Fe7 -58.80(11)
C76 C75 C79 C78 -0.17(17)
C74 C75 C79 C78 178.07(14)
Fe7 C75 C79 C78 -59.12(11)
C76 C75 C79 Fe7 58.95(10)
C74 C75 C79 Fe7 -122.80(15)
C84 C80 C81 C82 0.20(19)
Fe7 C80 C81 C82 -59.21(12)
C84 C80 C81 Fe7 59.41(11)
C80 C81 C82 C83 -0.16(19)
Fe7 C81 C82 C83 -59.49(11)
C80 C81 C82 Fe7 59.33(12)
C81 C82 C83 C84 0.06(18)
Fe7 C82 C83 C84 -59.39(11)
C81 C82 C83 Fe7 59.45(12)
C81 C80 C84 C83 -0.16(18)
Fe7 C80 C84 C83 59.26(11)
C81 C80 C84 Fe7 -59.43(12)
C82 C83 C84 C80 0.06(18)
Fe7 C83 C84 C80 -59.25(11)
C82 C83 C84 Fe7 59.32(11)
C73 P3 C85 C86 -179.94(11)
C97 P3 C85 C86 69.93(12)
Ag3 P3 C85 C86 -54.79(12)
P3 C85 C86 C87 171.16(11)
C85 C86 C87 C91 27.2(3)
C85 C86 C87 C88 -155.70(16)
C85 C86 C87 Fe8 -66.92(18)
C91 C87 C88 C89 -0.2(2)
C86 C87 C88 C89 -177.78(17)
Fe8 C87 C88 C89 59.20(14)
C91 C87 C88 Fe8 -59.35(13)
C86 C87 C88 Fe8 123.02(17)
C87 C88 C89 C90 -0.1(2)
Fe8 C88 C89 C90 59.30(16)
C87 C88 C89 Fe8 -59.43(13)
C88 C89 C90 C91 0.4(3)
Fe8 C89 C90 C91 59.61(15)
C88 C89 C90 Fe8 -59.24(16)
C88 C87 C91 C90 0.4(2)
C86 C87 C91 C90 177.83(18)
Fe8 C87 C91 C90 -58.58(14)
C88 C87 C91 Fe8 58.96(12)
C86 C87 C91 Fe8 -123.58(18)
C89 C90 C91 C87 -0.5(2)
Fe8 C90 C91 C87 58.90(13)
C89 C90 C91 Fe8 -59.37(16)
C96 C92 C93 C94 0.5(3)
Fe8 C92 C93 C94 -58.80(16)
C96 C92 C93 Fe8 59.32(15)
C92 C93 C94 C95 -0.6(3)
Fe8 C93 C94 C95 -59.44(15)
C92 C93 C94 Fe8 58.86(15)
C93 C94 C95 C96 0.4(2)
Fe8 C94 C95 C96 -59.27(15)
C93 C94 C95 Fe8 59.70(15)
C93 C92 C96 C95 -0.2(2)
Fe8 C92 C96 C95 59.30(15)
C93 C92 C96 Fe8 -59.54(16)
C94 C95 C96 C92 -0.1(2)
Fe8 C95 C96 C92 -59.69(15)
C94 C95 C96 Fe8 59.57(15)
C73 P3 C97 C98 -70.84(13)
C85 P3 C97 C98 38.70(14)
Ag3 P3 C97 C98 163.52(10)
P3 C97 C98 C99 175.89(11)
C97 C98 C99 C100 147.67(17)
C97 C98 C99 C103 -35.9(2)
C97 C98 C99 Fe9 63.26(18)
C97 C98 C99 Fe9A 48.35(19)
C103 C99 C100 C101 0.7(2)
C98 C99 C100 C101 177.75(16)
Fe9 C99 C100 C101 -62.53(15)
Fe9A C99 C100 C101 -55.40(15)
C103 C99 C100 Fe9 63.28(12)
C98 C99 C100 Fe9 -119.72(16)
C103 C99 C100 Fe9A 56.14(12)
C98 C99 C100 Fe9A -126.85(16)
C99 C100 C101 C102 -0.5(2)
Fe9 C100 C101 C102 -64.70(15)
Fe9A C100 C101 C102 -55.23(15)
C99 C100 C101 Fe9 64.15(14)
C99 C100 C101 Fe9A 54.68(13)
C100 C101 C102 C103 0.1(2)
Fe9 C101 C102 C103 -58.48(15)
Fe9A C101 C102 C103 -60.35(14)
C100 C101 C102 Fe9A 60.47(15)
C100 C101 C102 Fe9 58.61(14)
C100 C99 C103 C102 -0.7(2)
C98 C99 C103 C102 -177.70(15)
Fe9 C99 C103 C102 56.03(14)
Fe9A C99 C103 C102 61.68(14)
C100 C99 C103 Fe9A -62.35(13)
C98 C99 C103 Fe9A 120.62(15)
C100 C99 C103 Fe9 -56.69(12)
C98 C99 C103 Fe9 126.28(16)
C101 C102 C103 C99 0.3(2)
Fe9A C102 C103 C99 -64.84(13)
Fe9 C102 C103 C99 -53.74(13)
C101 C102 C103 Fe9A 65.18(15)
C101 C102 C103 Fe9 54.08(14)
C108 C104 C105 C106 -0.9(4)
Fe9 C104 C105 C106 57.4(3)
C108 C104 C105 Fe9 -58.4(3)
C104 C105 C106 C107 1.0(5)
Fe9 C105 C106 C107 70.6(3)
C104 C105 C106 Fe9 -69.6(3)
C100 Fe9 C106 C105 -114.7(2)
C101 Fe9 C106 C105 -173.3(2)
C99 Fe9 C106 C105 -53.8(3)
C107 Fe9 C106 C105 112.8(3)
C102 Fe9 C106 C105 125.9(3)
C103 Fe9 C106 C105 30.9(5)
C104 Fe9 C106 C105 36.95(16)
C108 Fe9 C106 C105 76.36(18)
C100 Fe9 C106 C107 132.6(2)
C101 Fe9 C106 C107 73.9(3)
C99 Fe9 C106 C107 -166.6(2)
C105 Fe9 C106 C107 -112.8(3)
C102 Fe9 C106 C107 13.1(4)
C103 Fe9 C106 C107 -81.9(5)
C104 Fe9 C106 C107 -75.80(19)
C108 Fe9 C106 C107 -36.39(18)
C105 C106 C107 C108 -0.7(6)
Fe9 C106 C107 C108 68.8(4)
C105 C106 C107 Fe9 -69.4(3)
C106 C107 C108 C104 0.1(6)
Fe9 C107 C108 C104 56.2(3)
C106 C107 C108 Fe9 -56.1(3)
C105 C104 C108 C107 0.5(5)
Fe9 C104 C108 C107 -50.7(4)
C105 C104 C108 Fe9 51.2(3)
C149 Fe9A C145 C146 -114.1(3)
C103 Fe9A C145 C146 118.7(2)
C102 Fe9A C145 C146 171.7(2)
C99 Fe9A C145 C146 69.6(2)
C101 Fe9A C145 C146 -58.8(8)
C148 Fe9A C145 C146 -74.4(2)
C100 Fe9A C145 C146 23.8(3)
C147 Fe9A C145 C146 -34.42(17)
C103 Fe9A C145 C149 -127.2(2)
C102 Fe9A C145 C149 -74.2(3)
C99 Fe9A C145 C149 -176.3(2)
C101 Fe9A C145 C149 55.3(8)
C148 Fe9A C145 C149 39.69(19)
C146 Fe9A C145 C149 114.1(3)
C100 Fe9A C145 C149 137.9(3)
C147 Fe9A C145 C149 79.7(2)
C149 C145 C146 C147 0.1(5)
Fe9A C145 C146 C147 62.2(3)
C149 C145 C146 Fe9A -62.1(3)
C145 C146 C147 C148 0.1(5)
Fe9A C146 C147 C148 51.1(3)
C145 C146 C147 Fe9A -51.0(3)
C146 C147 C148 C149 -0.2(6)
Fe9A C147 C148 C149 51.4(4)
C146 C147 C148 Fe9A -51.6(3)
C147 C148 C149 C145 0.3(6)
Fe9A C148 C149 C145 63.5(3)
C147 C148 C149 Fe9A -63.2(4)
C146 C145 C149 C148 -0.2(6)
Fe9A C145 C149 C148 -71.7(4)
C146 C145 C149 Fe9A 71.5(3)
C145 Fe9A C149 C148 113.5(3)
C103 Fe9A C149 C148 -153.4(2)
C102 Fe9A C149 C148 -101.8(2)
C99 Fe9A C149 C148 126.3(7)
C101 Fe9A C149 C148 -53.5(3)
C146 Fe9A C149 C148 74.5(2)
C100 Fe9A C149 C148 -3.9(5)
C147 Fe9A C149 C148 34.8(2)
C103 Fe9A C149 C145 93.1(3)
C102 Fe9A C149 C145 144.6(2)
C99 Fe9A C149 C145 12.7(8)
C101 Fe9A C149 C145 -167.1(2)
C148 Fe9A C149 C145 -113.5(3)
C146 Fe9A C149 C145 -38.99(18)
C100 Fe9A C149 C145 -117.4(4)
C147 Fe9A C149 C145 -78.7(2)
C133 P4 C109 C110 -94.69(14)
C121 P4 C109 C110 157.21(13)
Ag4 P4 C109 C110 33.48(15)
P4 C109 C110 C111 72.34(18)
C109 C110 C111 C115 102.68(19)
C109 C110 C111 C112 -78.8(2)
C109 C110 C111 Fe10 -168.08(12)
C115 C111 C112 C113 -0.07(18)
C110 C111 C112 C113 -178.79(16)
Fe10 C111 C112 C113 -59.70(12)
C115 C111 C112 Fe10 59.63(11)
C110 C111 C112 Fe10 -119.09(17)
C111 C112 C113 C114 0.3(2)
Fe10 C112 C113 C114 -59.09(12)
C111 C112 C113 Fe10 59.38(12)
C112 C113 C114 C115 -0.38(19)
Fe10 C113 C114 C115 -58.78(12)
C112 C113 C114 Fe10 58.40(12)
C113 C114 C115 C111 0.34(19)
Fe10 C114 C115 C111 -58.61(11)
C113 C114 C115 Fe10 58.95(12)
C112 C111 C115 C114 -0.16(18)
C110 C111 C115 C114 178.57(15)
Fe10 C111 C115 C114 59.09(11)
C112 C111 C115 Fe10 -59.25(11)
C110 C111 C115 Fe10 119.48(16)
C120 C116 C117 C118 -0.3(2)
Fe10 C116 C117 C118 59.76(14)
C120 C116 C117 Fe10 -60.08(13)
C116 C117 C118 C119 0.2(2)
Fe10 C117 C118 C119 59.25(12)
C116 C117 C118 Fe10 -59.00(13)
C117 C118 C119 C120 -0.1(2)
Fe10 C118 C119 C120 58.62(12)
C117 C118 C119 Fe10 -58.70(13)
C118 C119 C120 C116 -0.1(2)
Fe10 C119 C120 C116 58.86(14)
C118 C119 C120 Fe10 -58.98(12)
C117 C116 C120 C119 0.3(2)
Fe10 C116 C120 C119 -59.64(13)
C117 C116 C120 Fe10 59.92(14)
C109 P4 C121 C122 -81.55(13)
C133 P4 C121 C122 168.59(11)
Ag4 P4 C121 C122 43.62(12)
P4 C121 C122 C123 172.37(12)
C121 C122 C123 C124 22.8(2)
C121 C122 C123 C127 -162.44(16)
C121 C122 C123 Fe11 -71.4(2)
C127 C123 C124 C125 0.5(2)
C122 C123 C124 C125 176.06(16)
Fe11 C123 C124 C125 -58.36(13)
C127 C123 C124 Fe11 58.90(12)
C122 C123 C124 Fe11 -125.58(17)
C123 C124 C125 C126 -0.7(2)
Fe11 C124 C125 C126 -59.64(13)
C123 C124 C125 Fe11 58.98(13)
C124 C125 C126 C127 0.5(2)
Fe11 C125 C126 C127 -59.34(13)
C124 C125 C126 Fe11 59.86(13)
C125 C126 C127 C123 -0.2(2)
Fe11 C126 C127 C123 -59.32(12)
C125 C126 C127 Fe11 59.12(13)
C124 C123 C127 C126 -0.2(2)
C122 C123 C127 C126 -175.91(16)
Fe11 C123 C127 C126 58.88(12)
C124 C123 C127 Fe11 -59.09(12)
C122 C123 C127 Fe11 125.22(16)
C132 C128 C129 C130 -0.4(2)
Fe11 C128 C129 C130 59.56(15)
C132 C128 C129 Fe11 -59.93(14)
C128 C129 C130 C131 0.4(2)
Fe11 C129 C130 C131 60.17(15)
C128 C129 C130 Fe11 -59.75(14)
C129 C130 C131 C132 -0.3(2)
Fe11 C130 C131 C132 59.24(14)
C129 C130 C131 Fe11 -59.54(15)
C129 C128 C132 C131 0.2(2)
Fe11 C128 C132 C131 -59.19(14)
C129 C128 C132 Fe11 59.37(14)
C130 C131 C132 C128 0.1(2)
Fe11 C131 C132 C128 59.03(14)
C130 C131 C132 Fe11 -58.95(15)
C109 P4 C133 C134 169.55(14)
C121 P4 C133 C134 -83.48(15)
Ag4 P4 C133 C134 40.77(15)
P4 C133 C134 C150 -169.37(15)
P4 C133 C134 C135 -169.37(15)
C133 C134 C135 C139 68.0(4)
C133 C134 C135 C136 -107.3(4)
C133 C134 C135 Fe12 159.24(19)
C139 C135 C136 C137 3.7(6)
C134 C135 C136 C137 -180.0(3)
Fe12 C135 C136 C137 -58.6(4)
C139 C135 C136 Fe12 62.3(3)
C134 C135 C136 Fe12 -121.4(2)
C135 C136 C137 C138 -2.1(6)
Fe12 C136 C137 C138 -57.0(3)
C135 C136 C137 Fe12 55.0(4)
C136 C137 C138 C139 -0.3(6)
Fe12 C137 C138 C139 -60.9(4)
C136 C137 C138 Fe12 60.6(4)
C136 C135 C139 C138 -3.9(6)
C134 C135 C139 C138 -179.5(3)
Fe12 C135 C139 C138 63.7(4)
C136 C135 C139 Fe12 -67.7(4)
C134 C135 C139 Fe12 116.7(3)
C137 C138 C139 C135 2.6(5)
Fe12 C138 C139 C135 -63.1(3)
C137 C138 C139 Fe12 65.7(3)
C144 C140 C141 C142 0.6(5)
Fe12 C140 C141 C142 55.4(3)
C144 C140 C141 Fe12 -54.9(3)
C140 C141 C142 C143 -0.4(4)
Fe12 C141 C142 C143 52.7(3)
C140 C141 C142 Fe12 -53.1(3)
C141 C142 C143 C144 0.0(4)
Fe12 C142 C143 C144 55.7(3)
C141 C142 C143 Fe12 -55.6(3)
C140 Fe12 C143 C144 -39.95(19)
C142 Fe12 C143 C144 -120.6(3)
C141 Fe12 C143 C144 -84.5(2)
C139 Fe12 C143 C144 85.0(3)
C135 Fe12 C143 C144 54.2(11)
C138 Fe12 C143 C144 126.3(3)
C137 Fe12 C143 C144 166.7(4)
C136 Fe12 C143 C144 -162.8(8)
C144 Fe12 C143 C142 120.6(3)
C140 Fe12 C143 C142 80.7(2)
C141 Fe12 C143 C142 36.14(18)
C139 Fe12 C143 C142 -154.4(4)
C135 Fe12 C143 C142 174.8(12)
C138 Fe12 C143 C142 -113.1(3)
C137 Fe12 C143 C142 -72.7(3)
C136 Fe12 C143 C142 -42.2(8)
C142 C143 C144 C140 0.3(5)
Fe12 C143 C144 C140 60.7(3)
C142 C143 C144 Fe12 -60.4(3)
C141 C140 C144 C143 -0.5(5)
Fe12 C140 C144 C143 -60.1(3)
C141 C140 C144 Fe12 59.6(4)
C140 Fe12 C144 C143 118.4(3)
C142 Fe12 C144 C143 37.38(18)
C141 Fe12 C144 C143 81.0(2)
C139 Fe12 C144 C143 -121.9(3)
C135 Fe12 C144 C143 -165.3(4)
C138 Fe12 C144 C143 -79.4(4)
C137 Fe12 C144 C143 -45.7(11)
C136 Fe12 C144 C143 160.7(9)
C143 Fe12 C144 C140 -118.4(3)
C142 Fe12 C144 C140 -81.0(2)
C141 Fe12 C144 C140 -37.3(2)
C139 Fe12 C144 C140 119.8(3)
C135 Fe12 C144 C140 76.3(3)
C138 Fe12 C144 C140 162.2(4)
C137 Fe12 C144 C140 -164.1(12)
C136 Fe12 C144 C140 42.3(8)
C133 C134 C150 C154 78.3(4)
C133 C134 C150 C151 -110.2(5)
C133 C134 C150 Fe13 164.92(19)
C154 C150 C151 C152 -2.6(6)
C134 C150 C151 C152 -174.8(3)
Fe13 C150 C151 C152 -60.4(4)
C154 C150 C151 Fe13 57.8(4)
C134 C150 C151 Fe13 -114.4(3)
C150 Fe13 C151 C152 118.3(3)
C153 Fe13 C151 C152 38.4(2)
C154 Fe13 C151 C152 81.6(2)
C156 Fe13 C151 C152 -116.8(3)
C155 Fe13 C151 C152 -161.9(4)
C157 Fe13 C151 C152 -73.8(5)
C159 Fe13 C151 C152 158.5(6)
C152 Fe13 C151 C150 -118.3(3)
C153 Fe13 C151 C150 -79.9(2)
C154 Fe13 C151 C150 -36.71(19)
C156 Fe13 C151 C150 124.9(3)
C155 Fe13 C151 C150 79.8(3)
C157 Fe13 C151 C150 167.9(4)
C159 Fe13 C151 C150 40.2(7)
C150 C151 C152 C153 1.7(6)
Fe13 C151 C152 C153 -61.8(3)
C150 C151 C152 Fe13 63.4(4)
C151 Fe13 C152 C153 118.8(3)
C150 Fe13 C152 C153 79.4(2)
C154 Fe13 C152 C153 35.8(2)
C156 Fe13 C152 C153 -148.7(3)
C155 Fe13 C152 C153 177.5(10)
C157 Fe13 C152 C153 -106.5(3)
C159 Fe13 C152 C153 -33.7(8)
C158 Fe13 C152 C153 -66.1(3)
C150 Fe13 C152 C151 -39.5(2)
C153 Fe13 C152 C151 -118.8(3)
C154 Fe13 C152 C151 -83.0(3)
C156 Fe13 C152 C151 92.4(4)
C155 Fe13 C152 C151 58.7(10)
C157 Fe13 C152 C151 134.7(3)
C159 Fe13 C152 C151 -152.6(8)
C158 Fe13 C152 C151 175.1(4)
C151 C152 C153 C154 -0.1(6)
Fe13 C152 C153 C154 -57.1(4)
C151 C152 C153 Fe13 57.1(4)
C152 C153 C154 C150 -1.6(6)
Fe13 C153 C154 C150 -54.5(4)
C152 C153 C154 Fe13 52.9(3)
C151 C150 C154 C153 2.5(6)
C134 C150 C154 C153 176.3(3)
Fe13 C150 C154 C153 54.8(4)
C151 C150 C154 Fe13 -52.3(4)
C134 C150 C154 Fe13 121.5(2)
C159 C155 C156 C157 0.6(6)
Fe13 C155 C156 C157 65.1(4)
C159 C155 C156 Fe13 -64.5(4)
C155 C156 C157 C158 -0.5(6)
Fe13 C156 C157 C158 64.5(4)
C155 C156 C157 Fe13 -65.1(4)
C156 C157 C158 C159 0.3(6)
Fe13 C157 C158 C159 60.3(4)
C156 C157 C158 Fe13 -60.0(4)
C156 C155 C159 C158 -0.5(6)
Fe13 C155 C159 C158 -60.5(4)
C156 C155 C159 Fe13 60.0(4)
C157 C158 C159 C155 0.1(6)
Fe13 C158 C159 C155 58.0(4)
C157 C158 C159 Fe13 -57.9(4)
